data_1559789
loop_
_publ_author_name
'She, Shan'
'Xuan, Weimin'
'Bell, Nicola L.'
'Pow, Robert'
'Ribo, Eduard Garrido'
'Sinclair, Zoe'
'Long, De-Liang'
'Cronin, Leroy'

_publ_section_title
;
 Peptide sequence mediated self-assembly of molybdenum blue nanowheel
 superstructures.
;
_journal_issue 7
_journal_name_full 'Chemical science'
_journal_page_first 2427
_journal_page_last 2432
_journal_paper_doi 10.1039/d0sc06098d
_journal_volume 12
_journal_year 2020
_chemical_formula_sum 'C48 H535 Ce4 Mo126 N24 Na3 O626'
_chemical_formula_weight 24185.86
_space_group_crystal_system triclinic
_space_group_IT_number 2
_space_group_name_Hall '-P 1'
_space_group_name_H-M_alt 'P -1'
_atom_sites_solution_hydrogens geom
_atom_sites_solution_primary direct
_atom_sites_solution_secondary difmap
_audit_block_doi 10.5517/ccdc.csd.cc26jm6l
_audit_creation_method SHELXL-2018/3
_audit_update_record
;
2020-10-31 deposited with the CCDC.	2020-12-14 downloaded from the CCDC.
;
_cell_angle_alpha 104.665(6)
_cell_angle_beta 98.814(6)
_cell_angle_gamma 104.742(6)
_cell_formula_units_Z 2
_cell_length_a 32.444(3)
_cell_length_b 32.749(4)
_cell_length_c 35.233(4)
_cell_measurement_reflns_used 9161
_cell_measurement_temperature 150(2)
_cell_measurement_theta_max 23.3
_cell_measurement_theta_min 2.22
_cell_volume 34063(7)
_computing_cell_refinement Apex2
_computing_data_collection Apex2
_computing_data_reduction Apex2
_computing_molecular_graphics Diamond3
_computing_publication_material WinGX
_computing_structure_refinement 'SHELXL-2018/3 (Sheldrick, 2018)'
_computing_structure_solution 'SHELXS-97 (Sheldrick, 2008)'
_diffrn_ambient_temperature 150(2)
_diffrn_measured_fraction_theta_full 0.972
_diffrn_measured_fraction_theta_max 0.972
_diffrn_measurement_device_type 'Bruker Apex II Quasar'
_diffrn_measurement_method '\w & \f scans'
_diffrn_radiation_type MoK\a
_diffrn_radiation_wavelength 0.71073
_diffrn_reflns_av_R_equivalents 0.0995
_diffrn_reflns_av_unetI/netI 0.1001
_diffrn_reflns_Laue_measured_fraction_full 0.972
_diffrn_reflns_Laue_measured_fraction_max 0.972
_diffrn_reflns_limit_h_max 36
_diffrn_reflns_limit_h_min -36
_diffrn_reflns_limit_k_max 36
_diffrn_reflns_limit_k_min -36
_diffrn_reflns_limit_l_max 39
_diffrn_reflns_limit_l_min -31
_diffrn_reflns_number 370145
_diffrn_reflns_point_group_measured_fraction_full 0.972
_diffrn_reflns_point_group_measured_fraction_max 0.972
_diffrn_reflns_theta_full 23.630
_diffrn_reflns_theta_max 23.630
_diffrn_reflns_theta_min 0.614
_diffrn_source '1uS Microfocus x-ray'
_exptl_absorpt_coefficient_mu 2.610
_exptl_absorpt_correction_T_max 0.745
_exptl_absorpt_correction_T_min 0.629
_exptl_absorpt_correction_type empirical
_exptl_absorpt_process_details 'SADABS-2014/5 - Bruker AXS'
_exptl_crystal_colour 'deep blue'
_exptl_crystal_density_diffrn 2.358
_exptl_crystal_density_method none
_exptl_crystal_description block
_exptl_crystal_F_000 23112
_exptl_crystal_size_max 0.100
_exptl_crystal_size_mid 0.100
_exptl_crystal_size_min 0.050
_refine_diff_density_max 3.29
_refine_diff_density_min -2.61
_refine_diff_density_rms 0.30
_refine_ls_extinction_method none
_refine_ls_goodness_of_fit_ref 1.106
_refine_ls_hydrogen_treatment constr
_refine_ls_matrix_type full
_refine_ls_number_parameters 6216
_refine_ls_number_reflns 99546
_refine_ls_number_restraints 261
_refine_ls_restrained_S_all 1.106
_refine_ls_R_factor_all 0.1479
_refine_ls_R_factor_gt 0.0887
_refine_ls_shift/su_max 0.006
_refine_ls_shift/su_mean 0.000
_refine_ls_structure_factor_coef Fsqd
_refine_ls_weighting_details 'w=1/[\s^2^(Fo^2^)+(0.1081P)^2^+2022.3053P] where P=(Fo^2^+2Fc^2^)/3'
_refine_ls_weighting_scheme calc
_refine_ls_wR_factor_gt 0.2247
_refine_ls_wR_factor_ref 0.2931
_reflns_Friedel_coverage 0.000
_reflns_number_gt 61723
_reflns_number_total 99546
_reflns_threshold_expression 'I > 2\s(I)'
_cod_data_source_file d0sc06098d2.cif
_cod_data_source_block wx12853_sq
_cod_depositor_comments
;
The following automatic conversions were performed:

data item '_atom_sites_solution_primary' value 'direct methods' was
changed to 'direct'.

data item '_atom_sites_solution_secondary' value 'diffmap' was
changed to 'difmap'.

Automatic conversion script
Id: cif_fix_values 7556 2019-12-06 15:28:31Z antanas 

 Adding full bibliography for 1559786--1559791.cif.

 Adding full bibliography for 1559786--1559791.cif.
;
_cod_original_cell_volume 34063(6)
_cod_database_code 1559789
_shelx_shelxl_version_number 2018/3
_shelx_space_group_comment
;
The symmetry employed for this shelxl refinement is uniquely defined
by the following loop, which should always be used as a source of
symmetry information in preference to the above space-group names.
They are only intended as comments.
;
_shelx_estimated_absorpt_t_min 0.780
_shelx_estimated_absorpt_t_max 0.881

loop_
_space_group_symop_operation_xyz
'x, y, z'
'-x, -y, -z'

loop_
_atom_site_label
_atom_site_type_symbol
_atom_site_fract_x
_atom_site_fract_y
_atom_site_fract_z
_atom_site_U_iso_or_equiv
_atom_site_adp_type
_atom_site_occupancy
_atom_site_site_symmetry_order
_atom_site_calc_flag
_atom_site_refinement_flags_posn
_atom_site_refinement_flags_adp
_atom_site_refinement_flags_occupancy
_atom_site_disorder_assembly
_atom_site_disorder_group
Mo1 Mo 0.52956(7) 0.40482(7) 0.23178(6) 0.0335(5) Uani 1 1 d . . . . .
Mo2 Mo 0.48800(7) 0.38074(6) 0.37512(6) 0.0332(5) Uani 1 1 d . . . . .
Mo3 Mo 0.48585(7) 0.33728(7) 0.27911(6) 0.0342(5) Uani 1 1 d . . . . .
Mo4 Mo 0.60920(7) 0.40431(6) 0.30053(7) 0.0333(5) Uani 1 1 d . . . . .
Mo5 Mo 0.36879(8) 0.32976(8) 0.34794(7) 0.0293(5) Uani 0.9172(16) 1 d . . P A 1
Mo6 Mo 0.71333(7) 0.48909(7) 0.31051(7) 0.0259(5) Uani 0.9172(16) 1 d . . P A 1
Mo7 Mo 0.15863(10) 0.40053(12) 0.09271(10) 0.0623(8) Uani 0.9172(16) 1 d . . P A 1
Mo8 Mo 0.71712(7) 0.52056(7) 0.40783(7) 0.0349(5) Uani 1 1 d . . . . .
Mo9 Mo 0.80989(6) 0.58709(7) 0.32196(6) 0.0315(5) Uani 1 1 d . . . . .
Mo10 Mo 0.77974(7) 0.65309(7) 0.25906(7) 0.0355(5) Uani 1 1 d . . . . .
Mo11 Mo 0.15826(8) 0.68147(8) 0.05113(8) 0.0491(6) Uani 1 1 d . . . . .
Mo12 Mo 0.50454(9) 0.46135(11) 0.17099(10) 0.0714(9) Uani 1 1 d . . . . .
Mo14 Mo 0.94885(6) 0.81476(7) 0.33771(6) 0.0295(5) Uani 1 1 d . . . . .
Mo15 Mo 0.93744(6) 0.85400(7) 0.43187(6) 0.0309(5) Uani 1 1 d . . . . .
Mo16 Mo 0.86148(6) 0.91912(7) 0.45000(6) 0.0320(5) Uani 1 1 d . . . . .
Mo17 Mo 0.96822(6) 0.96629(7) 0.42073(6) 0.0326(5) Uani 1 1 d . . . . .
Mo18 Mo 0.97005(6) 0.92612(7) 0.32613(6) 0.0318(5) Uani 1 1 d . . . . .
Mo19 Mo 0.88969(6) 0.96877(7) 0.34470(6) 0.0337(5) Uani 1 1 d . . . . .
Mo21 Mo 0.95822(6) 1.07738(7) 0.39534(7) 0.0352(5) Uani 1 1 d . . . . .
Mo22 Mo 0.89842(7) 1.02053(7) 0.44298(6) 0.0335(5) Uani 1 1 d . . . . .
Mo23 Mo 0.95962(6) 1.02773(7) 0.30061(7) 0.0361(5) Uani 1 1 d . . . . .
Mo24 Mo 0.82080(7) 1.05703(7) 0.19519(7) 0.0352(5) Uani 1 1 d . . . . .
Mo25 Mo 0.72112(7) 1.22658(7) 0.29305(7) 0.0373(5) Uani 1 1 d . . . . .
Mo26 Mo 0.82108(7) 1.15980(7) 0.22755(7) 0.0378(5) Uani 1 1 d . . . . .
Mo27 Mo 0.47452(7) 1.14235(7) 0.15224(7) 0.0353(5) Uani 1 1 d . . . . .
Mo28 Mo 0.47706(7) 1.17967(6) 0.25014(7) 0.0327(5) Uani 1 1 d . . . . .
Mo29 Mo 0.53827(7) 1.13882(7) 0.32108(7) 0.0348(5) Uani 1 1 d . . . . .
Mo30 Mo 0.52901(7) 1.05057(7) 0.12461(7) 0.0346(5) Uani 1 1 d . . . . .
Mo31 Mo 0.42205(7) 1.03775(7) 0.10467(7) 0.0347(5) Uani 1 1 d . . . . .
Mo32 Mo 0.34947(7) 1.08418(7) 0.13253(7) 0.0352(5) Uani 1 1 d . . . . .
Mo33 Mo 0.35744(7) 1.12419(7) 0.23078(7) 0.0319(5) Uani 1 1 d . . . . .
Mo34 Mo 0.24371(7) 1.05340(7) 0.21206(7) 0.0328(5) Uani 1 1 d . . . . .
Mo35 Mo 0.24138(7) 1.00318(7) 0.11644(7) 0.0347(5) Uani 1 1 d . . . . .
Mo36 Mo 0.23089(6) 0.99220(6) 0.27164(6) 0.0304(5) Uani 1 1 d . . . . .
Mo37 Mo 0.33042(7) 0.95778(7) 0.09664(7) 0.0353(5) Uani 1 1 d . . . . .
Mo38 Mo 0.13942(7) 0.95712(7) 0.20284(7) 0.0343(5) Uani 1 1 d . . . . .
Mo39 Mo 0.14265(7) 0.91149(7) 0.10849(7) 0.0366(5) Uani 1 1 d . . . . .
Mo40 Mo 0.00286(7) 0.74377(7) 0.21239(7) 0.0270(5) Uani 0.9172(16) 1 d . . P A 1
Mo41 Mo -0.00783(7) 0.70114(9) 0.11441(7) 0.0306(5) Uani 0.9172(16) 1 d . . P A 1
Mo42 Mo -0.04620(7) 0.62971(7) 0.21402(7) 0.0287(5) Uani 0.9172(16) 1 d . . P A 1
Mo43 Mo -0.04251(7) 0.58651(7) 0.11839(7) 0.0312(5) Uani 0.9172(16) 1 d . . P A 1
Mo44 Mo 0.36577(8) 0.29864(8) 0.24989(8) 0.0302(6) Uani 0.9172(16) 1 d . . P A 1
Mo45 Mo 0.06779(7) 0.70334(7) 0.27910(7) 0.0283(5) Uani 0.9172(16) 1 d . . P A 1
Mo48 Mo 0.28639(6) 0.96234(7) 0.34086(6) 0.0323(5) Uani 1 1 d . . . . .
Mo49 Mo 0.33643(6) 1.04938(7) 0.29247(7) 0.0329(5) Uani 1 1 d . . . . .
Mo50 Mo 0.06289(6) 0.85564(7) 0.20885(7) 0.0341(5) Uani 1 1 d . . . . .
Mo51 Mo 0.08010(7) 0.72305(7) 0.07924(7) 0.0364(5) Uani 1 1 d . . . . .
Mo52 Mo 0.59720(7) 1.21685(7) 0.26612(7) 0.0356(5) Uani 1 1 d . . . . .
Mo53 Mo 0.09437(7) 0.76173(7) 0.18199(7) 0.0351(5) Uani 1 1 d . . . B 1
Mo54 Mo 0.81091(7) 1.09423(7) 0.29078(7) 0.0363(5) Uani 1 1 d . . . . .
Mo55 Mo 0.60679(7) 0.44560(7) 0.39597(7) 0.0349(5) Uani 1 1 d . . . . .
Mo56 Mo 0.42545(7) 1.06805(7) 0.20540(7) 0.0355(5) Uani 1 1 d . . . . .
Mo57 Mo 0.91185(7) 1.10591(7) 0.26587(7) 0.0375(5) Uani 1 1 d . . . . .
Mo58 Mo 0.01372(7) 0.60448(7) 0.28287(7) 0.0282(5) Uani 0.9172(16) 1 d . . P A 1
Mo59 Mo 0.12974(7) 0.27830(8) 0.20290(8) 0.0380(6) Uani 0.9172(16) 1 d . . P A 1
Mo60 Mo 0.31708(8) 0.40081(8) 0.37918(7) 0.0317(5) Uani 0.9172(16) 1 d . . P A 1
Mo61 Mo 0.87210(7) 0.84151(7) 0.25868(7) 0.0394(5) Uani 1 1 d . . . . .
Mo62 Mo 0.52579(7) 0.45237(7) 0.32845(7) 0.0369(5) Uani 1 1 d . . . . .
Mo63 Mo 0.23375(7) 0.93642(7) 0.17736(6) 0.0331(5) Uani 1 1 d . . . . .
Mo64 Mo 0.43890(7) 0.94023(7) 0.07996(7) 0.0404(6) Uani 1 1 d . . . . .
Mo65 Mo 0.17058(6) 0.89561(7) 0.27742(6) 0.0317(5) Uani 1 1 d . . . . .
Mo66 Mo 0.59468(7) 1.16663(7) 0.17114(7) 0.0351(5) Uani 1 1 d . . . . .
Mo67 Mo -0.04754(7) 0.41308(7) 0.25107(8) 0.0421(6) Uani 1 1 d . . . C 1
Mo68 Mo 0.81743(6) 0.62350(7) 0.42096(6) 0.0325(5) Uani 1 1 d . . . . .
Mo69 Mo 0.71359(7) 1.17433(7) 0.19582(7) 0.0361(5) Uani 1 1 d . . . . .
Mo70 Mo 0.71489(7) 0.59263(7) 0.34879(6) 0.0333(5) Uani 1 1 d . . . . .
Mo71 Mo 0.84537(6) 0.78035(7) 0.36506(6) 0.0330(5) Uani 1 1 d . . . . .
Mo72 Mo 0.04042(7) 0.51843(7) 0.30328(8) 0.0360(6) Uani 0.9172(16) 1 d . . P A 1
Mo73 Mo 0.02327(7) 0.55864(7) 0.18665(7) 0.0316(5) Uani 0.9172(16) 1 d . . P A 1
Mo74 Mo 0.06234(7) 0.62244(7) 0.09029(7) 0.0340(6) Uani 0.9172(16) 1 d . . P A 1
Mo75 Mo 0.11154(8) 0.63985(7) 0.34654(7) 0.0364(6) Uani 0.9172(16) 1 d . . P A 1
Mo76 Mo 0.12130(7) 0.38824(7) 0.24100(7) 0.0361(6) Uani 0.9172(16) 1 d . . P A 1
Mo77 Mo 0.61791(7) 0.48826(8) 0.24042(7) 0.0436(6) Uani 1 1 d . . . . .
Mo78 Mo 0.72110(7) 1.06107(7) 0.16096(7) 0.0402(5) Uani 1 1 d . . . . .
Mo79 Mo 0.90701(7) 1.15295(7) 0.35966(7) 0.0375(5) Uani 1 1 d . . . . .
Mo80 Mo 0.82416(7) 1.20349(7) 0.32360(7) 0.0377(5) Uani 1 1 d . . . . .
Mo81 Mo 0.62198(7) 0.56466(7) 0.43325(7) 0.0379(5) Uani 1 1 d . . . . .
Mo82 Mo 0.05598(7) 0.81488(7) 0.10970(7) 0.0368(5) Uani 1 1 d . . . . .
Mo83 Mo 0.63472(7) 1.12455(7) 0.23828(7) 0.0365(5) Uani 1 1 d . . . . .
Mo84 Mo 0.22515(7) 0.86239(7) 0.36292(7) 0.0362(5) Uani 1 1 d . . . . .
Mo85 Mo 0.54610(7) 0.95057(7) 0.05062(7) 0.0382(5) Uani 1 1 d . . . . .
Mo86 Mo -0.06358(7) 0.51375(7) 0.22870(7) 0.0385(5) Uani 1 1 d . . . A 1
Mo87 Mo 0.80131(7) 1.00718(7) 0.46647(7) 0.0402(5) Uani 1 1 d . . . . .
Mo88 Mo 0.64547(7) 1.18510(7) 0.33628(7) 0.0343(5) Uani 1 1 d . . . . .
Mo89 Mo 0.62748(7) 1.12560(8) 0.39978(7) 0.0435(6) Uani 1 1 d . . . . .
Mo90 Mo 0.84763(7) 1.08959(8) 0.41721(8) 0.0454(6) Uani 1 1 d . . . . .
Mo91 Mo 0.72696(7) 0.62404(7) 0.45064(7) 0.0342(5) Uani 1 1 d . . . . .
Mo92 Mo 0.65612(7) 0.95255(8) 0.07647(7) 0.0397(5) Uani 1 1 d . . . . .
Mo93 Mo 0.39910(7) 1.03021(7) 0.38374(7) 0.0404(5) Uani 1 1 d . . . . .
Mo94 Mo 0.24344(7) 0.30951(7) 0.32076(8) 0.0353(6) Uani 0.9172(16) 1 d . . P A 1
Mo95 Mo 0.16882(8) 0.75816(7) 0.36945(8) 0.0381(6) Uani 0.9172(16) 1 d . . P A 1
Mo96 Mo 0.24476(7) 0.28020(8) 0.22366(8) 0.0354(6) Uani 0.9172(16) 1 d . . P A 1
Mo97 Mo 0.13358(7) 0.32174(8) 0.29953(7) 0.0359(6) Uani 0.9172(16) 1 d . . P A 1
Mo98 Mo 0.42132(7) 0.38268(8) 0.20752(8) 0.0448(6) Uani 1 1 d . . . . .
Mo99 Mo 0.16607(7) 0.80596(7) 0.08382(7) 0.0424(6) Uani 1 1 d . . . . .
M1 Mo 0.50932(7) 1.06882(8) 0.38944(8) 0.0441(6) Uani 1 1 d . . . . .
M2 Mo 0.89198(6) 0.69419(7) 0.33579(6) 0.0304(5) Uani 1 1 d . . . . .
M3 Mo 0.66823(8) 0.69132(7) 0.47598(9) 0.0536(7) Uani 1 1 d . . . . .
M4 Mo 0.31517(9) 0.37623(10) 0.27884(8) 0.0365(6) Uani 0.9172(16) 1 d . . P A 1
M5 Mo 0.02376(7) 0.31180(7) 0.17868(8) 0.0388(6) Uani 0.9172(16) 1 d . . P A 1
M6 Mo -0.05489(7) 0.36997(7) 0.15054(8) 0.0392(6) Uani 0.9172(16) 1 d . . P A 1
M7 Mo 0.11035(8) 0.33510(8) 0.14191(8) 0.0406(6) Uani 0.9172(16) 1 d . . P A 1
M8 Mo 0.73512(12) 0.80927(8) 0.52163(14) 0.0378(15) Uani 0.861(14) 1 d . . P D 1
M9 Mo 0.85766(12) 0.97945(9) 0.22158(13) 0.0380(12) Uani 0.916(15) 1 d . . P E 1
M8' Mo 0.7167(9) 0.8078(7) 0.4973(11) 0.052(8) Uani 0.139(14) 1 d . U P D 2
M9' Mo 0.8736(13) 0.9832(8) 0.2053(12) 0.026(12) Uani 0.084(15) 1 d . U P E 2
M10 Mo 0.42238(7) 0.45578(7) 0.39913(7) 0.0420(6) Uani 1 1 d . . . . .
M11 Mo 0.32904(8) 0.50659(9) 0.42537(9) 0.0644(8) Uani 1 1 d . . . A 1
M12 Mo 0.75306(7) 0.95493(8) 0.14922(7) 0.0432(6) Uani 1 1 d . . . F 2
M13 Mo 0.78070(9) 0.73692(9) 0.19808(10) 0.0737(10) Uani 1 1 d . . . G 2
M14 Mo -0.05965(10) 0.47370(8) 0.13109(8) 0.0542(8) Uani 0.9172(16) 1 d . . P A 1
M15 Mo 0.22203(8) 0.42214(9) 0.35910(9) 0.0461(7) Uani 0.9172(16) 1 d . . P A 1
M16 Mo 0.21692(9) 0.34751(11) 0.16172(9) 0.0568(8) Uani 0.9172(16) 1 d . . P A 1
M17 Mo 0.04831(8) 0.39605(8) 0.11722(8) 0.0419(6) Uani 0.9172(16) 1 d . . P A 1
M18 Mo 0.24526(9) 0.75965(8) 0.02915(9) 0.0609(8) Uani 1 1 d . . . . .
M19 Mo 0.33474(8) 0.84761(8) 0.02750(8) 0.0484(6) Uani 1 1 d . . . . .
M20 Mo 0.76449(8) 0.91000(8) 0.49928(8) 0.0485(6) Uani 1 1 d . . . . .
M21 Mo 0.88642(6) 0.73622(7) 0.43030(6) 0.0309(5) Uani 1 1 d . . . . .
M22 Mo 0.03521(9) 0.35939(11) 0.27748(9) 0.0653(8) Uani 1 1 d . . . A 1
M23 Mo 0.78033(7) 0.72690(7) 0.45590(7) 0.0349(5) Uani 1 1 d . . . H 1
M24 Mo 0.27458(12) 0.41532(19) 0.10196(16) 0.1242(18) Uani 1 1 d . U . A 1
M25 Mo 0.73915(19) 1.1754(2) 0.3789(2) 0.0501(15) Uani 0.6 1 d . . P I 1
M26 Mo 0.59336(19) 0.5578(2) 0.1742(2) 0.092(2) Uani 0.7 1 d . U P G 1
M27 Mo 0.55342(13) 0.63669(13) 0.47718(17) 0.0603(13) Uani 0.8 1 d . . P J 1
M28 Mo 0.6851(3) 0.6371(3) 0.1700(4) 0.088(3) Uani 0.8 1 d . . P G 1
M29 Mo 0.38611(15) 0.4518(2) 0.1467(2) 0.0889(19) Uani 0.65 1 d . . P A 1
M25' Mo 0.7326(3) 1.1546(2) 0.3640(2) 0.0307(18) Uani 0.4 1 d . . P I 2
M26' Mo 0.6030(4) 0.5358(5) 0.1528(4) 0.077(4) Uani 0.3 1 d . . P G 2
M27' Mo 0.5529(5) 0.6376(5) 0.4539(5) 0.039(4) Uani 0.2 1 d . . P J 2
M28' Mo 0.6965(10) 0.6247(12) 0.1639(10) 0.062(8) Uani 0.2 1 d . . P G 2
M29' Mo 0.3882(3) 0.4175(4) 0.1155(4) 0.072(3) Uani 0.35 1 d . . P A 2
M30 Mo 0.44154(9) 0.57718(9) 0.43494(12) 0.0817(11) Uani 1 1 d . . . . .
M31 Mo 0.86277(6) 0.74247(7) 0.27078(6) 0.0300(5) Uani 1 1 d . . . . .
M201 Mo 0.3541(11) 0.3108(11) 0.2429(11) 0.039(10) Uiso 0.0828(16) 1 d . . P A 2
M202 Mo 0.3528(10) 0.3421(9) 0.3411(9) 0.030(7) Uiso 0.0828(16) 1 d . . P A 2
M203 Mo 0.2269(9) 0.3285(9) 0.3071(8) 0.037(6) Uiso 0.0828(16) 1 d . . P A 2
M204 Mo 0.2340(9) 0.2996(10) 0.2096(10) 0.039(7) Uiso 0.0828(16) 1 d . . P A 2
M205 Mo 0.3024(9) 0.4151(9) 0.3710(8) 0.031(7) Uiso 0.0828(16) 1 d . . P A 2
M206 Mo 0.3104(12) 0.3927(13) 0.2721(12) 0.046(11) Uiso 0.0828(16) 1 d . . P A 2
M207 Mo 0.1242(10) 0.3518(9) 0.2759(9) 0.040(7) Uiso 0.0828(16) 1 d . . P A 2
M208 Mo 0.1276(10) 0.3157(9) 0.1831(9) 0.045(7) Uiso 0.0828(16) 1 d . . P A 2
M209 Mo 0.2142(12) 0.4465(13) 0.3485(12) 0.060(9) Uiso 0.0828(16) 1 d . . P A 2
M210 Mo 0.2292(11) 0.3732(10) 0.1480(10) 0.047(7) Uiso 0.0828(16) 1 d . . P A 2
M211 Mo 0.1392(10) 0.4252(10) 0.2261(10) 0.047(7) Uiso 0.0828(16) 1 d . . P A 2
M212 Mo 0.1291(9) 0.3814(8) 0.1268(9) 0.032(6) Uiso 0.0828(16) 1 d . . P A 2
M213 Mo 0.0412(9) 0.4110(9) 0.2548(9) 0.045(7) Uiso 0.0828(16) 1 d . . P A 2
M214 Mo 0.0377(9) 0.3771(9) 0.1579(9) 0.042(7) Uiso 0.0828(16) 1 d . . P A 2
M215 Mo -0.0087(9) 0.4956(9) 0.2394(9) 0.043(7) Uiso 0.0828(16) 1 d . . P A 2
M216 Mo -0.0084(9) 0.4643(9) 0.1411(8) 0.039(6) Uiso 0.0828(16) 1 d . . P A 2
M217 Mo 0.0487(10) 0.5982(10) 0.2931(10) 0.041(7) Uiso 0.0828(16) 1 d . . P A 2
M218 Mo 0.0591(10) 0.5656(10) 0.1988(10) 0.047(7) Uiso 0.0828(16) 1 d . . P A 2
M219 Mo -0.0186(10) 0.6146(10) 0.2262(9) 0.047(7) Uiso 0.0828(16) 1 d . . P A 2
M220 Mo -0.0191(11) 0.5711(11) 0.1311(10) 0.051(8) Uiso 0.0828(16) 1 d . . P A 2
M221 Mo 0.0166(12) 0.7290(12) 0.2220(11) 0.056(9) Uiso 0.0828(16) 1 d . . P A 2
M222 Mo 0.0018(11) 0.6831(11) 0.1200(10) 0.044(9) Uiso 0.0828(16) 1 d . . P A 2
M223 Mo 0.0889(12) 0.6985(11) 0.2931(11) 0.051(9) Uiso 0.0828(16) 1 d . . P A 2
M224 Mo 0.1470(10) 0.6459(9) 0.3606(9) 0.043(7) Uiso 0.0828(16) 1 d . . P A 2
M225 Mo 0.1014(10) 0.5241(10) 0.3143(10) 0.052(8) Uiso 0.0828(16) 1 d . . P A 2
M228 Mo 0.1954(12) 0.4461(13) 0.0856(12) 0.070(10) Uiso 0.0828(16) 1 d . . P A 2
M229 Mo 0.0915(11) 0.4612(11) 0.1076(11) 0.059(9) Uiso 0.0828(16) 1 d . . P A 2
Ce1 Ce 0.73526(5) 1.09766(5) 0.45540(5) 0.0418(4) Uani 1 1 d . . . . .
Ce2 Ce 0.14443(5) 0.55186(6) 0.05357(6) 0.0571(5) Uani 1 1 d . . . . .
Ce3 Ce 0.79812(6) 0.84760(5) 0.15492(5) 0.0521(4) Uani 1 1 d . . . . .
Ce4 Ce 0.21951(10) 0.54926(11) 0.40614(11) 0.1081(12) Uani 0.8 1 d . . P A 1
O1 O 0.5420(5) 0.3884(5) 0.2849(5) 0.033(4) Uani 1 1 d . . . . .
O2 O 0.4219(4) 1.1299(5) 0.2366(5) 0.030(4) Uani 1 1 d . . . . .
O3 O 0.9189(4) 0.7184(5) 0.3902(4) 0.026(3) Uani 1 1 d . . . . .
O4 O 0.6085(5) 0.3982(5) 0.3514(5) 0.042(4) Uani 1 1 d . . . . .
O5 O -0.0256(5) 0.7337(5) 0.1563(5) 0.036(4) Uani 1 1 d . . . . .
O6 O 0.0531(5) 0.7933(5) 0.2090(5) 0.038(4) Uani 1 1 d . . . . .
O7 O 0.0312(4) 0.8339(5) 0.1526(4) 0.028(4) Uani 1 1 d . . . . .
O8 O 0.8999(4) 0.7566(5) 0.3289(4) 0.024(3) Uani 1 1 d . U . . .
O9 O 1.0008(4) 0.9607(5) 0.3816(4) 0.028(4) Uani 1 1 d . U . . .
O10 O 0.5274(5) 1.0433(5) 0.1702(5) 0.036(4) Uani 1 1 d . . . . .
O11 O 0.7393(5) 0.4947(5) 0.3648(5) 0.034(4) Uani 1 1 d . . . . .
O12 O 0.7644(4) 1.0232(5) 0.1594(4) 0.028(3) Uani 1 1 d . . . . .
O13 O 0.7771(5) 0.6320(5) 0.3606(5) 0.036(4) Uani 1 1 d . . . . .
O14 O 0.8608(4) 0.6749(5) 0.4251(4) 0.029(3) Uani 1 1 d . . . . .
O15 O 0.6533(5) 1.2019(5) 0.2838(6) 0.040(4) Uani 1 1 d . . . . .
O16 O 0.2737(5) 1.0388(5) 0.2572(4) 0.025(3) Uani 1 1 d . . . . .
O17 O 0.8596(5) 0.6382(5) 0.3346(5) 0.037(4) Uani 1 1 d . . . . .
O18 O 0.2054(5) 0.9499(5) 0.1261(5) 0.037(4) Uani 1 1 d . . . . .
O19 O 0.5426(5) 0.4279(5) 0.3762(5) 0.038(4) Uani 1 1 d . . . . .
O20 O 0.4359(5) 1.0499(5) 0.2448(5) 0.035(4) Uani 1 1 d . . . . .
O21 O 0.8723(4) 1.0496(5) 0.2299(4) 0.026(3) Uani 1 1 d . U . . .
O22 O 0.1498(5) 0.9497(5) 0.3222(5) 0.043(4) Uani 1 1 d . . . . .
O23 O 0.5092(6) 0.3675(5) 0.4155(5) 0.042(4) Uani 1 1 d . . . . .
O24 O 0.9432(5) 1.0159(5) 0.4055(5) 0.036(4) Uani 1 1 d . . . . .
O25 O 0.2048(4) 0.9934(5) 0.2147(4) 0.028(3) Uani 1 1 d . . . . .
O26 O 0.3659(5) 1.0590(5) 0.1918(5) 0.030(4) Uani 1 1 d . . . . .
O27 O 0.7538(5) 0.5839(5) 0.4113(5) 0.036(4) Uani 1 1 d . . . . .
O28 O 0.8592(5) 0.9812(5) 0.3816(4) 0.028(3) Uani 1 1 d . . . . .
O29 O 0.3598(5) 1.0964(5) 0.2750(4) 0.031(4) Uani 1 1 d . . . . .
O30 O 0.5928(4) 0.4327(4) 0.2589(4) 0.025(3) Uani 1 1 d . . . . .
O31 O 0.9344(5) 1.0494(5) 0.4865(5) 0.040(4) Uani 1 1 d . . . . .
O32 O 0.9074(5) 0.9535(5) 0.5148(4) 0.032(4) Uani 1 1 d . . . . .
O33 O 0.4330(5) 1.0276(5) 0.1648(5) 0.031(4) Uani 1 1 d . . . . .
O34 O 0.0113(5) 0.6145(5) 0.1785(5) 0.032(4) Uani 1 1 d . . . . .
O35 O 0.1306(5) 0.7665(6) 0.2230(5) 0.046(5) Uani 1 1 d . . . . .
O36 O 0.7528(5) 0.7193(5) 0.4075(5) 0.031(4) Uani 1 1 d . . . . .
O37 O 0.8072(5) 0.7972(5) 0.3866(5) 0.038(4) Uani 1 1 d . . . . .
O38 O 0.9668(5) 0.8265(5) 0.3925(4) 0.033(4) Uani 1 1 d . . . . .
O39 O 0.8309(5) 0.8988(5) 0.4006(5) 0.036(4) Uani 1 1 d . . . . .
O40 O 0.0232(5) 0.8684(6) 0.2295(5) 0.045(4) Uani 1 1 d . . . . .
O41 O 0.2734(5) 0.9965(5) 0.1771(5) 0.032(4) Uani 1 1 d . . . . .
O42 O 0.2927(5) 1.0536(5) 0.1266(5) 0.040(4) Uani 1 1 d . . . . .
O43 O 0.4168(5) 1.0944(5) 0.1449(5) 0.036(4) Uani 1 1 d . . . . .
O44 O 0.8932(5) 0.8365(5) 0.3687(4) 0.031(4) Uani 1 1 d . . . . .
O45 O 0.2962(5) 1.0954(5) 0.2159(5) 0.036(4) Uani 1 1 d . . . . .
O46 O 0.6880(5) 0.6010(5) 0.3083(5) 0.037(4) Uani 1 1 d . . . . .
O47 O 0.9667(5) 0.8535(5) 0.4750(5) 0.039(4) Uani 1 1 d . . . . .
O48 O 0.8502(5) 1.0474(5) 0.4516(5) 0.037(4) Uani 1 1 d . . . . .
O49 O 0.4765(5) 0.4028(5) 0.3202(5) 0.038(4) Uani 1 1 d . . . . .
O50 O 0.0903(6) 0.6431(6) 0.1399(5) 0.046(5) Uani 1 1 d . . . . .
O51 O 0.3540(5) 1.1315(5) 0.1779(5) 0.032(4) Uani 1 1 d . . . . .
O52 O 0.3208(5) 0.4034(6) 0.2443(6) 0.049(5) Uani 1 1 d . . . A 1
O53 O 0.3486(5) 1.1079(5) 0.0948(5) 0.038(4) Uani 1 1 d . . . . .
O54 O 1.0120(5) 0.9369(5) 0.3044(4) 0.034(4) Uani 1 1 d . . . . .
O55 O 0.7260(5) 1.2799(6) 0.3170(5) 0.045(4) Uani 1 1 d . . . . .
O56 O 0.2565(5) 0.8997(5) 0.1543(5) 0.039(4) Uani 1 1 d . . . . .
O57 O 0.6111(5) 0.3551(5) 0.2734(5) 0.037(4) Uani 1 1 d . . . . .
O58 O 0.7826(5) 0.6618(4) 0.4431(4) 0.028(4) Uani 1 1 d . . . . .
O59 O 0.8952(5) 0.7221(5) 0.2435(5) 0.037(4) Uani 1 1 d . . . . .
O60 O 0.8264(5) 0.5451(6) 0.2975(5) 0.042(4) Uani 1 1 d . . . . .
O61 O 0.8456(5) 0.6885(5) 0.2900(5) 0.032(4) Uani 1 1 d . . . . .
O62 O 0.5997(5) 1.1494(5) 0.3556(4) 0.035(4) Uani 1 1 d . . . . .
O63 O 0.5021(5) 0.3388(4) 0.3325(4) 0.027(3) Uani 1 1 d . . . . .
O64 O 0.6093(5) 0.5674(5) 0.3858(5) 0.037(4) Uani 1 1 d . . . . .
O65 O 0.6727(5) 1.1602(5) 0.3754(5) 0.034(4) Uani 1 1 d . . . . .
O66 O 0.3467(6) 1.0076(6) 0.2587(6) 0.048(5) Uani 1 1 d . . . . .
O67 O 0.5730(5) 1.1031(5) 0.1384(5) 0.036(4) Uani 1 1 d . . . . .
O68 O 0.6837(5) 0.5353(5) 0.3500(5) 0.031(4) Uani 1 1 d . . . . .
O69 O 0.8539(6) 1.1763(6) 0.1972(6) 0.052(5) Uani 1 1 d . . . . .
O70 O 0.0911(5) 0.8683(5) 0.1100(5) 0.042(4) Uani 1 1 d . . . . .
O71 O 0.7491(5) 0.6177(5) 0.4937(5) 0.043(4) Uani 1 1 d . . . . .
O72 O 0.8229(4) 0.7683(5) 0.3124(4) 0.023(3) Uani 1 1 d . U . . .
O73 O 0.5516(5) 1.0095(5) 0.1020(5) 0.044(4) Uani 1 1 d . . . . .
O74 O 0.0933(5) 0.9099(5) 0.1996(5) 0.039(4) Uani 1 1 d . . . . .
O75 O 0.0862(5) 0.6810(5) 0.2394(5) 0.035(4) Uani 1 1 d . . . . .
O76 O 0.5203(5) 0.4583(5) 0.2795(5) 0.036(4) Uani 1 1 d . . . . .
O77 O 0.6489(5) 1.1530(5) 0.1938(5) 0.034(4) Uani 1 1 d . . . . .
O78 O 0.4131(6) 1.0516(6) 0.0621(5) 0.045(4) Uani 1 1 d . . . . .
O79 O 0.9046(4) 1.0278(5) 0.3364(4) 0.031(4) Uani 1 1 d . . . . .
O80 O 0.7498(5) 0.5175(6) 0.4484(5) 0.046(4) Uani 1 1 d . . . . .
O81 O 0.2200(5) 1.0391(5) 0.1567(4) 0.029(3) Uani 1 1 d . U . . .
O82 O 0.2278(5) 0.9477(5) 0.3007(5) 0.036(4) Uani 1 1 d . . . . .
O83 O 0.9719(5) 0.8732(5) 0.3383(5) 0.039(4) Uani 1 1 d . . . . .
O84 O 0.8040(4) 0.7048(5) 0.2385(4) 0.026(3) Uani 1 1 d . . . . .
O85 O 0.7010(5) 0.6261(5) 0.3905(5) 0.040(4) Uani 1 1 d . . . . .
O86 O 0.4500(6) 0.9364(6) 0.1277(5) 0.047(5) Uani 1 1 d . . . . .
O87 O 0.0444(5) 0.7527(5) 0.1160(5) 0.036(4) Uani 1 1 d . . . . .
O88 O 0.9887(5) 1.0623(5) 0.3557(5) 0.041(4) Uani 1 1 d . . . . .
O89 O 0.7801(5) 1.0776(5) 0.3226(5) 0.036(4) Uani 1 1 d . . . . .
O90 O 0.1290(5) 0.9550(5) 0.1491(5) 0.040(4) Uani 1 1 d . . . . .
O91 O 0.8524(5) 1.1161(5) 0.2441(5) 0.030(4) Uani 1 1 d . . . . .
O92 O -0.0913(5) 0.4982(5) 0.1759(5) 0.037(4) Uani 1 1 d . . . . .
O93 O 0.4260(5) 0.3099(5) 0.2689(5) 0.038(4) Uani 1 1 d . . . . .
O94 O 0.6666(5) 0.4748(5) 0.3999(5) 0.041(4) Uani 1 1 d . . . . .
O95 O 0.1396(6) 0.7388(5) 0.0670(5) 0.044(4) Uani 1 1 d . . . . .
O96 O 0.3458(5) 0.9597(5) 0.1458(5) 0.036(4) Uani 1 1 d . U . . .
O97 O -0.0655(5) 0.4597(5) 0.2335(6) 0.042(4) Uani 1 1 d . . . . .
O98 O 0.1080(5) 0.8225(5) 0.1734(5) 0.039(4) Uani 1 1 d . . . . .
O99 O 0.4600(5) 1.2216(5) 0.2744(5) 0.044(4) Uani 1 1 d . . . . .
O100 O 0.6042(5) 0.5224(5) 0.2806(6) 0.046(5) Uani 1 1 d . . . . .
O101 O 0.8273(5) 0.5853(5) 0.3762(5) 0.033(4) Uani 1 1 d . . . . .
O102 O 0.1005(5) 0.7888(5) 0.0901(5) 0.039(4) Uani 1 1 d . . . . .
O103 O 0.9164(5) 0.9287(5) 0.3612(5) 0.035(4) Uani 1 1 d . . . . .
O104 O 0.4840(5) 1.1139(5) 0.2097(5) 0.037(4) Uani 1 1 d . . . . .
O105 O 0.2093(5) 1.0277(5) 0.2990(5) 0.040(4) Uani 1 1 d . . . . .
O106 O 0.8368(5) 0.7470(5) 0.4534(5) 0.032(4) Uani 1 1 d . . . . .
O107 O 0.5911(5) 0.4669(5) 0.3400(5) 0.033(4) Uani 1 1 d . . . . .
O108 O 0.4577(5) 1.1595(6) 0.1125(5) 0.043(4) Uani 1 1 d . . . . .
O109 O 0.2877(5) 0.4479(6) 0.3908(6) 0.054(5) Uani 1 1 d . . . A 1
O110 O 0.7136(5) 1.1099(6) 0.3290(6) 0.051(5) Uani 1 1 d . . . I 1
O111 O 0.4729(4) 0.3673(5) 0.2380(5) 0.031(4) Uani 1 1 d . . . . .
O112 O 0.1235(5) 1.0007(5) 0.2229(5) 0.038(4) Uani 1 1 d . . . . .
O113 O 0.2880(5) 1.0086(5) 0.3100(5) 0.034(4) Uani 1 1 d . . . . .
O114 O 0.1108(5) 0.8720(5) 0.2567(4) 0.031(4) Uani 1 1 d . . . . .
O115 O -0.0290(5) 0.5381(6) 0.1371(5) 0.044(4) Uani 1 1 d . . . A 1
O116 O 0.7486(5) 0.5522(5) 0.3190(5) 0.032(4) Uani 1 1 d . . . . .
O117 O 0.7694(6) 0.7735(5) 0.4848(5) 0.049(5) Uani 1 1 d . . . . .
O118 O 0.8924(5) 0.7942(5) 0.4177(5) 0.036(4) Uani 1 1 d . . . . .
O119 O 0.4635(5) 1.1814(5) 0.1957(5) 0.040(4) Uani 1 1 d . . . . .
O120 O 0.7301(5) 0.6868(5) 0.4719(5) 0.038(4) Uani 1 1 d . . . . .
O121 O 0.8241(5) 0.9073(5) 0.4797(5) 0.037(4) Uani 1 1 d . U . . .
O122 O 0.8555(5) 0.9813(5) 0.4621(4) 0.029(4) Uani 1 1 d . . . . .
O123 O 0.7870(5) 1.1366(5) 0.2750(5) 0.039(4) Uani 1 1 d . . . . .
O124 O 0.8698(5) 1.1311(5) 0.3929(5) 0.038(4) Uani 1 1 d . . . . .
O125 O -0.0223(5) 0.3328(6) 0.1669(6) 0.051(5) Uani 1 1 d . . . . .
O126 O 0.7732(5) 0.9741(6) 0.4179(6) 0.048(5) Uani 1 1 d . . . . .
O127 O 0.1719(5) 0.9451(5) 0.2493(4) 0.031(4) Uani 1 1 d . . . . .
O128 O 0.7777(5) 1.2245(5) 0.3051(5) 0.042(4) Uani 1 1 d . . . . .
O129 O 0.2082(5) 1.0025(6) 0.0740(5) 0.042(4) Uani 1 1 d . . . . .
O130 O 0.2499(6) 0.8401(5) 0.3269(5) 0.045(4) Uani 1 1 d . . . . .
O131 O 0.0480(5) 0.7134(5) 0.0333(4) 0.037(4) Uani 1 1 d . . . . .
O132 O 0.6852(5) 0.5614(5) 0.4309(5) 0.037(4) Uani 1 1 d . . . . .
O133 O 0.8384(5) 0.6077(5) 0.4595(5) 0.043(4) Uani 1 1 d . . . . .
O134 O 0.0896(6) 0.2870(6) 0.1044(6) 0.058(5) Uani 1 1 d . . . . .
O135 O 0.8151(5) 0.9914(5) 0.1796(4) 0.034(4) Uani 1 1 d . . . . .
O136 O 0.9852(4) 0.7900(6) 0.3207(5) 0.038(4) Uani 1 1 d . . . . .
O137 O 0.8409(4) 0.7229(5) 0.3696(4) 0.028(3) Uani 1 1 d . U . . .
O138 O 0.0325(5) 0.7270(6) 0.3313(5) 0.038(4) Uani 1 1 d . . . . .
O139 O 0.6846(5) 1.0216(6) 0.1186(6) 0.048(5) Uani 1 1 d . . . . .
O140 O 0.3734(5) 0.3667(5) 0.2953(5) 0.036(4) Uani 1 1 d . . . . .
O141 O 0.6036(5) 0.5045(5) 0.4248(5) 0.038(4) Uani 1 1 d . . . . .
O142 O 0.8172(5) 1.0465(5) 0.3753(5) 0.041(4) Uani 1 1 d . . . . .
O143 O 0.7066(4) 1.1124(5) 0.1667(5) 0.032(4) Uani 1 1 d . . . . .
O144 O 0.1169(5) 0.7396(5) 0.1420(5) 0.035(4) Uani 1 1 d . . . . .
O145 O 0.8189(6) 0.6231(7) 0.2150(5) 0.055(5) Uani 1 1 d . . . . .
O146 O 0.3930(5) 0.9720(5) 0.0854(5) 0.042(4) Uani 1 1 d . . . . .
O147 O 0.5349(5) 1.1656(5) 0.1634(5) 0.036(4) Uani 1 1 d . . . . .
O148 O -0.0208(6) 0.4594(6) 0.1001(6) 0.051(5) Uani 1 1 d . . . A 1
O149 O 0.9298(5) 1.1554(5) 0.3124(6) 0.045(5) Uani 1 1 d . . . . .
O150 O 0.8175(6) 0.7254(6) 0.5185(5) 0.054(5) Uani 1 1 d . . . . .
O151 O 0.6095(5) 0.4219(6) 0.4331(5) 0.043(4) Uani 1 1 d . . . . .
O152 O 0.5152(6) 0.4969(6) 0.3557(5) 0.049(5) Uani 1 1 d . . . . .
O153 O 0.5471(6) 1.2065(6) 0.3682(6) 0.053(5) Uani 1 1 d . . . . .
O154 O 0.8495(5) 1.0729(5) 0.1621(5) 0.042(4) Uani 1 1 d . . . . .
O155 O 0.3972(6) 0.8895(6) 0.0534(6) 0.058(6) Uani 1 1 d . . . . .
O156 O 0.0618(6) 0.3836(6) 0.2290(6) 0.057(5) Uani 1 1 d . . . A 1
O157 O 0.5374(6) 0.3609(6) 0.1997(5) 0.051(5) Uani 1 1 d . . . . .
O158 O 0.6741(5) 0.4951(5) 0.2660(5) 0.035(4) Uani 1 1 d . . . . .
O159 O 0.9052(5) 1.0700(5) 0.4181(5) 0.033(4) Uani 1 1 d . . . . .
O160 O 0.3086(5) 0.3133(5) 0.2435(5) 0.037(4) Uani 1 1 d . . . A 1
O161 O 0.4817(5) 1.0835(5) 0.1267(5) 0.036(4) Uani 1 1 d . . . . .
O162 O 0.2582(5) 0.8652(5) 0.4066(5) 0.042(4) Uani 1 1 d . . . . .
O163 O 0.7851(4) 0.6067(5) 0.2783(4) 0.028(4) Uani 1 1 d . . . . .
O164 O 0.7080(4) 1.1944(5) 0.3323(5) 0.034(4) Uani 1 1 d . . . . .
O165 O 0.8516(5) 1.1575(5) 0.3308(5) 0.033(4) Uani 1 1 d . . . . .
O166 O 0.3482(5) 0.2481(5) 0.2173(5) 0.041(4) Uani 1 1 d . . . . .
O167 O 0.2609(5) 0.9266(5) 0.3661(5) 0.036(4) Uani 1 1 d . . . . .
O168 O 0.6547(5) 1.2355(6) 0.3671(5) 0.045(4) Uani 1 1 d . . . . .
O169 O 0.1001(5) 0.6691(5) 0.0705(5) 0.039(4) Uani 1 1 d . . . . .
O170 O 0.9478(5) 1.0762(5) 0.2863(5) 0.041(4) Uani 1 1 d . . . . .
O171 O 0.3116(6) 1.1020(6) 0.3307(6) 0.053(5) Uani 1 1 d . . . . .
O172 O 0.6150(5) 1.2699(5) 0.2945(5) 0.040(4) Uani 1 1 d . . . . .
O173 O 0.3110(6) 0.3800(6) 0.4175(5) 0.049(5) Uani 1 1 d . . . . .
O174 O 0.9444(5) 1.1226(5) 0.3766(5) 0.037(4) Uani 1 1 d . . . . .
O175 O 0.3618(5) 0.4593(5) 0.4061(5) 0.041(4) Uani 1 1 d . . . . .
O176 O 0.4278(5) 0.3449(5) 0.3588(5) 0.040(4) Uani 1 1 d . . . . .
O177 O 0.8469(5) 0.8515(5) 0.2164(6) 0.048(5) Uani 1 1 d . . . . .
O178 O -0.0348(5) 0.6462(6) 0.1177(5) 0.044(4) Uani 1 1 d . . . A 1
O179 O 0.4307(7) 0.1609(7) 0.3408(8) 0.083(7) Uani 1 1 d . . . . .
O180 O 0.0520(5) 0.5871(5) 0.2368(5) 0.036(4) Uani 1 1 d . . . A 1
O181 O 0.2547(5) 0.9457(5) 0.2298(4) 0.028(3) Uani 1 1 d . . . . .
O182 O 0.5051(6) 0.2977(5) 0.2552(6) 0.051(5) Uani 1 1 d . . . . .
O183 O 0.8680(4) 1.0866(5) 0.3090(5) 0.036(4) Uani 1 1 d . . . . .
O184 O 0.5855(5) 1.1411(5) 0.2255(5) 0.038(4) Uani 1 1 d . . . . .
O185 O -0.0310(5) 0.5775(5) 0.2271(5) 0.036(4) Uani 1 1 d . . . A 1
O186 O 0.9115(5) 0.9888(5) 0.2533(5) 0.038(4) Uani 1 1 d . . . . .
O187 O 0.7588(5) 0.6792(5) 0.2955(6) 0.049(5) Uani 1 1 d . . . . .
O188 O 0.8088(6) 0.9383(5) 0.5587(5) 0.048(5) Uani 1 1 d . . . . .
O189 O -0.0057(6) 0.5039(6) 0.1900(5) 0.048(5) Uani 1 1 d . . . . .
O190 O 0.2140(5) 1.0846(5) 0.2324(5) 0.043(4) Uani 1 1 d . . . . .
O191 O 0.1894(5) 0.8644(5) 0.2423(5) 0.036(4) Uani 1 1 d . . . . .
O192 O 0.0891(6) 0.8230(6) 0.3276(7) 0.066(6) Uani 1 1 d . . . . .
O193 O 0.7905(5) 1.0494(5) 0.2464(5) 0.034(4) Uani 1 1 d . . . . .
O194 O 0.3103(5) 0.3422(5) 0.3344(5) 0.040(4) Uani 1 1 d . . . A 1
O195 O 0.0146(5) 0.8018(6) 0.0677(5) 0.045(4) Uani 1 1 d . . . . .
O196 O -0.0194(5) 0.6140(5) 0.3141(5) 0.042(4) Uani 1 1 d . . . . .
O197 O 0.6329(5) 1.1210(5) 0.2880(5) 0.035(4) Uani 1 1 d . . . . .
O198 O 0.7733(5) 1.1787(5) 0.2133(5) 0.038(4) Uani 1 1 d . . . . .
O199 O 0.1919(6) 0.9019(6) 0.4039(6) 0.052(5) Uani 1 1 d . . . . .
O200 O 0.3212(5) 0.9016(6) 0.0705(5) 0.049(5) Uani 1 1 d . . . . .
O201 O 0.1739(4) 0.9065(6) 0.1688(5) 0.036(4) Uani 1 1 d . . . . .
O202 O 0.8477(5) 1.2052(5) 0.2774(5) 0.038(4) Uani 1 1 d . . . . .
O203 O 0.8512(5) 0.9368(6) 0.3030(5) 0.043(4) Uani 1 1 d . . . . .
O204 O 0.0070(6) 0.6529(5) 0.2582(5) 0.044(4) Uani 1 1 d . . . A 1
O205 O 0.6512(6) 0.5643(6) 0.4987(5) 0.055(5) Uani 1 1 d . . . . .
O206 O 0.3099(5) 0.9306(5) 0.3116(5) 0.041(4) Uani 1 1 d . . . . .
O207 O 0.9172(5) 0.8209(6) 0.2171(5) 0.045(4) Uani 1 1 d . . . . .
O208 O -0.1016(5) 0.5284(6) 0.2532(5) 0.049(5) Uani 1 1 d . . . . .
O209 O 0.5395(5) 0.8985(6) 0.0223(5) 0.044(4) Uani 1 1 d . . . . .
O210 O 0.3337(5) 1.0028(6) 0.3781(5) 0.040(4) Uani 1 1 d . . . . .
O211 O 0.4972(5) 1.1573(5) 0.2946(5) 0.038(4) Uani 1 1 d . . . . .
O212 O 0.3615(5) 1.1757(6) 0.2553(6) 0.053(5) Uani 1 1 d . . . . .
O213 O 0.5308(6) 0.9780(6) 0.0170(6) 0.053(5) Uani 1 1 d . . . . .
O214 O 0.1344(6) 0.6698(7) 0.0001(6) 0.067(6) Uani 1 1 d . . . . .
O215 O 0.9992(5) 1.1046(6) 0.4353(5) 0.049(5) Uani 1 1 d . . . . .
O216 O 0.6303(5) 0.9517(6) 0.1312(5) 0.044(4) Uani 1 1 d . . . . .
O217 O 0.7563(7) 1.0843(6) 0.1144(6) 0.057(5) Uani 1 1 d . . . . .
O218 O -0.0903(5) 0.6272(5) 0.2345(5) 0.038(4) Uani 1 1 d . . . . .
O219 O 0.9455(5) 0.9745(5) 0.3198(5) 0.038(4) Uani 1 1 d . . . . .
O220 O 0.0891(6) 0.3136(5) 0.1884(5) 0.045(4) Uani 1 1 d . . . A 1
O221 O -0.0068(5) 0.5389(5) 0.2712(5) 0.035(4) Uani 1 1 d . . . A 1
O222 O 0.8396(5) 0.7752(5) 0.2357(5) 0.040(4) Uani 1 1 d . . . . .
O223 O 0.6655(5) 0.4405(5) 0.3105(5) 0.034(4) Uani 1 1 d . . . . .
O224 O 0.5851(5) 0.5853(5) 0.4571(5) 0.039(4) Uani 1 1 d . . . . .
O225 O 0.8615(5) 1.2488(6) 0.3563(5) 0.046(4) Uani 1 1 d . . . . .
O226 O 1.0075(5) 1.0007(6) 0.4610(5) 0.044(4) Uani 1 1 d . . . . .
O227 O -0.0406(5) 0.7031(5) 0.0734(5) 0.043(4) Uani 1 1 d . . . . .
O228 O 0.2075(6) 0.7988(6) 0.0593(7) 0.067(6) Uani 1 1 d . . . . .
O229 O 0.7311(6) 0.9535(6) 0.1904(6) 0.053(5) Uani 1 1 d . . . . .
O230 O 0.5380(5) 1.2069(5) 0.2538(5) 0.035(4) Uani 1 1 d . . . . .
O231 O 0.6671(5) 0.6257(5) 0.4579(5) 0.041(4) Uani 1 1 d . . . . .
O232 O 0.6131(6) 1.1910(5) 0.1380(6) 0.045(4) Uani 1 1 d . . . . .
O233 O 0.8942(5) 0.8796(5) 0.4523(5) 0.033(4) Uani 1 1 d . . . . .
O234 O -0.0968(5) 0.3304(6) 0.1162(6) 0.055(5) Uani 1 1 d . . . . .
O235 O 0.0540(5) 0.3462(6) 0.1452(5) 0.054(5) Uani 1 1 d . . . A 1
O236 O 0.6292(7) 0.4337(7) 0.1936(5) 0.059(5) Uani 1 1 d . . . . .
O237 O 0.2324(5) 0.4352(6) 0.3164(5) 0.049(5) Uani 1 1 d . . . A 1
O238 O 0.7465(6) 1.1449(7) 0.4116(6) 0.059(6) Uani 1 1 d . . . . .
O239 O 0.7881(5) 1.1826(5) 0.3592(5) 0.036(4) Uani 1 1 d . . . . .
O240 O 0.3490(6) 0.8325(7) 0.0814(7) 0.071(7) Uani 1 1 d . . . . .
O241 O 0.3721(5) 1.0569(7) 0.3383(5) 0.049(5) Uani 1 1 d . . . . .
O242 O 0.1888(5) 0.8142(6) 0.1334(5) 0.047(5) Uani 1 1 d . . . . .
O243 O 0.2490(6) 0.2329(6) 0.1960(6) 0.065(6) Uani 1 1 d . . . . .
O244 O -0.0139(6) 0.3746(6) 0.2596(6) 0.053(5) Uani 1 1 d . . . . .
O245 O 0.0562(5) 0.5870(5) 0.3165(6) 0.042(4) Uani 1 1 d . . . A 1
O246 O 0.1820(6) 0.8774(5) 0.3199(5) 0.044(4) Uani 1 1 d . . . . .
O247 O 0.9041(5) 0.8044(5) 0.2892(4) 0.033(4) Uani 1 1 d . . . . .
O248 O 0.1649(5) 0.8614(5) 0.0861(5) 0.035(4) Uani 1 1 d . . . . .
O249 O 0.4513(5) 1.0732(5) 0.3870(5) 0.041(4) Uani 1 1 d . . . . .
O250 O 0.7027(5) 1.0479(5) 0.2004(6) 0.046(5) Uani 1 1 d . . . . .
O251 O 0.0628(5) 0.5515(6) 0.1623(6) 0.051(5) Uani 1 1 d . . . A 1
O252 O 0.6235(5) 1.0717(6) 0.2117(5) 0.040(4) Uani 1 1 d . . . . .
O253 O 0.8078(5) 1.1078(6) 0.4385(5) 0.045(4) Uani 1 1 d . . . . .
O254 O 0.1687(5) 0.3792(6) 0.3382(6) 0.056(5) Uani 1 1 d . . . . .
O255 O 0.3587(5) 1.0262(5) 0.1081(5) 0.037(4) Uani 1 1 d . . . . .
O256 O 0.0219(5) 0.6025(6) 0.0256(5) 0.042(4) Uani 1 1 d . . . . .
O257 O 0.9219(5) 0.8884(5) 0.2794(5) 0.037(4) Uani 1 1 d . . . . .
O258 O 0.0029(6) 0.4265(5) 0.2062(6) 0.048(5) Uani 1 1 d . . . . .
O259 O -0.0327(5) 0.6851(6) 0.2085(5) 0.047(5) Uani 1 1 d . . . . .
O260 O 0.1995(6) 0.7797(5) 0.4166(6) 0.052(5) Uani 1 1 d . . . . .
O261 O 0.7199(5) 1.2265(5) 0.2401(5) 0.045(4) Uani 1 1 d . . . . .
O262 O 0.1440(6) 0.6298(8) 0.3147(7) 0.079(7) Uani 1 1 d . . . A 1
O263 O 0.3227(5) 0.4199(5) 0.3242(5) 0.038(4) Uani 1 1 d . . . . .
O264 O -0.0770(5) 0.3747(5) 0.1969(5) 0.044(4) Uani 1 1 d . . . . .
O265 O 0.1157(5) 0.7382(5) 0.3150(5) 0.039(4) Uani 1 1 d . . . A 1
O266 O 0.7846(5) 1.0988(5) 0.1939(5) 0.042(4) Uani 1 1 d . . . . .
O267 O 0.8463(6) 1.0437(6) 0.5286(5) 0.046(5) Uani 1 1 d . . . . .
O268 O -0.0732(5) 0.5980(5) 0.1610(5) 0.037(4) Uani 1 1 d . . . . .
O269 O -0.0235(5) 0.7770(6) 0.2350(5) 0.042(4) Uani 1 1 d . . . . .
O270 O 0.5874(5) 1.1832(5) 0.3056(5) 0.039(4) Uani 1 1 d . . . . .
O271 O 0.6920(6) 0.7476(5) 0.5064(6) 0.048(5) Uani 1 1 d . . . . .
O272 O 0.8250(5) 0.9799(6) 0.2533(6) 0.049(5) Uani 1 1 d . . . . .
O273 O 0.2767(5) 0.9658(5) 0.0953(5) 0.036(4) Uani 1 1 d . . . . .
O274 O 0.6086(5) 1.2201(5) 0.2169(5) 0.040(4) Uani 1 1 d . . . . .
O275 O 0.0891(6) 0.9779(7) 0.2850(6) 0.061(6) Uani 1 1 d . . . . .
O276 O 0.9653(5) 0.9110(5) 0.4271(5) 0.038(4) Uani 1 1 d . . . . .
O277 O 0.7459(5) 0.4645(6) 0.2874(5) 0.047(5) Uani 1 1 d . . . . .
O278 O 0.0171(6) 0.3040(5) 0.2270(6) 0.051(5) Uani 1 1 d . . . . .
O279 O 0.5217(5) 1.0669(6) 0.0642(5) 0.045(4) Uani 1 1 d . . . . .
O280 O 0.6227(6) 0.5189(7) 0.2069(6) 0.067(6) Uani 1 1 d . . . . .
O281 O 0.1602(6) 0.3524(5) 0.2518(5) 0.043(4) Uani 1 1 d . . . A 1
O282 O 0.7532(6) 0.0182(6) 0.5578(6) 0.056(5) Uani 1 1 d . . . . .
O283 O 0.5585(6) 0.9286(6) 0.1040(5) 0.045(4) Uani 1 1 d . . . . .
O284 O 0.3762(5) 0.3934(5) 0.3783(5) 0.039(4) Uani 1 1 d . . . . .
O285 O 0.7825(5) 0.9704(6) 0.4962(6) 0.046(5) Uani 1 1 d . . . . .
O286 O 0.0618(6) 0.4180(6) 0.3149(7) 0.065(6) Uani 1 1 d . . . . .
O287 O 0.3241(7) 0.8697(8) -0.0098(6) 0.070(6) Uani 1 1 d . . . . .
O288 O 0.3534(6) 0.3011(5) 0.3787(5) 0.044(5) Uani 1 1 d . . . . .
O289 O 0.3122(6) 0.9650(6) 0.0321(5) 0.053(5) Uani 1 1 d . . . . .
O290 O 1.0034(5) 1.0235(6) 0.2828(5) 0.046(4) Uani 1 1 d . . . . .
O291 O 0.0091(5) 0.5888(6) 0.0954(5) 0.043(4) Uani 1 1 d . . . . .
O292 O 0.2534(5) 0.3725(5) 0.3515(5) 0.043(4) Uani 1 1 d . . . . .
O293 O 0.4218(5) 0.4239(6) 0.2478(6) 0.059(6) Uani 1 1 d . . . . .
O294 O 0.7709(6) 0.8570(5) 0.5111(7) 0.061(6) Uani 1 1 d . . . . .
O295 O 0.4295(7) 0.3258(7) 0.1575(6) 0.067(6) Uani 1 1 d . . . . .
O296 O 0.2556(5) 0.3473(6) 0.2694(5) 0.051(5) Uani 1 1 d . . . . .
O297 O 0.0762(6) 0.5218(6) 0.3457(6) 0.057(5) Uani 1 1 d . . . A 1
O298 O 0.2102(6) 0.4674(7) 0.3859(7) 0.070(6) Uani 1 1 d . . . A 1
O299 O 0.1560(6) 0.3139(6) 0.1698(5) 0.046(4) Uani 1 1 d . . . A 1
O300 O 0.9266(5) 0.7547(6) 0.4724(5) 0.044(4) Uani 1 1 d . . . . .
O301 O 0.1268(5) 0.9269(6) 0.0676(5) 0.043(4) Uani 1 1 d . . . . .
O302 O 0.1024(7) 0.3755(7) 0.1093(6) 0.060(5) Uani 1 1 d . . . A 1
O303 O 0.0454(5) 0.7147(5) 0.1761(5) 0.036(4) Uani 1 1 d . . . . .
O304 O 0.2148(6) 0.3992(7) 0.4154(6) 0.063(6) Uani 1 1 d . . . . .
O305 O 0.1459(6) 0.4388(6) 0.2752(6) 0.059(5) Uani 1 1 d . . . . .
O306 O 0.8409(6) 0.8509(6) 0.2917(7) 0.059(6) Uani 1 1 d . . . . .
O307 O 0.1681(6) 0.3602(7) 0.1296(7) 0.064(6) Uani 1 1 d . . . A 1
O308 O 0.9337(4) 0.6856(5) 0.3161(5) 0.038(4) Uani 1 1 d . . . . .
O309 O 0.0663(5) 0.6571(5) 0.3078(5) 0.047(5) Uani 1 1 d . . . A 1
O310 O 0.2768(6) 0.8159(6) 0.0248(6) 0.065(6) Uani 1 1 d . . . . .
O311 O 0.5334(6) 0.6812(6) 0.4805(7) 0.066(6) Uani 1 1 d . . . . .
O312 O 0.7045(6) 0.9441(6) 0.1101(5) 0.049(5) Uani 1 1 d . . . . .
O313 O 0.7737(6) 0.7790(6) 0.1798(6) 0.051(5) Uani 1 1 d . . . . .
O314 O 0.9314(6) 1.2055(6) 0.3880(5) 0.048(5) Uani 1 1 d . . . . .
O315 O 0.1843(6) 0.3047(6) 0.3059(6) 0.051(5) Uani 1 1 d . . . A 1
O316 O 0.0060(6) 0.2583(6) 0.1487(6) 0.060(5) Uani 1 1 d . . . . .
O317 O 0.0431(5) 0.7404(5) 0.2598(4) 0.038(4) Uani 1 1 d . . . A 1
O318 O 0.6547(6) 0.6972(6) 0.4290(5) 0.051(5) Uani 1 1 d . . . . .
O319 O 0.3229(9) 0.1874(7) 0.3301(8) 0.092(9) Uani 1 1 d . . . . .
O320 O 0.3941(5) 0.3945(6) 0.1660(6) 0.052(5) Uani 1 1 d . . . . .
O321 O 0.7011(5) 1.1482(5) 0.2510(5) 0.044(4) Uani 1 1 d . . . . .
O322 O 0.6637(5) 1.1004(6) 0.4201(5) 0.044(4) Uani 1 1 d . . . . .
O323 O 0.3822(6) 1.0876(7) 0.4204(7) 0.067(6) Uani 1 1 d . . . . .
O324 O 0.5385(9) 0.4905(9) 0.4725(8) 0.097(8) Uani 1 1 d . U . . .
O325 O 0.6422(8) 0.0391(7) 0.0258(6) 0.068(6) Uani 1 1 d . . . . .
O326 O 0.1091(5) 0.2744(5) 0.2485(5) 0.043(4) Uani 1 1 d . . . . .
O327 O -0.0029(7) 0.5332(7) 0.3500(6) 0.063(6) Uani 1 1 d . . . . .
O328 O 0.4808(5) 0.4143(6) 0.1984(6) 0.048(5) Uani 1 1 d . . . . .
O329 O 0.5373(5) 1.0937(6) 0.2849(5) 0.045(4) Uani 1 1 d . . . . .
O330 O 0.4667(5) 1.0081(5) 0.0956(5) 0.039(4) Uani 1 1 d . . . . .
O331 O 0.9024(6) 0.9921(7) 0.1772(5) 0.055(5) Uani 1 1 d . . . E 1
O332 O 0.7119(6) 1.1972(6) 0.1584(6) 0.053(5) Uani 1 1 d . . . . .
O333 O 0.6072(5) 0.9740(5) 0.0629(5) 0.037(4) Uani 1 1 d . . . . .
O334 O 0.0196(6) 0.3300(6) 0.3091(7) 0.061(6) Uani 1 1 d . . . . .
O335 O 0.4653(5) 0.4303(5) 0.4005(5) 0.037(4) Uani 1 1 d . . . . .
O336 O 0.0693(6) 0.5110(6) 0.2666(6) 0.055(5) Uani 1 1 d . . . . .
O337 O 0.7522(6) 1.2300(7) 0.4141(6) 0.065(6) Uani 1 1 d . . . . .
O338 O 0.9385(5) 1.1269(5) 0.2350(6) 0.047(5) Uani 1 1 d . . . . .
O339 O 0.0377(5) 0.6772(5) 0.0938(4) 0.037(4) Uani 1 1 d . . . A 1
O340 O 0.8077(7) 0.7127(7) 0.1589(6) 0.063(6) Uani 1 1 d . . . . .
O341 O 0.6909(6) 0.6810(6) 0.5366(6) 0.061(6) Uani 1 1 d . . . . .
O342 O 0.5593(7) 0.7128(7) 0.5760(6) 0.070(6) Uani 1 1 d . . . . .
O343 O 0.1924(7) 0.2874(9) 0.1042(7) 0.092(9) Uani 1 1 d . . . . .
O344 O 0.4491(9) 0.5775(9) 0.4929(9) 0.107(9) Uani 1 1 d . U . . .
O345 O 0.5534(5) 0.4538(5) 0.2091(5) 0.040(4) Uani 1 1 d . . . . .
O346 O 0.1264(6) 0.7917(7) 0.0195(6) 0.066(6) Uani 1 1 d . . . . .
O347 O 0.9140(5) 0.9639(5) 0.4411(5) 0.038(4) Uani 1 1 d . . . . .
O348 O 0.4865(5) 0.9319(6) 0.0625(6) 0.052(5) Uani 1 1 d . . . . .
O349 O 0.2459(5) 0.2682(5) 0.2745(5) 0.043(4) Uani 1 1 d . . . . .
O350 O 0.4187(5) 0.4637(5) 0.3529(5) 0.046(4) Uani 1 1 d . . . . .
O351 O -0.0840(5) 0.5557(5) 0.0789(6) 0.046(5) Uani 1 1 d . . . . .
O352 O 0.4193(5) 0.4385(6) 0.4604(5) 0.050(5) Uani 1 1 d . . . . .
O353 O 0.2845(7) 0.7871(8) 0.0907(8) 0.076(7) Uani 1 1 d . . . . .
O354 O 0.1144(6) 0.7762(7) 0.3948(6) 0.063(6) Uani 1 1 d . . . . .
O355 O 0.9440(7) 0.9169(7) 0.2109(6) 0.068(6) Uani 1 1 d . . . . .
O356 O -0.0698(5) 0.4211(5) 0.1439(5) 0.046(4) Uani 1 1 d . . . . .
O357 O 0.0960(5) 0.3546(6) 0.2805(6) 0.051(5) Uani 1 1 d . . . A 1
O358 O 0.6955(6) 0.8325(6) 0.5369(7) 0.072(7) Uani 1 1 d . . . . .
O359 O 0.4449(5) 0.5095(6) 0.4317(6) 0.048(5) Uani 1 1 d . . . . .
O360 O 0.3549(5) 0.2861(5) 0.2985(5) 0.042(4) Uani 1 1 d . . . . .
O361 O 0.0515(7) 0.4185(7) 0.0789(6) 0.063(6) Uani 1 1 d . . . . .
O362 O 0.7019(8) 0.9054(8) 0.5989(7) 0.085(7) Uani 1 1 d . U . . .
O363 O 0.2453(6) 1.0063(5) 0.3760(5) 0.047(5) Uani 1 1 d . . . . .
O364 O 0.2450(6) 0.2823(6) 0.3556(6) 0.054(5) Uani 1 1 d . . . . .
O365 O 0.8938(6) 1.1417(6) 0.4743(6) 0.061(6) Uani 1 1 d . . . . .
O366 O 0.5581(7) 0.6312(6) 0.5237(6) 0.067(6) Uani 1 1 d . . . . .
O367 O 0.2264(6) 0.3918(6) 0.2059(6) 0.055(5) Uani 1 1 d . . . . .
O368 O 0.2430(6) 0.3128(7) 0.1839(6) 0.053(5) Uani 1 1 d . . . A 1
O369 O 0.3819(5) 0.3358(5) 0.2141(5) 0.036(4) Uani 1 1 d . . . . .
O370 O -0.0849(6) 0.4012(6) 0.2771(6) 0.060(5) Uani 1 1 d . . . . .
O371 O 0.1829(5) 0.2699(6) 0.2166(6) 0.048(5) Uani 1 1 d . . . . .
O372 O 0.1835(6) 0.7035(7) 0.1198(6) 0.061(6) Uani 1 1 d . . . . .
O373 O -0.0093(6) 0.3840(5) 0.1209(6) 0.050(5) Uani 1 1 d . . . . .
O374 O -0.0005(5) 0.4632(5) 0.2903(5) 0.041(4) Uani 1 1 d . . . . .
O375 O 0.5033(7) 0.5908(7) 0.4509(7) 0.077(6) Uani 1 1 d . U . . .
O376 O 0.6315(6) 1.1704(7) 0.4382(6) 0.060(5) Uani 1 1 d . . . . .
O377 O 0.8426(6) 0.9240(6) 0.1931(6) 0.061(6) Uani 1 1 d . . . . .
O378 O 0.5112(7) 1.0430(8) 0.4263(7) 0.080(7) Uani 1 1 d . . . . .
O379 O 0.5401(7) 0.5064(7) 0.1648(7) 0.073(6) Uani 1 1 d . U . . .
O380 O 0.1391(7) 0.7007(6) 0.3725(6) 0.062(6) Uani 1 1 d . . . . .
O381 O 0.7864(6) 0.9651(7) 0.0963(5) 0.057(5) Uani 1 1 d . . . . .
O382 O 0.8704(8) 0.6207(9) 0.0464(8) 0.098(8) Uani 1 1 d . . . . .
O383 O 0.7309(6) 0.6928(7) 0.1787(7) 0.076(7) Uani 1 1 d . . . . .
O384 O 0.7543(7) 0.7630(8) 0.2499(8) 0.076(7) Uani 1 1 d . . . . .
O385 O 0.8720(8) 0.9930(7) 0.5715(6) 0.071(6) Uani 1 1 d . . . . .
O386 O 0.9345(7) 0.5967(7) 0.0084(7) 0.076(7) Uani 1 1 d . . . . .
O387 O 0.2050(6) 0.7411(6) 0.3426(6) 0.054(5) Uani 1 1 d . . . . .
O388 O 0.7653(7) 0.8081(7) 0.5644(7) 0.078(7) Uani 1 1 d . . . . .
O389 O 0.7727(6) 1.0447(7) 0.4750(6) 0.058(5) Uani 1 1 d . . . . .
O390 O 0.0649(8) 0.6546(8) 0.3899(7) 0.090(8) Uani 1 1 d . . . . .
O391 O 0.5137(5) 1.1177(6) 0.3559(6) 0.052(5) Uani 1 1 d . . . . .
O392 O 0.1774(6) 0.8143(6) 0.3588(6) 0.049(5) Uani 1 1 d . . . . .
O393 O 0.0128(7) 0.3299(7) 0.0631(6) 0.068(6) Uani 1 1 d . . . . .
O395 O 0.6698(11) 0.6707(11) 0.2190(11) 0.134(11) Uiso 1 1 d . . . . .
O400 O 0.4274(6) 0.9510(6) 0.0168(5) 0.046(4) Uani 1 1 d . . . . .
O401 O 0.3528(7) 0.8054(6) 0.0054(6) 0.061(6) Uani 1 1 d . . . . .
O402 O 0.2807(7) 0.7314(6) 0.0168(8) 0.075(7) Uani 1 1 d . . . . .
O403 O 0.2134(6) 0.7169(6) 0.0539(6) 0.057(5) Uani 1 1 d . . . . .
O404 O 0.4015(6) 0.9877(6) 0.3468(7) 0.064(6) Uani 1 1 d . . . . .
O405 O 0.4139(6) 1.0165(7) 0.4265(6) 0.064(6) Uani 1 1 d . . . . .
O406 O 0.5734(6) 1.0893(7) 0.3959(6) 0.061(6) Uani 1 1 d . . . . .
O407 O 0.4976(8) 1.0259(7) 0.3471(7) 0.080(7) Uani 1 1 d . . . . .
O408 O 0.5260(7) 1.1323(7) 0.4392(7) 0.077(7) Uani 1 1 d . . . . .
O409 O 0.6220(7) 1.0698(6) 0.3387(6) 0.061(5) Uani 1 1 d . . . . .
O410 O 0.7273(7) 1.0460(7) 0.3853(6) 0.073(7) Uani 1 1 d . . . . .
O411 O 0.6783(7) 1.0233(7) 0.4420(7) 0.076(7) Uani 1 1 d . . . . .
O412 O 0.7901(8) 1.1374(8) 0.5219(6) 0.082(7) Uani 1 1 d . . . . .
O413 O 0.6288(6) 0.8973(6) 0.0533(5) 0.046(4) Uani 1 1 d . . . . .
O414 O 0.6829(6) 0.9679(7) 0.0416(6) 0.056(5) Uani 1 1 d . . . . .
O415 O 0.7657(6) 0.9055(6) 0.1376(5) 0.050(5) Uani 1 1 d . . . . .
O416 O 0.7368(5) 0.6298(6) 0.2157(6) 0.053(5) Uani 1 1 d . . . . .
O417 O 0.5109(8) 0.4165(9) 0.1279(8) 0.094(8) Uani 1 1 d . U . . .
O418 O 0.5005(8) 0.5071(8) 0.2269(8) 0.092(8) Uani 1 1 d . . . . .
O419 O 0.2541(7) 0.3695(9) 0.1348(8) 0.085(8) Uani 1 1 d . . . A 1
O420 O 0.2119(8) 0.4008(10) 0.0813(8) 0.100(9) Uani 1 1 d . . . . .
O421 O 0.1341(9) 0.4154(10) 0.0560(9) 0.110(9) Uani 1 1 d . U . . .
O422 O 0.0742(6) 0.4388(6) 0.1589(6) 0.059(5) Uani 1 1 d . . . . .
O423 O 0.1024(7) 0.5102(7) 0.0970(8) 0.083(7) Uani 1 1 d . . . . .
O424 O 0.0711(7) 0.4944(7) 0.0128(7) 0.082(7) Uani 1 1 d . . . . .
O425 O 0.0859(6) 0.5839(6) 0.0688(6) 0.058(5) Uani 1 1 d . . . . .
O426 O 0.1645(6) 0.6323(7) 0.0545(7) 0.070(6) Uani 1 1 d . . . . .
O427 O 0.1034(6) 0.2988(7) 0.3270(6) 0.058(5) Uani 1 1 d . . . . .
O428 O 0.3319(7) 0.5102(7) 0.3591(7) 0.076(7) Uani 1 1 d . . . . .
O429 O 0.2922(7) 0.5350(6) 0.4213(7) 0.074(7) Uani 1 1 d . . . . .
O430 O 0.3275(9) 0.4974(8) 0.4732(7) 0.087(8) Uani 1 1 d . . . . .
O431 O 0.3812(7) 0.5491(8) 0.4373(8) 0.087(8) Uani 1 1 d . . . . .
O432 O 0.5566(9) 0.6400(8) 0.4150(7) 0.085(7) Uani 1 1 d . . . J 1
O433 O 0.6157(6) 0.6737(6) 0.4866(6) 0.051(5) Uani 1 1 d . U . . .
O434 O 0.1293(7) 0.6181(6) 0.3820(7) 0.078(7) Uani 1 1 d . . . A 1
O435 O 0.6962(6) 0.7963(7) 0.4572(8) 0.075(7) Uani 1 1 d . . . D 1
O436 O 0.7231(6) 0.9168(6) 0.5234(7) 0.064(6) Uani 1 1 d . . . . .
O437 O 0.7334(6) 0.8859(7) 0.4500(6) 0.066(6) Uani 1 1 d . . . . .
O438 O 0.1371(5) 0.3948(6) 0.1965(5) 0.048(5) Uani 1 1 d . . . A 1
O439 O 0.0980(6) 0.2297(6) 0.1678(6) 0.065(6) Uani 1 1 d . . . . .
O440 O -0.1039(7) 0.4660(6) 0.0950(6) 0.061(5) Uani 1 1 d . . . . .
O441 O 0.4406(8) 0.6318(9) 0.4485(9) 0.100(8) Uani 1 1 d . U . . .
O442 O 0.1752(9) 0.4503(9) 0.1339(8) 0.099(8) Uani 1 1 d . U . . .
O443 O 0.1381(9) 0.3326(10) 0.0474(9) 0.109(9) Uani 1 1 d . U . . .
O444 O 0.2232(8) 0.5796(8) 0.0473(8) 0.092(8) Uani 1 1 d . U . . .
O445 O 0.1766(8) 0.6020(9) 0.1242(8) 0.096(8) Uani 1 1 d . U . . .
O446 O 0.2064(8) 0.7426(8) -0.0163(8) 0.092(8) Uani 1 1 d . U . . .
O447 O 0.7621(9) 0.8709(9) 0.2103(9) 0.108(9) Uani 1 1 d . U . . .
O448 O 0.8132(9) 0.7804(8) 0.1126(8) 0.091(8) Uani 1 1 d . U . . .
O449 O 0.6988(10) 1.0935(10) 0.5124(9) 0.118(10) Uani 1 1 d . U . . .
O450 O 0.4517(8) 0.4592(9) 0.1503(8) 0.098(8) Uani 1 1 d . U . . .
O451 O 0.6482(12) 0.6452(12) 0.1357(11) 0.102(11) Uiso 0.75 1 d . . P . .
O452 O 0.5714(12) 0.5757(12) 0.1372(11) 0.091(11) Uiso 0.7 1 d . . P . .
O453 O 0.6544(10) 0.5838(10) 0.1745(10) 0.071(9) Uiso 0.7 1 d . . P . .
O455 O 0.5843(13) 0.5892(12) 0.2161(12) 0.068(11) Uani 0.55 1 d . U P . .
O456 O 0.3957(8) 0.4036(8) 0.0930(8) 0.070(7) Uani 1 1 d . U . A 1
O457 O 0.3300(11) 0.4078(11) 0.1228(11) 0.112(11) Uiso 0.85 1 d . . P . .
O458 O 0.4312(10) 0.5635(10) 0.3824(10) 0.106(10) Uiso 0.9 1 d . . P . .
O459 O 0.1606(12) 0.5187(12) 0.3437(11) 0.111(12) Uiso 0.8 1 d . . P . .
O460 O 0.2558(14) 0.5402(14) 0.3475(14) 0.072(12) Uiso 0.5 1 d . . P . .
O461 O 0.7279(11) 1.1723(11) 0.4927(10) 0.097(10) Uiso 0.8 1 d . . P . .
O462 O 0.1835(18) 0.6026(18) 0.4460(17) 0.101(17) Uiso 0.5 1 d . . P A 1
O463 O 0.1346(19) 0.5556(19) 0.4146(18) 0.111(18) Uiso 0.5 1 d . . P K 2
O464 O 0.7963(10) 0.8465(10) 0.0808(10) 0.073(9) Uiso 0.7 1 d . . P . .
O465 O 0.8754(11) 0.8662(11) 0.1428(10) 0.085(9) Uiso 0.75 1 d . . P . .
O466 O 0.7210(11) 0.8046(11) 0.1191(10) 0.093(10) Uiso 0.8 1 d . . P . .
O467 O 0.7113(12) 0.6071(12) 0.1335(12) 0.105(11) Uiso 0.8 1 d . . P G 1
O468 O 0.6075(13) 0.5060(14) 0.1259(13) 0.113(12) Uiso 0.8 1 d . . P G 1
O469 O 0.2933(12) 0.4406(12) 0.0713(11) 0.113(12) Uiso 0.8 1 d . . P A 1
O470 O 0.2720(9) 0.3730(10) 0.0696(9) 0.077(8) Uiso 0.8 1 d . . P L 2
O471 O 0.3859(15) 0.4864(15) 0.1233(15) 0.081(14) Uiso 0.5 1 d . . P A 2
O472 O 0.3863(14) 0.4821(14) 0.1943(13) 0.092(13) Uiso 0.6 1 d . . P . .
O473 O 0.2762(14) 0.4626(14) 0.1528(14) 0.107(14) Uiso 0.65 1 d . . P . .
O474 O 0.1957(17) 0.5227(17) 0.0946(16) 0.065(14) Uiso 0.4 1 d . . P . .
O475 O 0.1537(16) 0.4871(16) 0.0011(15) 0.088(15) Uiso 0.5 1 d . . P . .
O476 O 0.1218(13) 0.5646(13) -0.0139(12) 0.062(11) Uiso 0.5 1 d . . P . .
O477 O 0.148(2) 0.506(2) 0.4232(19) 0.12(2) Uiso 0.5003 1 d . . P A 1
O478 O 0.230(2) 0.541(2) 0.4720(18) 0.113(19) Uiso 0.5 1 d . . P A 1
O479 O 0.284(2) 0.621(2) 0.440(2) 0.15(3) Uiso 0.5 1 d . . P . .
O480 O 0.2142(17) 0.6070(17) 0.3754(16) 0.104(16) Uiso 0.55 1 d . . P . .
O500 O 0.9187(10) 0.5454(10) 0.3383(10) 0.087(9) Uiso 0.8 1 d . . P . .
O501 O 0.9331(8) 0.6278(8) 0.3959(8) 0.091(8) Uiso 1 1 d . . . . .
O502 O 0.7279(16) 0.5240(16) 0.2081(15) 0.106(15) Uiso 0.6 1 d . . P . .
O503 O 0.9434(12) 0.6596(12) 0.4811(12) 0.097(11) Uiso 0.7 1 d . . P . .
O504 O 0.8914(9) 0.6988(9) 0.5279(8) 0.100(8) Uiso 1 1 d . . . . .
O505 O 0.8834(10) 0.1363(11) 0.5509(10) 0.124(10) Uiso 1 1 d . . . . .
O506 O 0.5455(10) 0.2676(10) 0.1872(10) 0.122(10) Uiso 1 1 d . . . . .
O507 O 0.4192(12) 0.2384(12) 0.1700(11) 0.088(10) Uiso 0.7 1 d . . P . .
O508 O 0.5571(10) 0.2878(10) 0.3544(10) 0.121(10) Uiso 1 1 d . . . . .
O509 O 0.3977(11) 0.1311(11) 0.0329(10) 0.125(11) Uiso 1 1 d . . . . .
O510 O 0.6663(9) 0.0144(9) 0.5323(9) 0.106(9) Uiso 1 1 d . . . . .
O511 O 0.5935(12) 0.0176(12) 0.4411(12) 0.096(11) Uiso 0.7 1 d . . P . .
O512 O 0.4239(10) 0.1653(10) 0.4173(10) 0.121(10) Uiso 1 1 d . . . . .
O513 O 0.4135(7) 0.2387(7) 0.3426(7) 0.075(6) Uiso 1 1 d . . . . .
O514 O 0.2695(9) 0.1862(9) 0.2593(8) 0.097(8) Uiso 1 1 d . . . . .
O515 O 0.3028(8) 0.2298(8) 0.4005(8) 0.092(8) Uiso 1 1 d . . . . .
O516 O 0.0546(8) 0.2912(8) 0.0078(8) 0.089(7) Uiso 1 1 d . . . . .
O517 O 0.0204(10) 0.9586(10) 0.2014(9) 0.115(10) Uiso 1 1 d . . . . .
O518 O 0.0547(8) 0.9082(8) 0.4208(8) 0.092(8) Uiso 1 1 d . . . . .
O519 O 0.1134(7) 0.9088(7) 0.3708(7) 0.076(6) Uiso 1 1 d . . . . .
O520 O 0.7809(9) 0.0282(9) 0.0580(9) 0.105(9) Uiso 1 1 d . . . . .
O521 O 0.6443(8) 1.1028(8) 0.0939(8) 0.086(7) Uiso 1 1 d . . . . .
O522 O 0.0509(7) 0.6234(7) 0.9621(7) 0.070(6) Uiso 1 1 d . . . . .
O523 O 0.0187(10) 0.7787(10) 0.4314(9) 0.119(10) Uiso 1 1 d . . . . .
O524 O 0.0064(8) 0.6943(8) 0.3895(8) 0.088(7) Uiso 1 1 d . . . . .
O525 O 0.6149(8) 0.7714(8) 0.5497(8) 0.086(7) Uiso 1 1 d . . . . .
O526 O 0.7800(12) 0.6864(12) 0.5693(11) 0.092(11) Uiso 0.7 1 d . . P . .
O527 O 0.9981(8) 0.5004(8) 0.0473(7) 0.080(7) Uiso 1 1 d . . . . .
O528 O 0.9805(8) 0.1872(8) 0.4807(8) 0.088(7) Uiso 1 1 d . . . . .
O530 O 0.2741(9) 0.0276(9) 0.0213(8) 0.100(8) Uiso 1 1 d . . . . .
O532 O 0.8947(13) 0.7621(13) 0.1410(13) 0.087(12) Uiso 0.6 1 d . . P . .
O533 O 0.7405(16) 0.8803(16) 0.0406(15) 0.083(14) Uiso 0.5 1 d . . P . .
O534 O 0.8640(14) 0.9468(14) 0.0985(13) 0.071(12) Uiso 0.5 1 d . . P . .
O535 O 0.6077(14) 0.7805(14) 0.4755(14) 0.074(13) Uiso 0.5 1 d . . P . .
O536 O 0.4773(15) 0.7086(15) 0.5366(14) 0.079(13) Uiso 0.5 1 d . . P . .
O537 O 0.5556(12) 0.7174(12) 0.4058(12) 0.095(11) Uiso 0.7 1 d . . P . .
O538 O 0.5136(11) 0.5771(11) 0.3403(11) 0.102(11) Uiso 0.8 1 d . . P . .
O539 O 0.1158(13) 0.4231(13) 0.3827(12) 0.102(12) Uiso 0.7 1 d . . P . .
O550 O 0.5851(14) 1.1317(14) 0.0425(13) 0.116(14) Uiso 0.7 1 d . . P . .
O551 O 0.8137(14) 0.5542(14) 0.5229(13) 0.115(14) Uiso 0.7 1 d . . P . .
O553 O 0.0654(14) 0.8306(14) -0.0002(13) 0.079(12) Uiso 0.55 1 d . . P . .
O554 O 0.0444(15) 0.5867(15) 0.4262(14) 0.102(14) Uiso 0.6 1 d . . P . .
O556 O 0.8553(15) 0.7503(15) 0.6197(14) 0.079(13) Uiso 0.5 1 d . . P M 2
O557 O 0.7018(16) 0.4363(16) 0.4740(15) 0.082(14) Uiso 0.5 1 d . . P N 2
O558 O 0.8514(14) 0.2112(14) 0.4434(13) 0.112(13) Uiso 0.7 1 d . . P . .
O560 O 0.9604(13) 0.2519(13) 0.0733(13) 0.066(11) Uiso 0.5 1 d . . P . .
O561 O 0.8355(17) 0.5196(17) 0.1339(16) 0.091(15) Uiso 0.5 1 d . . P . .
O562 O 0.8179(19) 0.5361(19) 0.2038(18) 0.108(18) Uiso 0.5 1 d . . P . .
O563 O 0.4080(16) 0.5072(16) 0.2917(15) 0.137(17) Uiso 0.7 1 d . . P . .
O564 O 0.677(2) 0.939(2) 0.4175(18) 0.113(19) Uiso 0.5 1 d . . P . .
O581 O 0.2158(16) 0.8871(16) 0.0278(15) 0.113(16) Uiso 0.6 1 d . . P . .
O587 O 0.6691(16) 0.8304(16) 0.0724(15) 0.085(14) Uiso 0.5 1 d . . P . .
O588 O 0.6269(18) 0.9910(18) 0.3409(17) 0.103(17) Uiso 0.5 1 d . . P . .
O589 O 0.0028(18) 0.4437(18) 0.3667(17) 0.101(17) Uiso 0.5 1 d . . P . .
Na1 Na 0.9630(9) 0.9162(9) 0.8325(8) 0.076(7) Uiso 0.5 1 d . . P . .
Na2 Na 0.6626(16) 1.1758(16) 0.0809(15) 0.108(15) Uiso 0.35 1 d . . P . .
O481 O 0.3295(7) 0.8106(8) 0.2206(7) 0.080(7) Uiso 1 1 d D . . . .
O482 O 0.2348(9) 0.7454(9) 0.1961(7) 0.101(8) Uani 1 1 d D U . . .
O483 O 0.2282(8) 0.6616(9) 0.2576(9) 0.079(8) Uiso 0.8 1 d D . P . .
O484 O 0.1867(12) 0.5589(12) 0.1850(11) 0.088(11) Uiso 0.65 1 d D . P . .
O485 O 0.2476(19) 0.5469(17) 0.2757(17) 0.098(18) Uiso 0.45 1 d D . P . .
N1 N 0.3060(8) 0.8362(8) 0.1700(8) 0.060(7) Uani 1 1 d . . . . .
H1 H 0.285165 0.844835 0.158449 0.072 Uiso 1 1 calc R U . . .
N2 N 0.4184(11) 0.8888(11) 0.2351(10) 0.091(10) Uani 1 1 d . . . . .
H2 H 0.430609 0.867540 0.229638 0.109 Uiso 1 1 calc R U . . .
N3 N 0.3977(14) 0.9400(14) 0.2673(13) 0.124(15) Uani 1 1 d . . . . .
H3 H 0.393182 0.958677 0.287860 0.148 Uiso 1 1 calc R U . . .
N4 N 0.2516(8) 0.8124(7) 0.2466(7) 0.062(7) Uani 1 1 d D . . . .
H4 H 0.255626 0.826621 0.272347 0.075 Uiso 1 1 calc R U . . .
N5 N 0.1826(8) 0.7026(8) 0.2412(9) 0.079(9) Uani 1 1 d D . . . .
H5 H 0.157268 0.702718 0.228142 0.095 Uiso 1 1 calc R U . . .
N6 N 0.1508(9) 0.5859(8) 0.2329(8) 0.082(9) Uani 1 1 d D . . . .
H6 H 0.142537 0.584281 0.255275 0.098 Uiso 1 1 calc R U . . .
N7 N 0.1947(14) 0.4959(17) 0.2213(16) 0.093(16) Uiso 0.6 1 d D . P . .
H7 H 0.189341 0.475771 0.197763 0.112 Uiso 0.6 1 calc R U P . .
N8 N 0.3155(18) 0.490(2) 0.232(2) 0.08(2) Uiso 0.4 1 d D . P . .
H8A H 0.311979 0.478904 0.205038 0.123 Uiso 0.4 1 calc R U P . .
H8B H 0.328251 0.473857 0.244848 0.123 Uiso 0.4 1 calc R U P . .
H8C H 0.332792 0.518786 0.240828 0.123 Uiso 0.4 1 calc R U P . .
C1 C 0.3235(10) 0.8156(11) 0.1044(9) 0.058(8) Uani 1 1 d . . . . .
C2 C 0.3413(9) 0.8328(9) 0.1498(8) 0.051(7) Uani 1 1 d . . . . .
H2A H 0.353919 0.810634 0.157959 0.061 Uiso 1 1 calc R U . . .
C3 C 0.3780(10) 0.8767(10) 0.1623(9) 0.060(8) Uani 1 1 d . . . . .
H3A H 0.403677 0.871214 0.152342 0.072 Uiso 1 1 calc R U . . .
H3B H 0.368174 0.896939 0.148942 0.072 Uiso 1 1 calc R U . . .
C4 C 0.3923(10) 0.8995(9) 0.2071(10) 0.061(9) Uani 1 1 d . . . . .
C5 C 0.4225(16) 0.9146(16) 0.2705(11) 0.099(14) Uani 1 1 d . . . . .
H5A H 0.440343 0.915204 0.294790 0.119 Uiso 1 1 calc R U . . .
C6 C 0.3792(14) 0.9333(12) 0.2262(12) 0.092(13) Uani 1 1 d . . . . .
H6A H 0.361879 0.948748 0.215071 0.110 Uiso 1 1 calc R U . . .
C7 C 0.3025(8) 0.8275(10) 0.2039(8) 0.061(9) Uani 1 1 d D . . . .
C8 C 0.2643(8) 0.8371(10) 0.2192(9) 0.061(8) Uani 1 1 d D . . . .
H8D H 0.272102 0.869191 0.233351 0.073 Uiso 1 1 calc R U . . .
H8E H 0.239151 0.829264 0.196129 0.073 Uiso 1 1 calc R U . . .
C9 C 0.2325(10) 0.7649(8) 0.2322(7) 0.083(12) Uani 1 1 d D . . . .
C10 C 0.2161(11) 0.7444(9) 0.2625(7) 0.073(10) Uani 1 1 d D . . . .
H10A H 0.240482 0.739549 0.279588 0.087 Uiso 1 1 calc R U . . .
H10B H 0.203725 0.764408 0.280214 0.087 Uiso 1 1 calc R U . . .
C11 C 0.1896(7) 0.6607(8) 0.2405(9) 0.077(11) Uani 1 1 d D . . . .
C12 C 0.1480(7) 0.6236(8) 0.2196(9) 0.061(8) Uani 1 1 d D . . . .
H12A H 0.122499 0.632629 0.226559 0.074 Uiso 1 1 calc R U . . .
H12B H 0.144389 0.615997 0.190007 0.074 Uiso 1 1 calc R U . . .
C13 C 0.1662(14) 0.5506(11) 0.2123(11) 0.107(14) Uiso 1 1 d D . . . .
C14 C 0.1600(15) 0.5140(14) 0.2315(14) 0.123(16) Uiso 1 1 d D . . . .
H14A H 0.163983 0.525752 0.261035 0.148 Uiso 1 1 calc R U . . .
H14B H 0.130795 0.491657 0.219723 0.148 Uiso 1 1 calc R U . . .
C15 C 0.2379(17) 0.509(2) 0.2478(19) 0.12(3) Uiso 0.6 1 d D . P . .
C16 C 0.273(2) 0.488(3) 0.241(3) 0.09(3) Uiso 0.4 1 d D . P . .
H16A H 0.277493 0.479677 0.266542 0.109 Uiso 0.4 1 calc R U P . .
H16B H 0.255107 0.459504 0.220630 0.109 Uiso 0.4 1 calc R U P . .
O486 O 0.6343(11) 0.9199(9) 0.2196(10) 0.079(9) Uiso 0.7 1 d D . P . .
O487 O 0.6941(8) 0.9612(8) 0.3243(8) 0.091(8) Uiso 1 1 d D . . . .
O488 O 0.7245(19) 0.8541(19) 0.2819(15) 0.108(18) Uiso 0.5 1 d D . P . .
O489 O 0.6556(19) 0.791(2) 0.3395(19) 0.094(19) Uiso 0.4 1 d D . P . .
O490 O 0.6299(12) 0.6695(12) 0.2829(11) 0.115(12) Uiso 0.8 1 d D . P . .
N11 N 0.6219(9) 0.9789(9) 0.2078(7) 0.081(10) Uani 1 1 d D . . . .
H11 H 0.630815 1.008053 0.215164 0.097 Uiso 1 1 calc R U . . .
N12 N 0.5028(11) 0.9850(12) 0.2209(10) 0.101(11) Uani 1 1 d . . . . .
H12 H 0.490422 0.992705 0.200891 0.122 Uiso 1 1 calc R U . . .
N13 N 0.5212(10) 0.9790(13) 0.2780(8) 0.099(12) Uani 1 1 d . . . . .
H13 H 0.524619 0.985141 0.304317 0.119 Uiso 1 1 calc R U . . .
N14 N 0.7176(9) 0.9777(8) 0.2686(7) 0.088(10) Uani 1 1 d D . . . .
H14 H 0.736188 0.976708 0.252942 0.105 Uiso 1 1 calc R U . . .
N15 N 0.7596(9) 0.9200(10) 0.3345(8) 0.084(9) Uani 1 1 d D . . . .
H15 H 0.770689 0.932222 0.360614 0.101 Uiso 1 1 calc R U . . .
N16 N 0.726(2) 0.8119(19) 0.3463(19) 0.215(19) Uiso 1 1 d D U . . .
H16 H 0.744749 0.801399 0.334127 0.258 Uiso 1 1 calc R U . . .
N17 N 0.6772(12) 0.7064(12) 0.3459(12) 0.130(14) Uiso 1 1 d D . . . .
H17 H 0.684586 0.705899 0.370864 0.155 Uiso 1 1 calc R U . . .
N18 N 0.5845(11) 0.6023(11) 0.3059(10) 0.120(13) Uiso 1 1 d D . . . .
H18A H 0.584439 0.609076 0.282357 0.181 Uiso 1 1 calc R U . . .
H18B H 0.556753 0.595303 0.309592 0.181 Uiso 1 1 calc R U . . .
H18C H 0.594864 0.578789 0.304783 0.181 Uiso 1 1 calc R U . . .
C21 C 0.5926(11) 0.9426(10) 0.1336(8) 0.057(8) Uani 1 1 d D . . . .
C22 C 0.5837(10) 0.9591(15) 0.1745(8) 0.123(14) Uiso 1 1 d D U . . .
C23 C 0.5389(13) 0.9394(17) 0.1800(14) 0.149(14) Uiso 1 1 d D U . . .
H23A H 0.534016 0.907276 0.175749 0.179 Uiso 1 1 calc R U . . .
H23B H 0.517146 0.942370 0.158786 0.179 Uiso 1 1 calc R U . . .
C24 C 0.5301(15) 0.9589(15) 0.2202(13) 0.105(12) Uiso 1 1 d D U . . .
C25 C 0.5402(18) 0.9483(18) 0.2541(17) 0.134(18) Uiso 1 1 d . . . . .
H25 H 0.554544 0.928050 0.260325 0.161 Uiso 1 1 calc R U . . .
C26 C 0.4999(12) 0.9953(12) 0.2576(13) 0.076(10) Uiso 1 1 d . . . . .
H26 H 0.483179 1.013617 0.267958 0.091 Uiso 1 1 calc R U . . .
C27 C 0.6453(11) 0.9628(9) 0.2289(11) 0.081(11) Uiso 1 1 d D . . . .
C28 C 0.6833(9) 0.9972(10) 0.2602(10) 0.073(9) Uiso 1 1 d D . . . .
H28A H 0.694412 1.022646 0.250254 0.087 Uiso 1 1 calc R U . . .
H28B H 0.673704 1.008205 0.285178 0.087 Uiso 1 1 calc R U . . .
C29 C 0.7223(9) 0.9599(12) 0.3019(9) 0.082(10) Uiso 1 1 d D . . . .
C30 C 0.7646(9) 0.9495(11) 0.3098(11) 0.082(11) Uiso 1 1 d D . . . .
H30A H 0.770890 0.934936 0.284006 0.098 Uiso 1 1 calc R U . . .
H30B H 0.789001 0.977045 0.324015 0.098 Uiso 1 1 calc R U . . .
C31 C 0.738(2) 0.8725(11) 0.3207(15) 0.16(2) Uiso 1 1 d D . . . .
C32 C 0.733(2) 0.8593(19) 0.3580(17) 0.20(2) Uiso 1 1 d D U . . .
H32A H 0.759579 0.875189 0.380058 0.245 Uiso 1 1 calc R U . . .
H32B H 0.707527 0.866278 0.367094 0.245 Uiso 1 1 calc R U . . .
C33 C 0.6899(19) 0.7811(19) 0.354(2) 0.21(2) Uiso 1 1 d D U . . .
C34 C 0.7053(16) 0.7425(14) 0.3362(16) 0.133(18) Uiso 1 1 d D . . . .
H34A H 0.701428 0.736225 0.306625 0.159 Uiso 1 1 calc R U . . .
H34B H 0.736507 0.748104 0.348599 0.159 Uiso 1 1 calc R U . . .
C35 C 0.6389(15) 0.6710(15) 0.3205(11) 0.15(2) Uiso 1 1 d D . . . .
C36 C 0.6125(12) 0.6402(11) 0.3392(10) 0.089(11) Uiso 1 1 d D . . . .
H36A H 0.631951 0.630891 0.357444 0.106 Uiso 1 1 calc R U . . .
H36B H 0.594606 0.654996 0.354857 0.106 Uiso 1 1 calc R U . . .
O491 O 0.8735(8) 0.9287(8) 0.6908(7) 0.077(7) Uiso 1 1 d D . . O 1
O492 O 0.8413(13) 0.8146(13) 0.6619(10) 0.061(11) Uiso 0.5 1 d D . P P 1
O493 O 0.8974(18) 0.874(3) 0.808(3) 0.09(2) Uiso 0.3 1 d D . P Q 1
N21 N 0.8329(8) 0.9215(8) 0.6275(8) 0.060(7) Uani 1 1 d . . . . .
N22 N 0.8907(9) 0.8815(10) 0.5418(8) 0.073(8) Uani 1 1 d . . . . .
N23 N 0.8647(11) 0.8172(9) 0.5514(9) 0.090(11) Uani 1 1 d . . . . .
N24 N 0.8120(8) 0.8620(9) 0.7006(8) 0.070(8) Uani 1 1 d D . . . .
N25 N 0.8287(13) 0.8348(10) 0.7687(12) 0.126(15) Uani 1 1 d D . . . .
N26 N 0.787(2) 0.861(4) 0.852(3) 0.23(5) Uiso 0.5 1 d D . P . .
N27 N 0.696(3) 0.786(3) 0.882(3) 0.17(4) Uiso 0.5 1 d D . P . .
C41 C 0.8460(9) 0.9608(10) 0.5794(8) 0.054(8) Uani 1 1 d D . . . .
C42 C 0.8682(9) 0.9531(10) 0.6180(8) 0.064(9) Uani 1 1 d D . . . .
C43 C 0.9080(8) 0.9355(8) 0.6133(9) 0.064(9) Uani 1 1 d D . . . .
C44 C 0.8937(10) 0.8879(8) 0.5836(9) 0.061(9) Uani 1 1 d D . . . .
C45 C 0.8752(11) 0.8471(13) 0.5871(9) 0.072(10) Uani 1 1 d . . . . .
C46 C 0.8709(11) 0.8368(10) 0.5229(10) 0.071(10) Uani 1 1 d . . . . .
C47 C 0.8380(7) 0.9104(8) 0.6621(9) 0.071(10) Uani 1 1 d D . . . .
C48 C 0.7993(7) 0.8765(8) 0.6661(8) 0.054(8) Uani 1 1 d D . . . .
C49 C 0.8357(12) 0.8298(11) 0.6979(10) 0.095(12) Uiso 1 1 d D . . . .
C50 C 0.8446(15) 0.8151(15) 0.7345(11) 0.112(15) Uiso 1 1 d D . . . .
C51 C 0.8561(17) 0.862(3) 0.8081(14) 0.14(3) Uiso 0.6 1 d D . P . .
C52 C 0.825(2) 0.869(2) 0.835(2) 0.10(2) Uiso 0.6 1 d D . P Q .
C53 C 0.7401(19) 0.850(2) 0.850(2) 0.08(2) Uiso 0.5 1 d D . P . .
C54 C 0.715(3) 0.829(3) 0.876(3) 0.12(3) Uiso 0.5 1 d D . P . .

loop_
_atom_site_aniso_label
_atom_site_aniso_U_11
_atom_site_aniso_U_22
_atom_site_aniso_U_33
_atom_site_aniso_U_23
_atom_site_aniso_U_13
_atom_site_aniso_U_12
Mo1 0.0335(11) 0.0337(11) 0.0317(12) 0.0123(9) 0.0113(9) 0.0030(9)
Mo2 0.0389(12) 0.0283(11) 0.0310(12) 0.0100(9) 0.0148(10) 0.0029(9)
Mo3 0.0396(12) 0.0282(11) 0.0325(12) 0.0092(9) 0.0142(10) 0.0031(9)
Mo4 0.0359(11) 0.0271(11) 0.0361(13) 0.0109(9) 0.0108(10) 0.0053(9)
Mo5 0.0288(12) 0.0269(12) 0.0330(14) 0.0103(11) 0.0102(10) 0.0070(11)
Mo6 0.0260(11) 0.0242(11) 0.0298(13) 0.0089(9) 0.0115(9) 0.0079(9)
Mo7 0.0490(17) 0.097(2) 0.059(2) 0.0467(18) 0.0194(15) 0.0251(16)
Mo8 0.0376(12) 0.0317(11) 0.0354(13) 0.0151(10) 0.0113(10) 0.0041(9)
Mo9 0.0260(10) 0.0360(11) 0.0346(13) 0.0112(10) 0.0121(9) 0.0096(9)
Mo10 0.0270(11) 0.0404(12) 0.0379(13) 0.0163(10) 0.0078(10) 0.0038(9)
Mo11 0.0419(13) 0.0385(13) 0.0605(17) 0.0052(12) 0.0255(12) 0.0033(10)
Mo12 0.0394(14) 0.091(2) 0.086(2) 0.0656(19) 0.0000(14) -0.0041(14)
Mo14 0.0198(10) 0.0406(12) 0.0282(12) 0.0125(9) 0.0095(8) 0.0052(8)
Mo15 0.0217(10) 0.0399(12) 0.0291(12) 0.0124(9) 0.0096(9) 0.0021(9)
Mo16 0.0281(11) 0.0348(11) 0.0306(12) 0.0096(9) 0.0138(9) 0.0015(9)
Mo17 0.0227(10) 0.0401(12) 0.0304(12) 0.0132(10) 0.0077(9) -0.0017(9)
Mo18 0.0210(10) 0.0417(12) 0.0322(12) 0.0157(10) 0.0104(9) 0.0021(9)
Mo19 0.0237(10) 0.0443(12) 0.0326(12) 0.0137(10) 0.0113(9) 0.0048(9)
Mo21 0.0230(10) 0.0395(12) 0.0389(13) 0.0148(10) 0.0085(9) -0.0008(9)
Mo22 0.0295(11) 0.0370(12) 0.0306(12) 0.0114(10) 0.0105(9) 0.0013(9)
Mo23 0.0250(11) 0.0464(13) 0.0387(13) 0.0201(11) 0.0133(10) 0.0035(9)
Mo24 0.0300(11) 0.0420(12) 0.0384(13) 0.0209(10) 0.0124(10) 0.0081(9)
Mo25 0.0346(12) 0.0319(11) 0.0453(14) 0.0176(10) 0.0118(10) 0.0029(9)
Mo26 0.0290(11) 0.0402(12) 0.0480(14) 0.0247(11) 0.0136(10) 0.0032(9)
Mo27 0.0350(12) 0.0378(12) 0.0401(13) 0.0208(10) 0.0149(10) 0.0105(9)
Mo28 0.0329(11) 0.0293(11) 0.0412(13) 0.0166(10) 0.0144(10) 0.0093(9)
Mo29 0.0320(11) 0.0341(11) 0.0402(13) 0.0182(10) 0.0108(10) 0.0053(9)
Mo30 0.0320(11) 0.0371(12) 0.0366(13) 0.0133(10) 0.0136(10) 0.0083(9)
Mo31 0.0319(11) 0.0395(12) 0.0350(13) 0.0151(10) 0.0127(10) 0.0082(9)
Mo32 0.0341(11) 0.0408(12) 0.0374(13) 0.0194(10) 0.0134(10) 0.0125(9)
Mo33 0.0339(11) 0.0313(11) 0.0362(13) 0.0165(10) 0.0138(10) 0.0103(9)
Mo34 0.0310(11) 0.0363(11) 0.0372(13) 0.0161(10) 0.0136(10) 0.0130(9)
Mo35 0.0322(11) 0.0438(12) 0.0331(13) 0.0174(10) 0.0110(10) 0.0127(9)
Mo36 0.0303(11) 0.0293(11) 0.0335(12) 0.0123(9) 0.0122(9) 0.0072(9)
Mo37 0.0316(11) 0.0380(12) 0.0352(13) 0.0109(10) 0.0130(10) 0.0062(9)
Mo38 0.0296(11) 0.0386(12) 0.0382(13) 0.0149(10) 0.0112(10) 0.0114(9)
Mo39 0.0328(11) 0.0439(13) 0.0346(13) 0.0142(10) 0.0093(10) 0.0113(10)
Mo40 0.0220(11) 0.0318(12) 0.0304(13) 0.0115(10) 0.0094(10) 0.0098(10)
Mo41 0.0243(12) 0.0371(13) 0.0300(14) 0.0113(11) 0.0060(10) 0.0078(11)
Mo42 0.0217(11) 0.0319(12) 0.0321(13) 0.0110(10) 0.0062(9) 0.0060(9)
Mo43 0.0240(11) 0.0352(12) 0.0307(13) 0.0081(10) 0.0062(10) 0.0049(10)
Mo44 0.0301(13) 0.0253(13) 0.0327(15) 0.0078(11) 0.0103(11) 0.0039(11)
Mo45 0.0220(12) 0.0289(12) 0.0349(14) 0.0127(10) 0.0068(10) 0.0065(9)
Mo48 0.0301(11) 0.0330(11) 0.0339(12) 0.0150(9) 0.0109(9) 0.0031(9)
Mo49 0.0285(11) 0.0343(11) 0.0396(13) 0.0195(10) 0.0110(10) 0.0062(9)
Mo50 0.0266(11) 0.0411(12) 0.0345(13) 0.0112(10) 0.0113(9) 0.0082(9)
Mo51 0.0299(11) 0.0416(12) 0.0311(13) 0.0058(10) 0.0095(9) 0.0034(9)
Mo52 0.0325(11) 0.0301(11) 0.0481(14) 0.0186(10) 0.0149(10) 0.0064(9)
Mo53 0.0307(11) 0.0394(12) 0.0320(13) 0.0059(10) 0.0093(9) 0.0093(9)
Mo54 0.0295(11) 0.0365(12) 0.0396(13) 0.0144(10) 0.0115(10) -0.0002(9)
Mo55 0.0417(12) 0.0279(11) 0.0324(13) 0.0114(9) 0.0115(10) 0.0022(9)
Mo56 0.0415(12) 0.0351(12) 0.0369(13) 0.0166(10) 0.0139(10) 0.0152(10)
Mo57 0.0273(11) 0.0439(13) 0.0444(14) 0.0225(11) 0.0133(10) 0.0042(9)
Mo58 0.0233(11) 0.0297(11) 0.0322(13) 0.0119(10) 0.0060(10) 0.0069(9)
Mo59 0.0296(12) 0.0366(13) 0.0426(15) 0.0100(11) 0.0072(11) 0.0043(10)
Mo60 0.0289(12) 0.0320(12) 0.0315(14) 0.0050(11) 0.0087(10) 0.0083(11)
Mo61 0.0282(11) 0.0420(13) 0.0459(14) 0.0200(11) 0.0034(10) 0.0036(9)
Mo62 0.0476(13) 0.0291(11) 0.0340(13) 0.0094(10) 0.0145(10) 0.0090(10)
Mo63 0.0347(11) 0.0367(12) 0.0311(12) 0.0121(10) 0.0102(9) 0.0131(9)
Mo64 0.0324(12) 0.0385(12) 0.0464(14) 0.0079(11) 0.0154(10) 0.0053(10)
Mo65 0.0270(11) 0.0322(11) 0.0352(13) 0.0115(9) 0.0092(9) 0.0056(9)
Mo66 0.0331(11) 0.0360(12) 0.0427(14) 0.0210(10) 0.0159(10) 0.0084(9)
Mo67 0.0364(12) 0.0360(12) 0.0534(15) 0.0151(11) 0.0132(11) 0.0072(10)
Mo68 0.0294(11) 0.0347(11) 0.0336(12) 0.0135(10) 0.0086(9) 0.0061(9)
Mo69 0.0333(11) 0.0379(12) 0.0440(14) 0.0225(10) 0.0164(10) 0.0080(9)
Mo70 0.0362(12) 0.0357(11) 0.0320(12) 0.0105(10) 0.0147(10) 0.0139(9)
Mo71 0.0248(10) 0.0453(12) 0.0304(12) 0.0124(10) 0.0113(9) 0.0101(9)
Mo72 0.0300(12) 0.0314(12) 0.0450(15) 0.0097(11) 0.0044(11) 0.0111(10)
Mo73 0.0240(12) 0.0349(12) 0.0340(14) 0.0094(10) 0.0075(10) 0.0067(9)
Mo74 0.0277(12) 0.0372(13) 0.0339(14) 0.0090(11) 0.0114(10) 0.0040(10)
Mo75 0.0331(13) 0.0323(12) 0.0405(15) 0.0143(11) -0.0010(11) 0.0067(10)
Mo76 0.0317(12) 0.0352(13) 0.0360(14) 0.0113(11) 0.0048(11) 0.0022(10)
Mo77 0.0329(12) 0.0495(14) 0.0494(15) 0.0298(12) 0.0071(11) 0.0013(10)
Mo78 0.0336(12) 0.0417(13) 0.0466(15) 0.0179(11) 0.0084(10) 0.0101(10)
Mo79 0.0287(11) 0.0368(12) 0.0440(14) 0.0174(10) 0.0099(10) -0.0008(9)
Mo80 0.0286(11) 0.0323(11) 0.0491(15) 0.0167(10) 0.0100(10) -0.0004(9)
Mo81 0.0398(12) 0.0258(11) 0.0419(14) 0.0041(10) 0.0201(10) -0.0002(9)
Mo82 0.0267(11) 0.0475(13) 0.0338(13) 0.0116(10) 0.0073(9) 0.0079(9)
Mo83 0.0427(12) 0.0331(11) 0.0381(13) 0.0176(10) 0.0155(10) 0.0088(10)
Mo84 0.0354(12) 0.0330(11) 0.0413(14) 0.0170(10) 0.0098(10) 0.0061(9)
Mo85 0.0297(11) 0.0455(13) 0.0393(14) 0.0133(11) 0.0092(10) 0.0102(10)
Mo86 0.0287(11) 0.0358(12) 0.0493(15) 0.0128(11) 0.0101(10) 0.0068(9)
Mo87 0.0361(12) 0.0448(13) 0.0472(15) 0.0208(11) 0.0215(11) 0.0119(10)
Mo88 0.0303(11) 0.0322(11) 0.0391(13) 0.0120(10) 0.0099(10) 0.0053(9)
Mo89 0.0337(12) 0.0604(15) 0.0449(15) 0.0285(12) 0.0148(11) 0.0131(11)
Mo90 0.0399(13) 0.0537(14) 0.0569(16) 0.0295(12) 0.0254(12) 0.0179(11)
Mo91 0.0349(11) 0.0295(11) 0.0341(13) 0.0080(9) 0.0173(10) -0.0010(9)
Mo92 0.0335(12) 0.0515(14) 0.0366(13) 0.0139(11) 0.0075(10) 0.0174(10)
Mo93 0.0344(12) 0.0454(13) 0.0399(14) 0.0189(11) 0.0098(10) 0.0031(10)
Mo94 0.0310(12) 0.0329(12) 0.0419(15) 0.0102(11) 0.0125(11) 0.0085(10)
Mo95 0.0381(13) 0.0319(12) 0.0436(15) 0.0197(11) 0.0048(11) 0.0041(10)
Mo96 0.0290(12) 0.0319(12) 0.0399(15) 0.0055(11) 0.0092(11) 0.0048(10)
Mo97 0.0301(12) 0.0375(13) 0.0411(15) 0.0149(11) 0.0122(11) 0.0069(10)
Mo98 0.0354(12) 0.0489(14) 0.0498(15) 0.0238(12) 0.0099(11) 0.0035(10)
Mo99 0.0309(12) 0.0420(13) 0.0495(15) 0.0081(11) 0.0134(11) 0.0061(10)
M1 0.0340(12) 0.0567(15) 0.0499(15) 0.0292(12) 0.0154(11) 0.0117(11)
M2 0.0214(10) 0.0382(11) 0.0328(12) 0.0123(9) 0.0105(9) 0.0071(8)
M3 0.0432(14) 0.0291(12) 0.078(2) -0.0009(12) 0.0370(13) -0.0026(10)
M4 0.0442(15) 0.0300(14) 0.0320(16) 0.0081(12) 0.0089(11) 0.0071(12)
M5 0.0309(12) 0.0302(12) 0.0477(16) 0.0080(11) 0.0049(11) 0.0030(10)
M6 0.0314(13) 0.0314(12) 0.0453(16) 0.0055(11) 0.0038(11) 0.0024(10)
M7 0.0346(13) 0.0484(15) 0.0349(14) 0.0112(12) 0.0062(11) 0.0087(11)
M8 0.037(2) 0.0266(14) 0.045(3) 0.0048(13) 0.026(2) -0.0020(11)
M9 0.0301(17) 0.0441(15) 0.040(2) 0.0193(13) 0.0050(15) 0.0075(11)
M8' 0.053(11) 0.047(9) 0.054(13) 0.015(7) 0.017(9) 0.010(7)
M9' 0.026(14) 0.027(12) 0.025(15) 0.013(8) -0.002(8) 0.006(9)
M10 0.0403(13) 0.0337(12) 0.0427(14) 0.0008(10) 0.0111(11) 0.0053(10)
M11 0.0399(14) 0.0510(15) 0.076(2) -0.0162(14) -0.0009(13) 0.0126(12)
M12 0.0368(12) 0.0430(13) 0.0470(15) 0.0138(11) 0.0021(11) 0.0118(10)
M13 0.0520(16) 0.0557(17) 0.093(2) 0.0443(16) -0.0301(16) -0.0128(13)
M14 0.0710(19) 0.0321(14) 0.0396(16) 0.0076(12) -0.0102(14) -0.0009(13)
M15 0.0342(14) 0.0403(14) 0.0540(18) 0.0019(13) 0.0031(12) 0.0115(11)
M16 0.0352(14) 0.083(2) 0.062(2) 0.0443(17) 0.0124(13) 0.0125(14)
M17 0.0404(14) 0.0421(14) 0.0391(15) 0.0113(12) 0.0078(12) 0.0076(11)
M18 0.0527(16) 0.0428(14) 0.080(2) 0.0059(14) 0.0360(15) 0.0031(12)
M19 0.0427(13) 0.0447(13) 0.0516(16) 0.0090(12) 0.0216(12) 0.0025(11)
M20 0.0398(13) 0.0409(13) 0.0700(18) 0.0194(12) 0.0324(13) 0.0070(10)
M21 0.0249(10) 0.0362(11) 0.0291(12) 0.0118(9) 0.0079(9) 0.0026(9)
M22 0.0563(17) 0.101(2) 0.072(2) 0.0528(18) 0.0325(15) 0.0434(16)
M23 0.0302(11) 0.0301(11) 0.0418(13) 0.0087(10) 0.0204(10) 0.0001(9)
M24 0.054(2) 0.199(5) 0.153(4) 0.131(4) 0.018(2) 0.022(2)
M25 0.035(3) 0.073(4) 0.057(4) 0.038(3) 0.021(3) 0.020(3)
M26 0.057(3) 0.097(4) 0.108(5) 0.067(4) -0.016(3) -0.014(3)
M27 0.045(2) 0.0311(18) 0.097(4) 0.005(3) 0.036(3) 0.0011(14)
M28 0.054(5) 0.083(5) 0.121(6) 0.072(5) -0.016(4) -0.008(3)
M29 0.050(3) 0.111(4) 0.125(5) 0.089(4) 0.009(3) 0.011(3)
M25' 0.029(3) 0.024(4) 0.035(5) 0.006(3) 0.011(3) 0.002(3)
M26' 0.059(7) 0.081(9) 0.067(9) 0.046(7) -0.010(6) -0.026(6)
M27' 0.040(7) 0.038(7) 0.041(9) 0.010(7) 0.025(7) 0.011(5)
M28' 0.045(14) 0.09(2) 0.052(13) 0.052(13) -0.017(10) 0.003(10)
M29' 0.046(5) 0.124(9) 0.062(7) 0.060(7) 0.016(5) 0.021(5)
M30 0.0485(17) 0.0482(16) 0.129(3) 0.0042(18) 0.0094(18) 0.0106(13)
M31 0.0219(10) 0.0367(11) 0.0314(12) 0.0141(9) 0.0078(9) 0.0045(8)
Ce1 0.0373(8) 0.0539(9) 0.0411(9) 0.0218(7) 0.0167(7) 0.0139(7)
Ce2 0.0409(9) 0.0486(10) 0.0759(13) 0.0133(9) 0.0146(9) 0.0086(7)
Ce3 0.0548(10) 0.0436(9) 0.0498(11) 0.0131(8) -0.0066(8) 0.0135(8)
Ce4 0.0745(19) 0.095(2) 0.121(3) -0.005(2) -0.0159(18) 0.0286(17)
O1 0.034(9) 0.028(8) 0.038(10) 0.017(7) 0.008(7) 0.006(7)
O2 0.021(8) 0.032(8) 0.037(10) 0.014(7) 0.008(7) 0.007(6)
O3 0.015(7) 0.045(9) 0.012(8) 0.011(7) -0.006(6) 0.002(6)
O4 0.048(10) 0.018(8) 0.052(12) 0.007(8) 0.021(9) -0.003(7)
O5 0.026(8) 0.056(10) 0.028(9) 0.015(8) 0.008(7) 0.016(8)
O6 0.021(8) 0.039(9) 0.049(11) 0.004(8) -0.001(7) 0.015(7)
O7 0.015(7) 0.065(11) 0.011(8) 0.013(7) 0.001(6) 0.021(7)
O8 0.014(6) 0.033(7) 0.026(7) 0.012(5) 0.012(5) 0.000(5)
O9 0.018(6) 0.042(7) 0.017(7) 0.007(6) 0.013(5) -0.007(5)
O10 0.048(10) 0.039(9) 0.024(9) 0.023(7) 0.014(8) 0.005(8)
O11 0.024(8) 0.050(10) 0.029(9) 0.018(8) 0.000(7) 0.013(7)
O12 0.016(7) 0.038(9) 0.035(9) 0.013(7) 0.016(7) 0.011(6)
O13 0.026(8) 0.023(8) 0.048(11) -0.001(7) 0.019(8) -0.004(6)
O14 0.024(8) 0.035(9) 0.027(9) 0.015(7) -0.003(7) 0.007(7)
O15 0.027(9) 0.028(9) 0.071(13) 0.018(8) 0.020(8) 0.010(7)
O16 0.031(8) 0.035(8) 0.014(8) 0.012(7) 0.006(6) 0.013(7)
O17 0.026(8) 0.034(9) 0.045(11) 0.011(8) 0.006(8) 0.005(7)
O18 0.031(9) 0.052(10) 0.035(10) 0.015(8) 0.014(8) 0.019(8)
O19 0.050(10) 0.029(9) 0.022(9) 0.005(7) 0.010(8) -0.006(7)
O20 0.050(10) 0.037(9) 0.026(9) 0.023(7) 0.011(8) 0.013(8)
O21 0.025(6) 0.043(7) 0.019(7) 0.021(6) 0.003(5) 0.017(5)
O22 0.042(10) 0.042(10) 0.044(11) 0.000(8) 0.009(8) 0.022(8)
O23 0.058(11) 0.032(9) 0.048(11) 0.027(8) 0.028(9) 0.012(8)
O24 0.023(8) 0.052(10) 0.031(9) 0.016(8) 0.008(7) 0.003(7)
O25 0.021(8) 0.046(9) 0.027(9) 0.018(7) 0.014(7) 0.015(7)
O26 0.026(8) 0.030(8) 0.042(10) 0.022(7) 0.015(7) 0.008(7)
O27 0.023(8) 0.029(8) 0.048(11) 0.000(8) 0.014(7) 0.003(7)
O28 0.027(8) 0.042(9) 0.020(8) 0.015(7) 0.016(7) 0.011(7)
O29 0.030(8) 0.039(9) 0.017(8) 0.002(7) 0.006(7) 0.003(7)
O30 0.026(8) 0.025(8) 0.023(8) 0.006(6) 0.015(7) -0.001(6)
O31 0.035(9) 0.037(9) 0.044(11) 0.007(8) 0.012(8) 0.008(7)
O32 0.037(9) 0.050(10) 0.013(8) 0.019(7) 0.008(7) 0.009(7)
O33 0.024(8) 0.026(8) 0.049(11) 0.018(7) 0.020(7) 0.003(6)
O34 0.036(9) 0.035(9) 0.029(9) 0.014(7) 0.011(7) 0.010(7)
O35 0.036(10) 0.048(11) 0.055(12) 0.009(9) 0.014(9) 0.018(8)
O36 0.030(8) 0.036(9) 0.036(10) 0.027(8) 0.015(7) 0.007(7)
O37 0.025(8) 0.034(9) 0.050(11) 0.001(8) 0.010(8) 0.011(7)
O38 0.036(9) 0.047(10) 0.019(8) 0.012(7) 0.018(7) 0.010(7)
O39 0.025(8) 0.038(9) 0.044(10) 0.016(8) 0.008(7) 0.005(7)
O40 0.031(9) 0.048(10) 0.046(11) 0.011(9) 0.007(8) 0.002(8)
O41 0.030(8) 0.031(8) 0.034(10) 0.007(7) 0.017(7) 0.009(7)
O42 0.044(10) 0.053(10) 0.044(11) 0.030(9) 0.027(8) 0.025(8)
O43 0.028(9) 0.042(9) 0.044(11) 0.021(8) 0.010(8) 0.013(7)
O44 0.030(8) 0.028(8) 0.028(9) 0.007(7) 0.018(7) -0.009(7)
O45 0.035(9) 0.045(10) 0.042(10) 0.026(8) 0.012(8) 0.021(8)
O46 0.040(9) 0.057(11) 0.023(9) 0.019(8) 0.007(7) 0.027(8)
O47 0.028(9) 0.051(10) 0.029(9) 0.018(8) 0.008(7) -0.007(7)
O48 0.042(10) 0.053(10) 0.023(9) 0.022(8) 0.019(8) 0.011(8)
O49 0.045(10) 0.027(8) 0.031(10) 0.001(7) 0.004(8) 0.002(7)
O50 0.056(11) 0.046(10) 0.028(10) 0.005(8) 0.007(8) 0.006(9)
O51 0.044(9) 0.033(9) 0.041(10) 0.027(8) 0.018(8) 0.027(7)
O52 0.039(10) 0.055(11) 0.046(12) 0.010(9) 0.018(9) 0.002(8)
O53 0.045(10) 0.045(10) 0.038(10) 0.025(8) 0.017(8) 0.021(8)
O54 0.022(8) 0.057(10) 0.022(9) 0.020(8) 0.011(7) -0.001(7)
O55 0.037(10) 0.056(11) 0.039(11) 0.017(9) 0.007(8) 0.007(8)
O56 0.046(10) 0.028(8) 0.039(10) -0.003(7) 0.018(8) 0.013(7)
O57 0.042(10) 0.034(9) 0.034(10) 0.012(8) 0.010(8) 0.008(7)
O58 0.042(9) 0.020(7) 0.023(9) 0.009(6) 0.019(7) 0.001(7)
O59 0.032(9) 0.047(10) 0.036(10) 0.014(8) 0.022(8) 0.009(7)
O60 0.032(9) 0.054(11) 0.050(11) 0.029(9) 0.019(8) 0.011(8)
O61 0.022(8) 0.039(9) 0.038(10) 0.016(8) 0.008(7) 0.009(7)
O62 0.028(8) 0.061(11) 0.023(9) 0.022(8) 0.005(7) 0.019(8)
O63 0.031(8) 0.023(8) 0.028(9) 0.016(7) 0.012(7) -0.001(6)
O64 0.035(9) 0.046(10) 0.037(10) 0.019(8) 0.018(8) 0.012(8)
O65 0.028(8) 0.033(9) 0.043(10) 0.013(8) 0.014(7) 0.004(7)
O66 0.046(10) 0.044(10) 0.075(14) 0.036(10) 0.031(10) 0.023(8)
O67 0.030(9) 0.043(9) 0.040(10) 0.020(8) 0.018(8) 0.007(7)
O68 0.036(9) 0.024(8) 0.035(10) 0.011(7) 0.018(7) 0.009(7)
O69 0.048(11) 0.065(12) 0.071(14) 0.051(11) 0.030(10) 0.024(9)
O70 0.033(9) 0.046(10) 0.039(11) 0.005(8) 0.009(8) 0.005(8)
O71 0.042(10) 0.047(10) 0.027(10) 0.006(8) 0.011(8) -0.006(8)
O72 0.013(6) 0.038(7) 0.021(7) 0.014(5) 0.010(5) 0.001(5)
O73 0.029(9) 0.047(10) 0.042(11) 0.003(8) 0.005(8) 0.000(8)
O74 0.036(9) 0.055(11) 0.037(10) 0.014(8) 0.014(8) 0.030(8)
O75 0.030(9) 0.035(9) 0.034(10) 0.009(7) 0.005(7) 0.007(7)
O76 0.048(10) 0.032(9) 0.037(10) 0.023(8) 0.014(8) 0.013(8)
O77 0.018(8) 0.044(9) 0.042(10) 0.019(8) 0.009(7) 0.009(7)
O78 0.049(11) 0.067(12) 0.038(11) 0.037(9) 0.015(9) 0.029(9)
O79 0.010(7) 0.051(10) 0.027(9) 0.018(8) 0.003(6) -0.001(7)
O80 0.044(10) 0.058(11) 0.043(11) 0.034(9) 0.005(9) 0.013(9)
O81 0.031(7) 0.043(7) 0.021(7) 0.022(6) 0.002(5) 0.015(6)
O82 0.034(9) 0.034(9) 0.032(10) 0.013(7) 0.005(7) -0.003(7)
O83 0.019(8) 0.045(10) 0.056(12) 0.027(9) 0.014(8) -0.001(7)
O84 0.017(7) 0.039(9) 0.025(9) 0.022(7) 0.004(6) 0.000(6)
O85 0.029(9) 0.036(9) 0.052(11) 0.001(8) 0.019(8) 0.012(7)
O86 0.070(13) 0.050(11) 0.041(11) 0.024(9) 0.022(9) 0.034(10)
O87 0.017(8) 0.046(10) 0.037(10) 0.010(8) 0.002(7) 0.000(7)
O88 0.023(8) 0.037(9) 0.050(11) 0.005(8) 0.017(8) -0.009(7)
O89 0.029(9) 0.036(9) 0.046(11) 0.020(8) 0.008(8) 0.006(7)
O90 0.049(10) 0.042(10) 0.036(10) 0.019(8) 0.008(8) 0.019(8)
O91 0.028(8) 0.033(8) 0.033(9) 0.020(7) 0.011(7) 0.008(7)
O92 0.028(9) 0.050(10) 0.036(10) 0.026(8) 0.004(7) 0.006(7)
O93 0.043(10) 0.034(9) 0.036(10) 0.016(8) 0.012(8) 0.004(7)
O94 0.042(10) 0.031(9) 0.043(11) 0.012(8) 0.014(8) -0.003(7)
O95 0.055(11) 0.039(10) 0.029(10) 0.006(8) 0.010(8) 0.005(8)
O96 0.044(7) 0.049(8) 0.027(7) 0.024(6) 0.009(6) 0.023(6)
O97 0.014(8) 0.038(9) 0.071(13) 0.021(9) 0.007(8) -0.001(7)
O98 0.034(9) 0.044(10) 0.034(10) 0.008(8) 0.011(8) 0.008(8)
O99 0.046(10) 0.044(10) 0.047(11) 0.024(9) 0.018(9) 0.009(8)
O100 0.036(10) 0.040(10) 0.059(12) 0.020(9) 0.012(9) 0.001(8)
O101 0.024(8) 0.038(9) 0.039(10) 0.026(8) 0.003(7) 0.006(7)
O102 0.037(9) 0.051(10) 0.025(9) 0.010(8) 0.000(7) 0.012(8)
O103 0.030(9) 0.052(10) 0.024(9) 0.009(8) 0.016(7) 0.012(8)
O104 0.035(9) 0.027(8) 0.054(11) 0.015(8) 0.031(8) 0.003(7)
O105 0.044(10) 0.035(9) 0.045(11) 0.012(8) 0.018(8) 0.013(8)
O106 0.034(9) 0.030(8) 0.036(10) 0.017(7) 0.021(7) 0.003(7)
O107 0.027(8) 0.037(9) 0.029(9) 0.013(7) 0.006(7) -0.002(7)
O108 0.045(10) 0.050(10) 0.051(12) 0.032(9) 0.024(9) 0.016(8)
O109 0.037(10) 0.040(10) 0.064(13) 0.001(9) -0.006(9) 0.001(8)
O110 0.027(9) 0.041(10) 0.083(15) 0.021(10) 0.011(9) 0.006(8)
O111 0.017(7) 0.040(9) 0.030(9) 0.005(7) 0.004(7) 0.005(7)
O112 0.038(9) 0.029(9) 0.047(11) 0.017(8) 0.009(8) 0.006(7)
O113 0.028(8) 0.038(9) 0.031(9) 0.014(7) 0.002(7) 0.002(7)
O114 0.032(9) 0.027(8) 0.028(9) 0.012(7) -0.006(7) 0.001(7)
O115 0.023(8) 0.048(11) 0.055(12) 0.022(9) -0.003(8) 0.004(8)
O116 0.022(8) 0.039(9) 0.054(11) 0.033(8) 0.019(8) 0.016(7)
O117 0.060(12) 0.032(9) 0.055(12) 0.013(9) 0.036(10) 0.001(8)
O118 0.036(9) 0.051(10) 0.026(9) 0.019(8) 0.021(7) 0.006(8)
O119 0.049(10) 0.043(10) 0.033(10) 0.018(8) 0.006(8) 0.018(8)
O120 0.034(9) 0.034(9) 0.046(11) 0.014(8) 0.023(8) 0.002(7)
O121 0.037(7) 0.040(7) 0.039(8) 0.021(6) 0.026(6) 0.003(6)
O122 0.035(9) 0.032(8) 0.025(9) 0.014(7) 0.016(7) 0.008(7)
O123 0.031(9) 0.032(9) 0.054(11) 0.016(8) 0.023(8) 0.002(7)
O124 0.033(9) 0.055(11) 0.033(10) 0.031(8) 0.010(8) 0.010(8)
O125 0.037(10) 0.049(11) 0.058(13) 0.020(9) 0.002(9) 0.000(8)
O126 0.028(9) 0.054(11) 0.061(13) 0.014(9) 0.015(9) 0.010(8)
O127 0.024(8) 0.043(9) 0.029(9) 0.014(7) 0.014(7) 0.008(7)
O128 0.035(9) 0.046(10) 0.046(11) 0.023(9) 0.012(8) 0.004(8)
O129 0.030(9) 0.066(12) 0.039(10) 0.030(9) 0.005(8) 0.020(8)
O130 0.049(11) 0.036(9) 0.048(11) 0.010(8) 0.010(9) 0.010(8)
O131 0.037(9) 0.057(11) 0.019(9) 0.018(8) -0.001(7) 0.016(8)
O132 0.039(9) 0.046(10) 0.027(9) 0.012(8) 0.024(8) 0.005(8)
O133 0.044(10) 0.042(10) 0.035(10) 0.014(8) -0.003(8) 0.004(8)
O134 0.062(13) 0.055(12) 0.062(14) 0.023(10) 0.013(11) 0.021(10)
O135 0.038(9) 0.040(9) 0.018(8) 0.013(7) -0.005(7) 0.003(7)
O136 0.007(7) 0.071(12) 0.032(10) 0.013(8) 0.005(7) 0.007(7)
O137 0.023(6) 0.035(7) 0.034(7) 0.016(6) 0.022(6) 0.004(5)
O138 0.024(8) 0.066(11) 0.033(10) 0.022(9) 0.019(7) 0.015(8)
O139 0.035(10) 0.047(10) 0.062(13) 0.017(9) 0.002(9) 0.016(8)
O140 0.034(9) 0.036(9) 0.040(10) 0.009(8) 0.017(8) 0.010(7)
O141 0.041(9) 0.023(8) 0.041(10) 0.012(7) 0.006(8) -0.003(7)
O142 0.024(8) 0.044(10) 0.045(11) 0.005(8) 0.003(8) 0.004(7)
O143 0.019(8) 0.027(8) 0.049(11) 0.008(7) 0.010(7) 0.010(6)
O144 0.038(9) 0.043(9) 0.027(9) 0.005(7) 0.015(7) 0.021(8)
O145 0.039(10) 0.085(14) 0.042(12) 0.017(10) 0.019(9) 0.018(10)
O146 0.048(10) 0.036(9) 0.041(11) 0.018(8) 0.013(8) 0.003(8)
O147 0.031(9) 0.052(10) 0.046(11) 0.037(9) 0.016(8) 0.019(8)
O148 0.077(13) 0.054(11) 0.050(12) 0.023(9) 0.041(10) 0.044(10)
O149 0.030(9) 0.030(9) 0.074(13) 0.019(9) 0.023(9) -0.003(7)
O150 0.074(13) 0.048(11) 0.033(11) 0.007(9) 0.021(10) 0.006(10)
O151 0.042(10) 0.053(11) 0.037(10) 0.025(9) 0.005(8) 0.007(8)
O152 0.052(11) 0.044(10) 0.043(11) 0.008(9) 0.011(9) 0.007(9)
O153 0.048(11) 0.044(11) 0.053(12) -0.003(9) 0.008(9) 0.011(9)
O154 0.040(10) 0.051(10) 0.043(11) 0.033(9) 0.010(8) 0.004(8)
O155 0.041(11) 0.041(11) 0.083(15) -0.001(10) 0.023(10) 0.010(8)
O156 0.046(11) 0.046(11) 0.070(14) 0.007(10) 0.009(10) 0.010(9)
O157 0.047(11) 0.054(11) 0.034(11) -0.001(9) 0.011(9) 0.000(9)
O158 0.030(9) 0.039(9) 0.035(10) 0.018(8) 0.001(7) 0.004(7)
O159 0.033(9) 0.040(9) 0.030(9) 0.020(8) 0.013(7) 0.005(7)
O160 0.028(9) 0.042(9) 0.031(10) 0.002(8) 0.008(7) 0.006(7)
O161 0.031(9) 0.040(9) 0.045(11) 0.027(8) 0.014(8) 0.006(7)
O162 0.028(9) 0.041(10) 0.061(12) 0.028(9) 0.009(8) 0.006(7)
O163 0.009(7) 0.051(10) 0.016(8) 0.011(7) -0.001(6) -0.001(6)
O164 0.018(8) 0.043(9) 0.043(10) 0.019(8) 0.021(7) 0.000(7)
O165 0.024(8) 0.027(8) 0.037(10) 0.010(7) -0.005(7) -0.002(6)
O166 0.051(10) 0.045(10) 0.024(9) 0.016(8) 0.018(8) -0.002(8)
O167 0.028(8) 0.033(9) 0.047(11) 0.020(8) 0.000(8) 0.005(7)
O168 0.037(10) 0.055(11) 0.048(11) 0.019(9) 0.013(8) 0.017(8)
O169 0.036(9) 0.042(10) 0.037(10) 0.013(8) 0.008(8) 0.008(8)
O170 0.026(9) 0.050(10) 0.056(12) 0.027(9) 0.022(8) 0.009(8)
O171 0.070(13) 0.046(11) 0.051(12) 0.006(9) 0.035(10) 0.026(10)
O172 0.039(10) 0.036(9) 0.052(11) 0.020(8) 0.019(8) 0.013(8)
O173 0.061(12) 0.049(11) 0.047(12) 0.020(9) 0.028(10) 0.018(9)
O174 0.016(8) 0.046(10) 0.059(12) 0.026(9) 0.023(8) 0.006(7)
O175 0.040(10) 0.041(10) 0.033(10) 0.003(8) 0.013(8) 0.005(8)
O176 0.045(10) 0.033(9) 0.041(10) 0.017(8) 0.024(8) -0.002(7)
O177 0.030(9) 0.042(10) 0.067(13) 0.028(9) -0.004(9) 0.002(8)
O178 0.036(10) 0.055(11) 0.035(10) 0.020(9) -0.007(8) 0.006(8)
O179 0.076(15) 0.055(13) 0.104(19) -0.001(13) 0.044(14) 0.009(11)
O180 0.019(8) 0.039(9) 0.054(11) 0.015(8) 0.016(8) 0.011(7)
O181 0.036(9) 0.039(9) 0.024(9) 0.026(7) 0.006(7) 0.020(7)
O182 0.048(11) 0.038(10) 0.055(12) 0.010(9) 0.020(9) -0.006(8)
O183 0.016(8) 0.046(10) 0.049(11) 0.025(8) 0.006(7) 0.004(7)
O184 0.035(9) 0.044(10) 0.051(11) 0.027(9) 0.019(8) 0.022(8)
O185 0.032(9) 0.051(11) 0.027(9) 0.014(8) 0.006(7) 0.016(8)
O186 0.026(8) 0.056(11) 0.037(10) 0.019(8) 0.008(7) 0.018(8)
O187 0.037(10) 0.039(10) 0.068(13) 0.012(9) 0.031(9) -0.003(8)
O188 0.050(12) 0.037(10) 0.048(12) 0.017(9) 0.014(10) -0.004(9)
O189 0.052(11) 0.045(10) 0.038(11) 0.010(8) 0.009(9) 0.002(9)
O190 0.043(10) 0.032(9) 0.064(13) 0.016(9) 0.030(9) 0.016(8)
O191 0.035(9) 0.033(9) 0.051(11) 0.023(8) 0.029(8) 0.008(7)
O192 0.048(12) 0.053(12) 0.081(16) 0.019(11) 0.009(11) -0.006(9)
O193 0.021(8) 0.045(10) 0.044(10) 0.020(8) 0.013(7) 0.014(7)
O194 0.045(10) 0.026(8) 0.036(10) -0.002(7) 0.020(8) -0.003(7)
O195 0.031(9) 0.061(11) 0.041(11) 0.023(9) 0.002(8) 0.009(8)
O196 0.041(10) 0.031(9) 0.054(12) 0.009(8) 0.010(9) 0.018(8)
O197 0.046(10) 0.033(9) 0.038(10) 0.023(8) 0.018(8) 0.015(7)
O198 0.029(9) 0.048(10) 0.058(12) 0.044(9) 0.017(8) 0.018(7)
O199 0.056(12) 0.055(11) 0.051(12) 0.030(10) 0.021(10) 0.009(9)
O200 0.032(9) 0.068(12) 0.042(11) 0.015(9) 0.025(8) 0.002(8)
O201 0.011(7) 0.064(11) 0.031(10) 0.004(8) 0.005(7) 0.017(7)
O202 0.036(9) 0.035(9) 0.042(10) 0.021(8) 0.017(8) -0.005(7)
O203 0.040(10) 0.051(11) 0.040(11) 0.018(9) 0.010(8) 0.012(8)
O204 0.059(11) 0.041(10) 0.035(10) 0.021(8) 0.008(9) 0.014(9)
O205 0.058(12) 0.050(11) 0.032(11) 0.000(9) 0.015(9) -0.015(9)
O206 0.038(9) 0.042(10) 0.036(10) 0.019(8) 0.003(8) -0.002(8)
O207 0.035(9) 0.066(12) 0.025(10) 0.010(9) 0.003(8) 0.008(8)
O208 0.031(9) 0.073(13) 0.047(12) 0.020(10) 0.008(8) 0.021(9)
O209 0.032(9) 0.048(10) 0.043(11) 0.007(8) 0.010(8) 0.003(8)
O210 0.030(9) 0.057(11) 0.041(10) 0.031(9) 0.015(8) 0.009(8)
O211 0.038(9) 0.037(9) 0.039(10) 0.010(8) 0.027(8) 0.003(7)
O212 0.030(9) 0.061(12) 0.067(13) 0.028(10) 0.011(9) 0.006(8)
O213 0.043(11) 0.061(12) 0.053(12) 0.012(10) 0.003(9) 0.023(9)
O214 0.059(13) 0.087(15) 0.041(12) 0.006(11) 0.027(10) 0.001(11)
O215 0.025(9) 0.062(12) 0.050(12) 0.024(10) -0.010(8) -0.002(8)
O216 0.033(10) 0.070(12) 0.037(11) 0.023(9) 0.013(8) 0.020(9)
O217 0.072(13) 0.061(12) 0.048(12) 0.029(10) 0.016(10) 0.023(10)
O218 0.035(9) 0.044(10) 0.044(11) 0.015(8) 0.024(8) 0.018(8)
O219 0.025(8) 0.039(9) 0.038(10) 0.008(8) 0.004(7) -0.003(7)
O220 0.047(11) 0.040(10) 0.040(11) 0.014(8) 0.010(9) -0.001(8)
O221 0.039(9) 0.029(8) 0.033(10) 0.015(7) -0.005(8) 0.006(7)
O222 0.033(9) 0.039(9) 0.047(11) 0.014(8) 0.009(8) 0.007(7)
O223 0.038(9) 0.026(8) 0.047(11) 0.022(8) 0.017(8) 0.009(7)
O224 0.038(9) 0.032(9) 0.039(10) 0.010(8) 0.017(8) -0.007(7)
O225 0.037(10) 0.063(12) 0.043(11) 0.030(9) 0.007(8) 0.010(9)
O226 0.043(10) 0.049(10) 0.036(10) 0.009(8) 0.005(8) 0.010(8)
O227 0.032(9) 0.046(10) 0.047(11) 0.017(9) 0.004(8) 0.005(8)
O228 0.050(12) 0.037(10) 0.105(18) 0.002(11) 0.034(12) 0.006(9)
O229 0.050(11) 0.052(11) 0.059(13) 0.022(10) 0.031(10) 0.004(9)
O230 0.036(9) 0.042(9) 0.038(10) 0.022(8) 0.011(8) 0.018(7)
O231 0.044(10) 0.035(9) 0.045(11) 0.007(8) 0.034(9) 0.005(8)
O232 0.048(11) 0.043(10) 0.060(12) 0.026(9) 0.028(9) 0.019(8)
O233 0.029(8) 0.034(9) 0.034(10) 0.010(7) 0.013(7) 0.001(7)
O234 0.033(10) 0.039(10) 0.072(14) 0.003(9) -0.010(9) 0.003(8)
O235 0.034(10) 0.064(12) 0.047(12) 0.009(10) 0.016(9) -0.008(9)
O236 0.090(15) 0.078(14) 0.019(10) 0.011(9) 0.027(10) 0.036(12)
O237 0.028(9) 0.067(12) 0.049(12) 0.032(10) -0.013(8) 0.009(8)
O238 0.037(10) 0.107(16) 0.058(13) 0.058(12) 0.022(9) 0.023(10)
O239 0.045(10) 0.029(8) 0.035(10) 0.018(7) 0.008(8) 0.004(7)
O240 0.033(10) 0.088(16) 0.069(15) -0.013(12) 0.016(10) 0.018(10)
O241 0.019(8) 0.093(14) 0.051(12) 0.053(11) 0.008(8) 0.014(9)
O242 0.037(10) 0.053(11) 0.051(12) 0.028(9) 0.000(8) 0.007(8)
O243 0.053(12) 0.046(11) 0.075(15) 0.006(10) 0.016(11) -0.007(9)
O244 0.057(12) 0.050(11) 0.064(13) 0.023(10) 0.024(10) 0.026(9)
O245 0.026(9) 0.025(9) 0.069(13) 0.017(9) -0.001(9) 0.001(7)
O246 0.053(11) 0.038(10) 0.044(11) 0.020(8) 0.008(9) 0.010(8)
O247 0.027(8) 0.042(9) 0.023(9) 0.006(7) 0.002(7) 0.005(7)
O248 0.026(8) 0.055(10) 0.037(10) 0.027(8) 0.020(7) 0.015(7)
O249 0.042(10) 0.038(9) 0.041(11) 0.017(8) 0.007(8) 0.003(8)
O250 0.041(10) 0.038(10) 0.066(13) 0.027(9) 0.019(9) 0.007(8)
O251 0.030(9) 0.058(11) 0.069(14) 0.020(10) 0.030(9) 0.009(8)
O252 0.034(9) 0.054(11) 0.039(10) 0.027(9) 0.005(8) 0.013(8)
O253 0.029(9) 0.071(12) 0.039(11) 0.023(9) 0.017(8) 0.012(8)
O254 0.024(9) 0.066(12) 0.078(15) 0.012(11) 0.007(9) 0.024(9)
O255 0.043(10) 0.042(10) 0.025(9) 0.012(8) 0.003(8) 0.010(8)
O256 0.028(9) 0.058(11) 0.035(10) 0.008(8) 0.016(8) 0.005(8)
O257 0.021(8) 0.038(9) 0.045(11) 0.010(8) 0.003(7) 0.003(7)
O258 0.050(11) 0.021(8) 0.061(13) 0.005(8) 0.016(9) -0.005(8)
O259 0.043(10) 0.058(11) 0.051(12) 0.031(10) 0.019(9) 0.017(9)
O260 0.058(12) 0.037(10) 0.072(14) 0.032(10) 0.021(10) 0.015(9)
O261 0.043(10) 0.036(9) 0.055(12) 0.021(9) 0.012(9) 0.004(8)
O262 0.044(12) 0.088(16) 0.087(17) -0.001(13) 0.020(12) 0.012(11)
O263 0.032(9) 0.021(8) 0.048(11) 0.000(7) 0.014(8) -0.007(7)
O264 0.028(9) 0.035(9) 0.056(12) 0.007(8) 0.014(8) -0.006(7)
O265 0.038(9) 0.032(9) 0.037(10) 0.003(8) -0.002(8) 0.007(7)
O266 0.034(9) 0.040(10) 0.057(12) 0.028(9) 0.018(9) 0.001(7)
O267 0.059(11) 0.060(11) 0.020(9) 0.018(8) 0.021(8) 0.011(9)
O268 0.025(8) 0.044(10) 0.039(10) 0.008(8) 0.013(7) 0.007(7)
O269 0.012(8) 0.059(11) 0.042(11) 0.005(9) 0.013(7) -0.005(7)
O270 0.033(9) 0.038(9) 0.049(11) 0.017(8) 0.009(8) 0.011(7)
O271 0.054(11) 0.031(9) 0.059(12) 0.011(9) 0.040(10) 0.000(8)
O272 0.030(9) 0.060(12) 0.062(13) 0.035(10) 0.006(9) 0.007(8)
O273 0.033(9) 0.054(10) 0.032(10) 0.019(8) 0.013(7) 0.021(8)
O274 0.044(10) 0.028(9) 0.050(11) 0.021(8) 0.012(8) 0.004(7)
O275 0.040(11) 0.091(15) 0.071(14) 0.051(12) 0.019(10) 0.024(10)
O276 0.019(8) 0.054(10) 0.040(10) 0.016(8) 0.016(7) 0.002(7)
O277 0.038(10) 0.045(10) 0.052(12) 0.000(9) 0.015(9) 0.016(8)
O278 0.050(11) 0.028(9) 0.085(15) 0.027(9) 0.023(10) 0.014(8)
O279 0.038(10) 0.060(11) 0.035(10) 0.016(9) 0.003(8) 0.013(8)
O280 0.054(12) 0.079(14) 0.059(14) 0.041(12) 0.003(10) -0.011(11)
O281 0.063(12) 0.040(10) 0.021(9) 0.005(8) 0.006(8) 0.013(9)
O282 0.073(13) 0.042(11) 0.060(13) 0.024(10) 0.033(11) 0.012(9)
O283 0.041(10) 0.057(11) 0.032(10) 0.012(9) 0.003(9) 0.015(9)
O284 0.027(8) 0.025(8) 0.047(11) -0.010(7) 0.012(8) -0.002(7)
O285 0.032(9) 0.055(11) 0.059(12) 0.037(10) 0.013(9) 0.003(8)
O286 0.053(12) 0.037(11) 0.094(17) -0.001(10) 0.018(11) 0.011(9)
O287 0.083(15) 0.106(17) 0.033(11) 0.040(12) 0.033(11) 0.022(13)
O288 0.060(11) 0.024(8) 0.040(11) 0.006(8) 0.027(9) -0.006(8)
O289 0.052(11) 0.076(13) 0.036(11) 0.023(10) 0.011(9) 0.023(10)
O290 0.029(9) 0.065(12) 0.049(12) 0.026(9) 0.015(8) 0.010(8)
O291 0.048(10) 0.052(11) 0.021(9) 0.007(8) 0.005(8) 0.005(8)
O292 0.026(9) 0.029(9) 0.057(12) -0.003(8) 0.008(8) -0.002(7)
O293 0.027(9) 0.051(11) 0.090(16) 0.009(11) 0.013(10) 0.012(8)
O294 0.061(12) 0.027(9) 0.107(17) 0.017(10) 0.068(12) 0.009(8)
O295 0.062(13) 0.085(15) 0.039(12) -0.001(11) 0.016(10) 0.014(11)
O296 0.036(10) 0.051(11) 0.048(12) -0.002(9) 0.012(9) -0.001(8)
O297 0.050(11) 0.039(10) 0.069(14) 0.016(10) -0.010(10) 0.006(9)
O298 0.032(10) 0.079(15) 0.077(16) -0.001(12) 0.007(10) 0.008(10)
O299 0.040(10) 0.048(11) 0.037(11) 0.000(8) 0.001(8) 0.010(8)
O300 0.014(8) 0.055(11) 0.060(12) 0.029(9) -0.006(8) 0.004(7)
O301 0.047(10) 0.061(11) 0.029(10) 0.019(9) 0.010(8) 0.025(9)
O302 0.061(14) 0.067(14) 0.056(14) 0.028(11) 0.014(12) 0.019(11)
O303 0.032(9) 0.039(9) 0.037(10) 0.017(8) 0.010(8) 0.003(7)
O304 0.059(13) 0.094(16) 0.040(12) 0.019(11) 0.023(10) 0.024(11)
O305 0.036(10) 0.045(11) 0.082(15) 0.018(10) 0.009(10) -0.007(8)
O306 0.041(10) 0.042(10) 0.114(18) 0.031(11) 0.048(11) 0.021(8)
O307 0.044(11) 0.085(15) 0.078(15) 0.047(13) 0.021(11) 0.017(10)
O308 0.009(7) 0.051(10) 0.054(11) 0.014(9) 0.017(7) 0.004(7)
O309 0.031(9) 0.042(10) 0.049(11) 0.011(9) -0.017(8) -0.003(8)
O310 0.054(12) 0.059(13) 0.060(14) 0.001(10) 0.014(10) -0.005(10)
O311 0.041(11) 0.038(11) 0.097(17) 0.006(11) 0.000(11) 0.001(9)
O312 0.042(10) 0.051(11) 0.047(12) 0.016(9) -0.012(9) 0.016(9)
O313 0.048(11) 0.055(11) 0.049(12) 0.025(9) 0.000(9) 0.011(9)
O314 0.044(10) 0.051(11) 0.042(11) 0.018(9) 0.012(9) -0.001(8)
O315 0.047(11) 0.045(11) 0.055(12) 0.014(9) 0.020(9) 0.004(9)
O316 0.058(12) 0.048(11) 0.066(14) 0.016(10) 0.009(11) 0.009(9)
O317 0.047(10) 0.044(10) 0.018(9) 0.013(7) 0.005(8) 0.003(8)
O318 0.069(13) 0.046(10) 0.049(12) 0.020(9) 0.045(10) 0.014(9)
O319 0.12(2) 0.058(14) 0.14(2) 0.044(15) 0.086(19) 0.038(14)
O320 0.030(9) 0.061(12) 0.055(12) 0.032(10) -0.003(9) -0.010(8)
O321 0.034(9) 0.048(10) 0.045(11) 0.016(9) 0.012(8) 0.000(8)
O322 0.036(10) 0.059(11) 0.048(11) 0.028(9) 0.013(8) 0.021(8)
O323 0.052(12) 0.060(13) 0.089(17) 0.019(12) 0.037(12) 0.011(10)
O324 0.097(11) 0.100(11) 0.081(11) 0.023(8) 0.031(9) 0.008(8)
O325 0.102(17) 0.082(15) 0.050(13) 0.034(11) 0.033(12) 0.054(13)
O326 0.029(9) 0.042(10) 0.051(12) 0.015(9) -0.001(8) 0.003(7)
O327 0.077(14) 0.084(15) 0.042(12) 0.039(11) 0.028(11) 0.020(12)
O328 0.021(8) 0.066(12) 0.068(13) 0.041(10) 0.013(8) 0.010(8)
O329 0.041(10) 0.047(10) 0.052(12) 0.025(9) 0.014(9) 0.011(8)
O330 0.045(10) 0.030(9) 0.053(11) 0.023(8) 0.026(9) 0.011(7)
O331 0.061(12) 0.083(14) 0.034(11) 0.025(10) 0.029(10) 0.023(11)
O332 0.064(12) 0.059(12) 0.051(12) 0.025(10) 0.028(10) 0.027(10)
O333 0.027(8) 0.048(10) 0.041(10) 0.017(8) 0.003(7) 0.018(7)
O334 0.065(13) 0.055(12) 0.085(16) 0.037(11) 0.032(12) 0.029(10)
O335 0.043(10) 0.033(9) 0.028(9) 0.003(7) 0.022(8) -0.002(7)
O336 0.046(11) 0.042(10) 0.073(14) 0.009(10) 0.021(10) 0.013(9)
O337 0.031(10) 0.068(13) 0.067(14) -0.010(11) -0.002(9) 0.005(9)
O338 0.039(10) 0.045(10) 0.066(13) 0.036(10) 0.020(9) 0.004(8)
O339 0.043(10) 0.044(10) 0.020(9) 0.004(7) 0.013(7) 0.009(8)
O340 0.099(16) 0.074(14) 0.040(12) 0.031(10) 0.038(11) 0.041(12)
O341 0.062(13) 0.054(12) 0.081(16) 0.027(11) 0.037(12) 0.024(10)
O342 0.076(15) 0.060(13) 0.053(13) 0.014(11) 0.005(11) -0.007(11)
O343 0.062(14) 0.13(2) 0.052(14) -0.025(14) 0.021(12) 0.013(14)
O344 0.095(12) 0.100(12) 0.129(13) 0.038(9) 0.025(9) 0.031(9)
O345 0.044(10) 0.046(10) 0.034(10) 0.028(8) 0.009(8) 0.006(8)
O346 0.054(12) 0.091(16) 0.043(12) 0.016(11) 0.020(10) 0.007(11)
O347 0.037(9) 0.031(9) 0.045(11) 0.011(8) 0.022(8) 0.004(7)
O348 0.035(10) 0.049(11) 0.071(14) 0.007(10) 0.022(9) 0.015(8)
O349 0.031(9) 0.034(9) 0.055(12) 0.009(8) 0.012(8) -0.003(7)
O350 0.042(10) 0.042(10) 0.054(12) 0.024(9) 0.005(9) 0.008(8)
O351 0.035(10) 0.040(10) 0.060(12) 0.012(9) 0.017(9) 0.004(8)
O352 0.037(10) 0.072(13) 0.026(10) 0.005(9) 0.005(8) 0.005(9)
O353 0.057(14) 0.089(16) 0.12(2) 0.064(15) 0.061(14) 0.029(12)
O354 0.051(12) 0.076(14) 0.059(14) 0.018(11) 0.016(10) 0.014(10)
O355 0.059(13) 0.088(16) 0.064(14) 0.027(12) 0.010(11) 0.034(12)
O356 0.039(10) 0.039(10) 0.056(12) 0.018(9) 0.013(9) 0.000(8)
O357 0.026(10) 0.058(12) 0.062(13) 0.010(10) 0.004(9) 0.015(8)
O358 0.065(13) 0.027(10) 0.13(2) 0.016(11) 0.064(14) 0.008(9)
O359 0.035(10) 0.044(10) 0.055(12) -0.001(9) 0.015(9) 0.006(8)
O360 0.045(10) 0.032(9) 0.045(11) 0.016(8) 0.016(9) -0.003(8)
O361 0.073(14) 0.083(15) 0.052(13) 0.038(11) 0.019(11) 0.037(12)
O362 0.101(11) 0.076(10) 0.081(11) 0.027(8) 0.029(8) 0.024(8)
O363 0.068(12) 0.038(10) 0.049(12) 0.022(9) 0.037(10) 0.020(9)
O364 0.064(12) 0.039(10) 0.075(14) 0.026(10) 0.041(11) 0.019(9)
O365 0.058(12) 0.043(11) 0.045(12) -0.017(9) 0.011(10) -0.016(9)
O366 0.101(17) 0.048(12) 0.063(14) 0.026(10) 0.039(13) 0.021(11)
O367 0.051(11) 0.052(11) 0.058(13) 0.021(10) 0.002(10) 0.007(9)
O368 0.037(10) 0.078(14) 0.043(12) 0.018(10) 0.019(9) 0.011(9)
O369 0.024(8) 0.043(9) 0.035(10) 0.007(8) 0.007(7) 0.003(7)
O370 0.034(10) 0.063(13) 0.081(15) 0.029(11) 0.019(10) 0.000(9)
O371 0.034(10) 0.045(10) 0.059(12) 0.006(9) 0.012(9) 0.011(8)
O372 0.044(11) 0.077(14) 0.046(12) -0.003(10) -0.005(9) 0.024(10)
O373 0.064(12) 0.031(9) 0.056(12) 0.005(9) 0.025(10) 0.016(9)
O374 0.030(9) 0.036(9) 0.044(11) 0.006(8) 0.008(8) -0.001(7)
O375 0.068(9) 0.064(9) 0.096(11) 0.018(8) 0.025(8) 0.021(7)
O376 0.060(13) 0.078(14) 0.051(13) 0.029(11) 0.006(10) 0.029(11)
O377 0.034(10) 0.063(13) 0.072(14) 0.023(11) -0.014(10) 0.002(9)
O378 0.050(13) 0.114(19) 0.101(19) 0.078(16) 0.023(12) 0.021(12)
O379 0.063(9) 0.078(10) 0.082(10) 0.047(8) 0.012(8) 0.008(7)
O380 0.069(13) 0.036(10) 0.065(14) 0.015(10) 0.019(11) -0.011(9)
O381 0.060(12) 0.081(14) 0.030(11) 0.018(10) 0.002(9) 0.025(11)
O382 0.064(15) 0.13(2) 0.10(2) 0.036(17) 0.030(14) 0.013(15)
O383 0.041(11) 0.071(14) 0.083(16) 0.030(12) -0.022(11) -0.025(10)
O384 0.056(13) 0.102(17) 0.11(2) 0.077(16) 0.041(13) 0.045(12)
O385 0.091(16) 0.066(14) 0.042(13) 0.009(11) 0.014(12) 0.011(12)
O386 0.053(13) 0.083(16) 0.092(18) 0.038(14) 0.002(12) 0.019(11)
O387 0.063(12) 0.046(11) 0.055(13) 0.021(9) 0.019(10) 0.011(9)
O388 0.063(14) 0.081(15) 0.078(17) 0.010(13) 0.042(13) 0.000(12)
O389 0.047(11) 0.071(13) 0.063(14) 0.030(11) 0.023(10) 0.017(10)
O390 0.084(17) 0.080(16) 0.079(17) 0.005(13) 0.040(14) -0.013(13)
O391 0.031(9) 0.080(13) 0.059(13) 0.036(11) 0.023(9) 0.018(9)
O392 0.046(11) 0.048(11) 0.052(12) 0.028(9) 0.006(9) 0.002(8)
O393 0.067(14) 0.065(13) 0.050(13) -0.009(10) 0.013(11) 0.012(11)
O400 0.044(10) 0.052(11) 0.039(11) 0.014(9) 0.008(8) 0.009(8)
O401 0.072(14) 0.046(11) 0.060(14) 0.003(10) 0.023(11) 0.015(10)
O402 0.073(15) 0.038(11) 0.11(2) 0.024(12) 0.033(14) 0.009(10)
O403 0.045(11) 0.042(10) 0.085(15) 0.011(10) 0.036(11) 0.009(9)
O404 0.052(12) 0.051(12) 0.093(17) 0.023(11) 0.029(12) 0.013(10)
O405 0.059(13) 0.100(16) 0.048(13) 0.046(12) 0.022(10) 0.021(12)
O406 0.034(10) 0.095(15) 0.075(15) 0.055(13) 0.024(10) 0.019(10)
O407 0.089(17) 0.065(14) 0.091(18) 0.005(12) 0.047(14) 0.037(12)
O408 0.059(13) 0.060(13) 0.082(17) -0.012(12) 0.028(12) -0.008(10)
O409 0.079(14) 0.036(10) 0.064(14) 0.018(10) 0.012(11) 0.009(10)
O410 0.060(13) 0.061(13) 0.061(14) -0.017(11) 0.005(11) -0.003(10)
O411 0.052(13) 0.075(15) 0.082(17) 0.034(13) -0.002(11) -0.010(11)
O412 0.096(18) 0.105(18) 0.046(14) 0.010(12) 0.031(13) 0.037(15)
O413 0.049(11) 0.059(11) 0.027(10) 0.005(8) 0.003(8) 0.025(9)
O414 0.037(10) 0.085(14) 0.045(12) 0.018(10) 0.010(9) 0.017(10)
O415 0.042(10) 0.057(11) 0.050(12) 0.030(10) -0.009(9) 0.012(9)
O416 0.035(10) 0.045(11) 0.060(13) 0.019(9) -0.009(9) -0.010(8)
O417 0.095(11) 0.104(11) 0.079(11) 0.040(9) 0.012(8) 0.016(8)
O418 0.087(18) 0.098(18) 0.12(2) 0.064(17) 0.029(16) 0.053(15)
O419 0.051(13) 0.14(2) 0.094(19) 0.071(17) 0.028(13) 0.038(14)
O420 0.062(15) 0.17(3) 0.078(18) 0.073(18) 0.011(13) 0.016(16)
O421 0.109(12) 0.118(12) 0.111(12) 0.057(9) 0.021(9) 0.029(9)
O422 0.062(13) 0.037(10) 0.071(14) 0.023(10) 0.014(11) 0.001(9)
O423 0.061(14) 0.059(14) 0.11(2) 0.005(13) 0.022(14) 0.012(11)
O424 0.045(12) 0.080(16) 0.075(16) -0.010(13) -0.016(11) -0.004(11)
O425 0.060(12) 0.037(10) 0.065(14) 0.021(9) 0.012(10) -0.012(9)
O426 0.037(11) 0.090(16) 0.099(18) 0.040(14) 0.033(11) 0.027(11)
O427 0.052(12) 0.074(13) 0.064(14) 0.046(11) 0.021(10) 0.020(10)
O428 0.081(16) 0.076(15) 0.100(19) 0.051(14) 0.044(14) 0.035(12)
O429 0.067(14) 0.036(11) 0.077(16) -0.023(10) 0.006(12) -0.010(10)
O430 0.13(2) 0.095(18) 0.052(14) 0.008(13) 0.026(14) 0.069(16)
O431 0.047(13) 0.078(16) 0.11(2) -0.010(14) 0.019(13) 0.005(11)
O432 0.12(2) 0.073(15) 0.067(16) 0.029(13) 0.039(15) 0.024(14)
O433 0.042(8) 0.044(8) 0.061(9) 0.011(7) 0.031(7) -0.003(6)
O434 0.088(16) 0.051(12) 0.065(15) 0.011(11) -0.040(12) 0.011(11)
O435 0.033(11) 0.069(14) 0.11(2) 0.015(13) 0.031(12) -0.005(10)
O436 0.056(12) 0.063(12) 0.093(16) 0.028(11) 0.065(12) 0.022(10)
O437 0.033(10) 0.079(14) 0.068(15) 0.003(11) 0.006(10) 0.007(10)
O438 0.037(10) 0.060(12) 0.043(11) 0.024(10) 0.009(8) 0.000(8)
O439 0.053(12) 0.054(12) 0.074(15) 0.009(11) 0.010(11) 0.006(10)
O440 0.069(13) 0.056(12) 0.044(12) 0.011(10) -0.006(10) 0.010(10)
O441 0.086(11) 0.098(11) 0.112(12) 0.024(9) 0.013(9) 0.035(9)
O442 0.090(11) 0.094(11) 0.108(12) 0.019(8) 0.027(9) 0.029(9)
O443 0.097(12) 0.120(12) 0.104(12) 0.022(9) 0.044(9) 0.024(9)
O444 0.082(10) 0.090(11) 0.100(11) 0.024(8) 0.028(9) 0.024(8)
O445 0.089(11) 0.105(11) 0.091(11) 0.028(9) 0.028(9) 0.020(8)
O446 0.091(11) 0.090(11) 0.085(11) 0.025(8) 0.019(9) 0.013(8)
O447 0.110(12) 0.108(12) 0.112(12) 0.035(9) 0.047(9) 0.031(9)
O448 0.103(11) 0.085(10) 0.094(11) 0.035(8) 0.026(9) 0.033(8)
O449 0.115(13) 0.132(13) 0.106(12) 0.034(9) 0.049(9) 0.026(9)
O450 0.088(11) 0.105(11) 0.103(11) 0.059(9) 0.010(8) 0.013(8)
O455 0.074(14) 0.063(13) 0.067(14) 0.018(9) 0.015(9) 0.023(9)
O456 0.068(10) 0.087(11) 0.058(10) 0.020(8) 0.024(8) 0.024(8)
O482 0.105(12) 0.106(12) 0.089(11) 0.031(9) 0.030(9) 0.022(9)
N1 0.078(18) 0.069(16) 0.074(18) 0.050(15) 0.046(15) 0.049(14)
N2 0.10(3) 0.12(3) 0.08(2) 0.05(2) 0.015(19) 0.06(2)
N3 0.12(3) 0.13(3) 0.11(3) -0.01(3) 0.06(3) 0.04(3)
N4 0.058(16) 0.063(17) 0.074(19) 0.016(15) 0.026(14) 0.031(13)
N5 0.060(18) 0.08(2) 0.10(2) 0.041(19) 0.025(17) 0.021(16)
N6 0.09(2) 0.067(19) 0.07(2) 0.001(16) 0.027(17) 0.014(16)
C1 0.050(19) 0.08(2) 0.05(2) 0.005(16) 0.020(16) 0.037(17)
C2 0.059(18) 0.051(17) 0.042(17) 0.012(14) 0.031(15) 0.009(14)
C3 0.07(2) 0.07(2) 0.043(18) 0.037(16) 0.012(15) 0.009(16)
C4 0.07(2) 0.045(17) 0.07(2) 0.003(16) 0.035(18) 0.030(15)
C5 0.13(4) 0.13(4) 0.02(2) 0.03(2) 0.00(2) 0.02(3)
C6 0.12(3) 0.08(3) 0.07(3) -0.01(2) 0.03(2) 0.05(2)
C7 0.09(2) 0.07(2) 0.06(2) 0.038(17) 0.053(18) 0.042(18)
C8 0.052(18) 0.09(2) 0.07(2) 0.048(19) 0.034(16) 0.029(16)
C9 0.044(18) 0.14(4) 0.05(2) 0.00(2) 0.012(16) 0.02(2)
C10 0.09(2) 0.07(2) 0.042(19) 0.011(17) 0.023(18) 0.000(19)
C11 0.035(17) 0.12(3) 0.05(2) 0.01(2) 0.002(15) 0.005(18)
C12 0.036(16) 0.07(2) 0.06(2) 0.009(17) 0.002(14) 0.003(14)
N11 0.08(2) 0.070(18) 0.052(17) -0.007(14) 0.026(15) -0.026(15)
N12 0.11(3) 0.16(3) 0.09(2) 0.09(2) 0.06(2) 0.06(2)
N13 0.07(2) 0.18(4) 0.036(16) 0.03(2) 0.023(15) 0.03(2)
N14 0.12(3) 0.073(19) 0.048(17) 0.015(15) 0.035(17) -0.013(18)
N15 0.08(2) 0.11(2) 0.059(19) 0.037(18) -0.002(15) 0.019(18)
C21 0.07(2) 0.063(19) 0.037(18) 0.009(15) 0.020(16) 0.014(16)
N21 0.070(17) 0.058(15) 0.071(18) 0.022(14) 0.055(15) 0.027(13)
N22 0.074(19) 0.09(2) 0.052(18) 0.011(15) 0.017(14) 0.034(17)
N23 0.12(3) 0.049(16) 0.060(19) -0.018(15) 0.042(18) -0.020(16)
N24 0.061(17) 0.09(2) 0.08(2) 0.049(17) 0.024(15) 0.039(15)
N25 0.14(3) 0.08(2) 0.19(4) 0.11(3) 0.02(3) 0.03(2)
C41 0.055(19) 0.058(18) 0.06(2) 0.042(17) 0.020(16) 0.013(16)
C42 0.09(2) 0.07(2) 0.05(2) 0.032(17) 0.034(18) 0.028(18)
C43 0.07(2) 0.058(19) 0.047(19) -0.008(15) 0.016(16) 0.011(16)
C44 0.08(2) 0.050(18) 0.06(2) 0.006(16) 0.039(18) 0.024(16)
C45 0.08(2) 0.11(3) 0.029(18) 0.028(19) 0.014(16) 0.01(2)
C46 0.08(2) 0.06(2) 0.06(2) 0.015(17) 0.045(19) -0.018(17)
C47 0.10(3) 0.043(17) 0.09(3) 0.052(18) 0.06(2) 0.022(17)
C48 0.043(16) 0.045(16) 0.08(2) 0.028(16) 0.032(16) 0.009(13)

loop_
_atom_type_symbol
_atom_type_description
_atom_type_scat_dispersion_real
_atom_type_scat_dispersion_imag
_atom_type_scat_source
Mo Mo -1.6832 0.6857 'International Tables Vol C Tables 4.2.6.8 and 6.1.1.4'
Ce Ce -0.2486 2.6331 'International Tables Vol C Tables 4.2.6.8 and 6.1.1.4'
O O 0.0106 0.0060 'International Tables Vol C Tables 4.2.6.8 and 6.1.1.4'
N N 0.0061 0.0033 'International Tables Vol C Tables 4.2.6.8 and 6.1.1.4'
C C 0.0033 0.0016 'International Tables Vol C Tables 4.2.6.8 and 6.1.1.4'
Na Na 0.0362 0.0249 'International Tables Vol C Tables 4.2.6.8 and 6.1.1.4'
H H 0.0000 0.0000 'International Tables Vol C Tables 4.2.6.8 and 6.1.1.4'

loop_
_geom_angle_atom_site_label_1
_geom_angle_atom_site_label_2
_geom_angle_atom_site_label_3
_geom_angle
_geom_angle_site_symmetry_1
_geom_angle_site_symmetry_3
_geom_angle_publ_flag
O157 Mo1 O328 102.0(9) . . ?
O157 Mo1 O30 94.2(7) . . ?
O328 Mo1 O30 142.2(6) . . ?
O157 Mo1 O345 101.8(8) . . ?
O328 Mo1 O345 70.9(7) . . ?
O30 Mo1 O345 72.4(6) . . ?
O157 Mo1 O111 92.4(7) . . ?
O328 Mo1 O111 71.4(6) . . ?
O30 Mo1 O111 142.3(6) . . ?
O345 Mo1 O111 141.7(7) . . ?
O157 Mo1 O1 98.6(8) . . ?
O328 Mo1 O1 137.9(6) . . ?
O30 Mo1 O1 70.8(6) . . ?
O345 Mo1 O1 138.9(6) . . ?
O111 Mo1 O1 71.5(6) . . ?
O157 Mo1 O76 173.0(8) . . ?
O328 Mo1 O76 83.2(7) . . ?
O30 Mo1 O76 84.2(6) . . ?
O345 Mo1 O76 84.3(6) . . ?
O111 Mo1 O76 84.8(6) . . ?
O1 Mo1 O76 74.4(6) . . ?
O23 Mo2 O176 104.6(7) . . ?
O23 Mo2 O63 99.6(7) . . ?
O176 Mo2 O63 90.3(6) . . ?
O23 Mo2 O335 102.3(7) . . ?
O176 Mo2 O335 85.3(6) . . ?
O63 Mo2 O335 158.1(6) . . ?
O23 Mo2 O19 96.9(7) . . ?
O176 Mo2 O19 158.2(7) . . ?
O63 Mo2 O19 88.8(6) . . ?
O335 Mo2 O19 87.4(6) . . ?
O23 Mo2 O49 166.3(7) . . ?
O176 Mo2 O49 87.9(6) . . ?
O63 Mo2 O49 74.4(6) . . ?
O335 Mo2 O49 84.0(6) . . ?
O19 Mo2 O49 71.0(6) . . ?
O182 Mo3 O93 104.4(7) . . ?
O182 Mo3 O63 101.8(8) . . ?
O93 Mo3 O63 99.7(6) . . ?
O182 Mo3 O111 103.7(8) . . ?
O93 Mo3 O111 87.7(6) . . ?
O63 Mo3 O111 150.7(6) . . ?
O182 Mo3 O1 93.7(7) . . ?
O93 Mo3 O1 155.5(7) . . ?
O63 Mo3 O1 92.3(6) . . ?
O111 Mo3 O1 71.9(6) . . ?
O182 Mo3 O49 166.3(7) . . ?
O93 Mo3 O49 89.0(6) . . ?
O63 Mo3 O49 72.7(6) . . ?
O111 Mo3 O49 79.2(6) . . ?
O1 Mo3 O49 74.2(6) . . ?
O57 Mo4 O223 103.4(7) . . ?
O57 Mo4 O4 103.7(7) . . ?
O223 Mo4 O4 99.6(7) . . ?
O57 Mo4 O30 103.8(7) . . ?
O223 Mo4 O30 87.9(6) . . ?
O4 Mo4 O30 149.0(6) . . ?
O57 Mo4 O1 95.2(7) . . ?
O223 Mo4 O1 154.8(6) . . ?
O4 Mo4 O1 92.1(7) . . ?
O30 Mo4 O1 71.2(6) . . ?
O57 Mo4 O107 167.9(6) . . ?
O223 Mo4 O107 88.5(6) . . ?
O4 Mo4 O107 72.2(6) . . ?
O30 Mo4 O107 78.0(5) . . ?
O1 Mo4 O107 73.9(5) . . ?
O288 Mo5 O176 105.9(8) . . ?
O288 Mo5 O360 102.9(7) . . ?
O176 Mo5 O360 100.2(7) . . ?
O288 Mo5 O284 105.1(7) . . ?
O176 Mo5 O284 87.0(7) . . ?
O360 Mo5 O284 148.0(7) . . ?
O288 Mo5 O194 95.1(8) . . ?
O176 Mo5 O194 153.1(7) . . ?
O360 Mo5 O194 91.1(7) . . ?
O284 Mo5 O194 71.3(6) . . ?
O288 Mo5 O140 166.8(7) . . ?
O176 Mo5 O140 87.2(6) . . ?
O360 Mo5 O140 72.2(6) . . ?
O284 Mo5 O140 77.1(6) . . ?
O194 Mo5 O140 73.1(6) . . ?
O277 Mo6 O11 98.4(8) . . ?
O277 Mo6 O223 103.9(7) . . ?
O11 Mo6 O223 89.3(7) . . ?
O277 Mo6 O158 103.0(8) . . ?
O11 Mo6 O158 158.6(7) . . ?
O223 Mo6 O158 86.6(6) . . ?
O277 Mo6 O116 97.5(7) . . ?
O11 Mo6 O116 89.5(7) . . ?
O223 Mo6 O116 158.5(6) . . ?
O158 Mo6 O116 86.7(6) . . ?
O277 Mo6 O68 166.7(7) . . ?
O11 Mo6 O68 74.7(6) . . ?
O223 Mo6 O68 87.6(6) . . ?
O158 Mo6 O68 84.2(6) . . ?
O116 Mo6 O68 71.4(5) . . ?
O421 Mo7 O442 101.9(14) . . ?
O421 Mo7 O420 103.6(13) . . ?
O442 Mo7 O420 99.7(13) . . ?
O421 Mo7 O302 94.8(12) . . ?
O442 Mo7 O302 92.8(10) . . ?
O420 Mo7 O302 154.9(11) . . ?
O421 Mo7 O307 157.9(12) . . ?
O442 Mo7 O307 94.2(11) . . ?
O420 Mo7 O307 88.2(9) . . ?
O302 Mo7 O307 69.1(8) . . ?
O421 Mo7 O443 85.6(13) . . ?
O442 Mo7 O443 171.8(12) . . ?
O420 Mo7 O443 81.4(12) . . ?
O302 Mo7 O443 83.2(9) . . ?
O307 Mo7 O443 77.7(10) . . ?
O80 Mo8 O94 102.7(8) . . ?
O80 Mo8 O11 103.1(8) . . ?
O94 Mo8 O11 99.1(7) . . ?
O80 Mo8 O132 104.3(8) . . ?
O94 Mo8 O132 87.0(7) . . ?
O11 Mo8 O132 149.8(7) . . ?
O80 Mo8 O27 95.4(7) . . ?
O94 Mo8 O27 156.0(7) . . ?
O11 Mo8 O27 91.9(6) . . ?
O132 Mo8 O27 73.3(6) . . ?
O80 Mo8 O68 168.7(7) . . ?
O94 Mo8 O68 88.5(6) . . ?
O11 Mo8 O68 73.0(6) . . ?
O132 Mo8 O68 77.7(6) . . ?
O27 Mo8 O68 74.4(6) . . ?
O60 Mo9 O17 104.2(7) . . ?
O60 Mo9 O101 98.6(8) . . ?
O17 Mo9 O101 88.0(7) . . ?
O60 Mo9 O163 102.9(7) . . ?
O17 Mo9 O163 87.1(6) . . ?
O101 Mo9 O163 158.5(6) . . ?
O60 Mo9 O116 98.2(7) . . ?
O17 Mo9 O116 157.5(6) . . ?
O101 Mo9 O116 89.7(6) . . ?
O163 Mo9 O116 87.0(6) . . ?
O60 Mo9 O13 166.4(6) . . ?
O17 Mo9 O13 87.5(6) . . ?
O101 Mo9 O13 74.6(6) . . ?
O163 Mo9 O13 84.3(6) . . ?
O116 Mo9 O13 70.3(6) . . ?
O187 Mo10 O416 105.8(9) . . ?
O187 Mo10 O163 98.5(8) . . ?
O416 Mo10 O163 106.0(7) . . ?
O187 Mo10 O84 98.7(7) . . ?
O416 Mo10 O84 89.8(7) . . ?
O163 Mo10 O84 152.4(6) . . ?
O187 Mo10 O61 93.9(7) . . ?
O416 Mo10 O61 153.1(8) . . ?
O163 Mo10 O61 88.6(6) . . ?
O84 Mo10 O61 68.9(6) . . ?
O187 Mo10 O145 171.4(8) . . ?
O416 Mo10 O145 82.5(8) . . ?
O163 Mo10 O145 81.0(7) . . ?
O84 Mo10 O145 78.8(7) . . ?
O61 Mo10 O145 77.5(6) . . ?
O426 Mo11 O214 103.6(11) . . ?
O426 Mo11 O403 105.8(9) . . ?
O214 Mo11 O403 100.0(9) . . ?
O426 Mo11 O169 91.6(8) . . ?
O214 Mo11 O169 96.8(8) . . ?
O403 Mo11 O169 152.1(7) . . ?
O426 Mo11 O95 156.4(8) . . ?
O214 Mo11 O95 92.2(9) . . ?
O403 Mo11 O95 88.3(7) . . ?
O169 Mo11 O95 68.9(6) . . ?
O426 Mo11 O372 83.2(9) . . ?
O214 Mo11 O372 171.8(9) . . ?
O403 Mo11 O372 82.4(8) . . ?
O169 Mo11 O372 78.2(7) . . ?
O95 Mo11 O372 79.9(7) . . ?
O379 Mo12 O450 108.1(11) . . ?
O379 Mo12 O417 98.5(11) . . ?
O450 Mo12 O417 97.9(13) . . ?
O379 Mo12 O345 90.8(8) . . ?
O450 Mo12 O345 158.0(10) . . ?
O417 Mo12 O345 90.2(9) . . ?
O379 Mo12 O328 157.6(9) . . ?
O450 Mo12 O328 91.0(9) . . ?
O417 Mo12 O328 90.2(9) . . ?
O345 Mo12 O328 68.5(6) . . ?
O379 Mo12 O418 86.5(10) . . ?
O450 Mo12 O418 87.7(12) . . ?
O417 Mo12 O418 170.8(10) . . ?
O345 Mo12 O418 82.0(8) . . ?
O328 Mo12 O418 82.5(8) . . ?
O136 Mo14 O38 101.4(7) . . ?
O136 Mo14 O83 103.7(7) . . ?
O38 Mo14 O83 95.1(7) . . ?
O136 Mo14 O247 104.6(7) . . ?
O38 Mo14 O247 151.7(6) . . ?
O83 Mo14 O247 89.5(7) . . ?
O136 Mo14 O8 95.6(7) . . ?
O38 Mo14 O8 95.5(6) . . ?
O83 Mo14 O8 155.6(6) . . ?
O247 Mo14 O8 71.1(6) . . ?
O136 Mo14 O44 166.9(7) . . ?
O38 Mo14 O44 71.9(6) . . ?
O83 Mo14 O44 88.3(6) . . ?
O247 Mo14 O44 80.3(6) . . ?
O8 Mo14 O44 74.3(5) . . ?
O47 Mo15 O276 104.1(7) . . ?
O47 Mo15 O233 99.9(7) . . ?
O276 Mo15 O233 86.8(6) . . ?
O47 Mo15 O38 101.4(7) . . ?
O276 Mo15 O38 89.9(6) . . ?
O233 Mo15 O38 158.6(7) . . ?
O47 Mo15 O118 98.2(7) . . ?
O276 Mo15 O118 157.6(7) . . ?
O233 Mo15 O118 87.4(6) . . ?
O38 Mo15 O118 87.7(6) . . ?
O47 Mo15 O44 166.2(7) . . ?
O276 Mo15 O44 88.4(6) . . ?
O233 Mo15 O44 86.3(6) . . ?
O38 Mo15 O44 72.5(6) . . ?
O118 Mo15 O44 69.6(6) . . ?
O39 Mo16 O121 105.7(7) . . ?
O39 Mo16 O233 103.2(7) . . ?
O121 Mo16 O233 104.1(7) . . ?
O39 Mo16 O122 97.1(7) . . ?
O121 Mo16 O122 88.2(6) . . ?
O233 Mo16 O122 152.2(6) . . ?
O39 Mo16 O347 97.4(7) . . ?
O121 Mo16 O347 148.6(7) . . ?
O233 Mo16 O347 90.8(6) . . ?
O122 Mo16 O347 67.8(6) . . ?
O39 Mo16 O32 173.5(6) . . ?
O121 Mo16 O32 79.4(6) . . ?
O233 Mo16 O32 79.1(6) . . ?
O122 Mo16 O32 78.8(6) . . ?
O347 Mo16 O32 76.4(6) . . ?
O226 Mo17 O276 102.3(8) . . ?
O226 Mo17 O9 100.2(7) . . ?
O276 Mo17 O9 94.5(7) . . ?
O226 Mo17 O347 102.5(8) . . ?
O276 Mo17 O347 89.1(6) . . ?
O9 Mo17 O347 155.7(7) . . ?
O226 Mo17 O24 96.6(7) . . ?
O276 Mo17 O24 156.3(6) . . ?
O9 Mo17 O24 96.2(6) . . ?
O347 Mo17 O24 72.7(6) . . ?
O226 Mo17 O103 170.6(7) . . ?
O276 Mo17 O103 86.7(6) . . ?
O9 Mo17 O103 75.9(6) . . ?
O347 Mo17 O103 80.4(6) . . ?
O24 Mo17 O103 75.6(6) . . ?
O54 Mo18 O83 103.2(7) . . ?
O54 Mo18 O9 98.3(6) . . ?
O83 Mo18 O9 89.8(7) . . ?
O54 Mo18 O257 101.7(7) . . ?
O83 Mo18 O257 86.9(7) . . ?
O9 Mo18 O257 160.0(6) . . ?
O54 Mo18 O219 99.5(7) . . ?
O83 Mo18 O219 156.9(6) . . ?
O9 Mo18 O219 90.9(7) . . ?
O257 Mo18 O219 84.5(6) . . ?
O54 Mo18 O103 166.8(7) . . ?
O83 Mo18 O103 88.0(6) . . ?
O9 Mo18 O103 74.5(5) . . ?
O257 Mo18 O103 85.6(6) . . ?
O219 Mo18 O103 70.0(6) . . ?
O203 Mo19 O28 103.9(7) . . ?
O203 Mo19 O103 104.1(8) . . ?
O28 Mo19 O103 103.1(6) . . ?
O203 Mo19 O79 103.2(7) . . ?
O28 Mo19 O79 96.3(6) . . ?
O103 Mo19 O79 141.3(6) . . ?
O203 Mo19 O219 98.9(7) . . ?
O28 Mo19 O219 156.8(6) . . ?
O103 Mo19 O219 75.5(6) . . ?
O79 Mo19 O219 73.7(6) . . ?
O203 Mo19 O24 178.1(7) . . ?
O28 Mo19 O24 74.4(6) . . ?
O103 Mo19 O24 77.2(6) . . ?
O79 Mo19 O24 76.2(6) . . ?
O219 Mo19 O24 82.8(5) . . ?
O215 Mo21 O88 100.9(8) . . ?
O215 Mo21 O174 103.9(8) . . ?
O88 Mo21 O174 93.8(7) . . ?
O215 Mo21 O159 103.9(8) . . ?
O88 Mo21 O159 153.4(6) . . ?
O174 Mo21 O159 89.3(6) . . ?
O215 Mo21 O24 98.0(8) . . ?
O88 Mo21 O24 95.4(7) . . ?
O174 Mo21 O24 154.2(6) . . ?
O159 Mo21 O24 72.0(6) . . ?
O215 Mo21 O79 170.0(8) . . ?
O88 Mo21 O79 73.3(6) . . ?
O174 Mo21 O79 84.9(6) . . ?
O159 Mo21 O79 80.8(6) . . ?
O24 Mo21 O79 74.8(6) . . ?
O31 Mo22 O122 99.7(7) . . ?
O31 Mo22 O48 98.9(7) . . ?
O122 Mo22 O48 71.9(6) . . ?
O31 Mo22 O159 96.9(7) . . ?
O122 Mo22 O159 141.8(6) . . ?
O48 Mo22 O159 71.7(6) . . ?
O31 Mo22 O347 93.6(7) . . ?
O122 Mo22 O347 69.9(6) . . ?
O48 Mo22 O347 141.2(6) . . ?
O159 Mo22 O347 142.9(6) . . ?
O31 Mo22 O24 98.3(7) . . ?
O122 Mo22 O24 138.8(6) . . ?
O48 Mo22 O24 140.4(6) . . ?
O159 Mo22 O24 71.0(6) . . ?
O347 Mo22 O24 72.3(6) . . ?
O31 Mo22 O28 171.5(7) . . ?
O122 Mo22 O28 86.2(6) . . ?
O48 Mo22 O28 88.8(6) . . ?
O159 Mo22 O28 81.9(6) . . ?
O347 Mo22 O28 82.6(6) . . ?
O24 Mo22 O28 73.3(5) . . ?
O290 Mo23 O170 103.4(8) . . ?
O290 Mo23 O88 98.9(8) . . ?
O170 Mo23 O88 94.1(8) . . ?
O290 Mo23 O186 101.1(8) . . ?
O170 Mo23 O186 86.8(7) . . ?
O88 Mo23 O186 159.2(6) . . ?
O290 Mo23 O219 101.5(8) . . ?
O170 Mo23 O219 154.4(6) . . ?
O88 Mo23 O219 87.7(7) . . ?
O186 Mo23 O219 82.8(6) . . ?
O290 Mo23 O79 167.5(7) . . ?
O170 Mo23 O79 87.3(6) . . ?
O88 Mo23 O79 73.7(6) . . ?
O186 Mo23 O79 85.6(6) . . ?
O219 Mo23 O79 68.6(6) . . ?
O154 Mo24 O12 100.8(7) . . ?
O154 Mo24 O21 94.5(7) . . ?
O12 Mo24 O21 141.4(6) . . ?
O154 Mo24 O266 94.9(7) . . ?
O12 Mo24 O266 72.3(6) . . ?
O21 Mo24 O266 141.6(7) . . ?
O154 Mo24 O135 100.5(7) . . ?
O12 Mo24 O135 70.2(6) . . ?
O21 Mo24 O135 72.3(6) . . ?
O266 Mo24 O135 141.4(6) . . ?
O154 Mo24 O91 95.8(7) . . ?
O12 Mo24 O91 141.7(6) . . ?
O21 Mo24 O91 70.0(6) . . ?
O266 Mo24 O91 72.0(6) . . ?
O135 Mo24 O91 139.8(6) . . ?
O154 Mo24 O193 168.9(7) . . ?
O12 Mo24 O193 87.9(6) . . ?
O21 Mo24 O193 82.6(6) . . ?
O266 Mo24 O193 81.1(6) . . ?
O135 Mo24 O193 88.8(6) . . ?
O91 Mo24 O193 73.2(6) . . ?
O55 Mo25 O128 103.1(8) . . ?
O55 Mo25 O261 102.7(8) . . ?
O128 Mo25 O261 96.2(8) . . ?
O55 Mo25 O164 105.1(7) . . ?
O128 Mo25 O164 87.8(7) . . ?
O261 Mo25 O164 150.2(7) . . ?
O55 Mo25 O15 96.8(7) . . ?
O128 Mo25 O15 154.5(7) . . ?
O261 Mo25 O15 94.8(7) . . ?
O164 Mo25 O15 71.5(6) . . ?
O55 Mo25 O321 169.6(7) . . ?
O128 Mo25 O321 86.9(7) . . ?
O261 Mo25 O321 72.9(6) . . ?
O164 Mo25 O321 77.9(6) . . ?
O15 Mo25 O321 74.6(6) . . ?
O69 Mo26 O198 102.2(8) . . ?
O69 Mo26 O202 101.7(8) . . ?
O198 Mo26 O202 97.4(8) . . ?
O69 Mo26 O266 102.7(8) . . ?
O198 Mo26 O266 87.6(7) . . ?
O202 Mo26 O266 153.4(7) . . ?
O69 Mo26 O91 97.4(7) . . ?
O198 Mo26 O91 155.2(6) . . ?
O202 Mo26 O91 93.3(7) . . ?
O266 Mo26 O91 73.2(6) . . ?
O69 Mo26 O123 170.5(8) . . ?
O198 Mo26 O123 86.9(6) . . ?
O202 Mo26 O123 74.0(6) . . ?
O266 Mo26 O123 80.3(6) . . ?
O91 Mo26 O123 74.6(6) . . ?
O108 Mo27 O147 102.8(7) . . ?
O108 Mo27 O119 103.0(8) . . ?
O147 Mo27 O119 99.1(7) . . ?
O108 Mo27 O161 104.1(7) . . ?
O147 Mo27 O161 87.4(7) . . ?
O119 Mo27 O161 149.9(7) . . ?
O108 Mo27 O43 96.5(7) . . ?
O147 Mo27 O43 154.7(6) . . ?
O119 Mo27 O43 92.3(7) . . ?
O161 Mo27 O43 72.0(6) . . ?
O108 Mo27 O104 169.1(6) . . ?
O147 Mo27 O104 87.9(6) . . ?
O119 Mo27 O104 72.8(6) . . ?
O161 Mo27 O104 78.2(6) . . ?
O43 Mo27 O104 74.0(6) . . ?
O99 Mo28 O119 100.8(8) . . ?
O99 Mo28 O230 104.5(7) . . ?
O119 Mo28 O230 89.5(7) . . ?
O99 Mo28 O211 102.1(7) . . ?
O119 Mo28 O211 157.1(7) . . ?
O230 Mo28 O211 86.3(6) . . ?
O99 Mo28 O2 99.4(7) . . ?
O119 Mo28 O2 88.4(7) . . ?
O230 Mo28 O2 156.0(6) . . ?
O211 Mo28 O2 86.3(6) . . ?
O99 Mo28 O104 167.1(7) . . ?
O119 Mo28 O104 74.4(6) . . ?
O230 Mo28 O104 87.6(6) . . ?
O211 Mo28 O104 82.9(6) . . ?
O2 Mo28 O104 68.9(5) . . ?
O329 Mo29 O391 104.5(9) . . ?
O329 Mo29 O211 100.9(8) . . ?
O391 Mo29 O211 105.1(7) . . ?
O329 Mo29 O62 96.8(7) . . ?
O391 Mo29 O62 90.5(7) . . ?
O211 Mo29 O62 152.5(7) . . ?
O329 Mo29 O270 95.1(7) . . ?
O391 Mo29 O270 152.8(8) . . ?
O211 Mo29 O270 89.2(6) . . ?
O62 Mo29 O270 68.3(6) . . ?
O329 Mo29 O153 172.4(7) . . ?
O391 Mo29 O153 82.6(8) . . ?
O211 Mo29 O153 79.6(7) . . ?
O62 Mo29 O153 80.2(6) . . ?
O270 Mo29 O153 77.3(6) . . ?
O10 Mo30 O73 102.7(8) . . ?
O10 Mo30 O67 101.5(7) . . ?
O73 Mo30 O67 105.4(7) . . ?
O10 Mo30 O330 95.7(7) . . ?
O73 Mo30 O330 89.9(7) . . ?
O67 Mo30 O330 153.7(7) . . ?
O10 Mo30 O161 93.1(7) . . ?
O73 Mo30 O161 154.0(7) . . ?
O67 Mo30 O161 91.3(6) . . ?
O330 Mo30 O161 67.9(6) . . ?
O10 Mo30 O279 169.7(7) . . ?
O73 Mo30 O279 87.0(7) . . ?
O67 Mo30 O279 79.1(7) . . ?
O330 Mo30 O279 80.5(6) . . ?
O161 Mo30 O279 76.5(6) . . ?
O78 Mo31 O330 101.1(8) . . ?
O78 Mo31 O146 102.4(8) . . ?
O330 Mo31 O146 71.1(7) . . ?
O78 Mo31 O161 93.4(8) . . ?
O330 Mo31 O161 71.5(6) . . ?
O146 Mo31 O161 141.5(7) . . ?
O78 Mo31 O255 92.9(7) . . ?
O330 Mo31 O255 142.5(6) . . ?
O146 Mo31 O255 72.0(7) . . ?
O161 Mo31 O255 142.6(6) . . ?
O78 Mo31 O43 98.4(8) . . ?
O330 Mo31 O43 138.0(7) . . ?
O146 Mo31 O43 139.1(6) . . ?
O161 Mo31 O43 70.6(6) . . ?
O255 Mo31 O43 72.1(6) . . ?
O78 Mo31 O33 172.8(7) . . ?
O330 Mo31 O33 84.5(6) . . ?
O146 Mo31 O33 83.6(6) . . ?
O161 Mo31 O33 84.1(6) . . ?
O255 Mo31 O33 85.1(6) . . ?
O43 Mo31 O33 74.4(6) . . ?
O53 Mo32 O42 104.4(8) . . ?
O53 Mo32 O51 102.6(7) . . ?
O42 Mo32 O51 97.6(7) . . ?
O53 Mo32 O255 104.0(7) . . ?
O42 Mo32 O255 87.4(7) . . ?
O51 Mo32 O255 150.7(6) . . ?
O53 Mo32 O43 95.4(7) . . ?
O42 Mo32 O43 155.0(7) . . ?
O51 Mo32 O43 92.7(7) . . ?
O255 Mo32 O43 72.9(6) . . ?
O53 Mo32 O26 168.7(7) . . ?
O42 Mo32 O26 86.8(6) . . ?
O51 Mo32 O26 73.9(5) . . ?
O255 Mo32 O26 77.7(6) . . ?
O43 Mo32 O26 74.3(5) . . ?
O212 Mo33 O45 103.2(7) . . ?
O212 Mo33 O51 96.9(8) . . ?
O45 Mo33 O51 88.8(7) . . ?
O212 Mo33 O29 102.1(8) . . ?
O45 Mo33 O29 87.2(6) . . ?
O51 Mo33 O29 161.0(6) . . ?
O212 Mo33 O2 99.4(7) . . ?
O45 Mo33 O2 157.3(6) . . ?
O51 Mo33 O2 90.3(6) . . ?
O29 Mo33 O2 86.3(6) . . ?
O212 Mo33 O26 167.0(7) . . ?
O45 Mo33 O26 87.8(6) . . ?
O51 Mo33 O26 76.3(6) . . ?
O29 Mo33 O26 85.0(6) . . ?
O2 Mo33 O26 69.9(5) . . ?
O190 Mo34 O45 102.9(7) . . ?
O190 Mo34 O81 102.2(8) . . ?
O45 Mo34 O81 98.7(7) . . ?
O190 Mo34 O16 105.0(8) . . ?
O45 Mo34 O16 88.3(6) . . ?
O81 Mo34 O16 149.6(6) . . ?
O190 Mo34 O25 96.5(7) . . ?
O45 Mo34 O25 155.1(6) . . ?
O81 Mo34 O25 92.3(6) . . ?
O16 Mo34 O25 71.5(6) . . ?
O190 Mo34 O41 168.9(7) . . ?
O45 Mo34 O41 87.8(6) . . ?
O81 Mo34 O41 72.8(6) . . ?
O16 Mo34 O41 78.1(6) . . ?
O25 Mo34 O41 74.2(5) . . ?
O129 Mo35 O81 99.6(7) . . ?
O129 Mo35 O42 104.8(8) . . ?
O81 Mo35 O42 89.0(6) . . ?
O129 Mo35 O273 103.0(7) . . ?
O81 Mo35 O273 157.3(6) . . ?
O42 Mo35 O273 86.9(7) . . ?
O129 Mo35 O18 99.7(7) . . ?
O81 Mo35 O18 88.6(6) . . ?
O42 Mo35 O18 155.4(7) . . ?
O273 Mo35 O18 86.0(6) . . ?
O129 Mo35 O41 168.2(7) . . ?
O81 Mo35 O41 75.2(5) . . ?
O42 Mo35 O41 86.0(6) . . ?
O273 Mo35 O41 82.2(6) . . ?
O18 Mo35 O41 69.8(6) . . ?
O105 Mo36 O82 102.0(7) . . ?
O105 Mo36 O113 98.3(7) . . ?
O82 Mo36 O113 72.0(6) . . ?
O105 Mo36 O16 95.3(7) . . ?
O82 Mo36 O16 142.2(6) . . ?
O113 Mo36 O16 72.4(6) . . ?
O105 Mo36 O127 92.0(7) . . ?
O82 Mo36 O127 71.2(6) . . ?
O113 Mo36 O127 143.1(6) . . ?
O16 Mo36 O127 141.9(6) . . ?
O105 Mo36 O25 99.0(7) . . ?
O82 Mo36 O25 137.0(6) . . ?
O113 Mo36 O25 140.6(6) . . ?
O16 Mo36 O25 71.0(6) . . ?
O127 Mo36 O25 71.0(6) . . ?
O105 Mo36 O181 173.8(7) . . ?
O82 Mo36 O181 82.2(6) . . ?
O113 Mo36 O181 87.3(6) . . ?
O16 Mo36 O181 83.8(5) . . ?
O127 Mo36 O181 85.1(6) . . ?
O25 Mo36 O181 74.9(5) . . ?
O96 Mo37 O200 102.5(8) . . ?
O96 Mo37 O273 100.9(7) . . ?
O200 Mo37 O273 106.8(7) . . ?
O96 Mo37 O146 97.2(7) . . ?
O200 Mo37 O146 88.7(7) . . ?
O273 Mo37 O146 152.9(7) . . ?
O96 Mo37 O255 94.3(7) . . ?
O200 Mo37 O255 153.5(7) . . ?
O273 Mo37 O255 89.7(7) . . ?
O146 Mo37 O255 68.8(6) . . ?
O96 Mo37 O289 172.8(7) . . ?
O200 Mo37 O289 84.6(8) . . ?
O273 Mo37 O289 78.1(7) . . ?
O146 Mo37 O289 81.5(6) . . ?
O255 Mo37 O289 78.6(6) . . ?
O112 Mo38 O74 103.4(7) . . ?
O112 Mo38 O90 100.5(8) . . ?
O74 Mo38 O90 98.8(7) . . ?
O112 Mo38 O127 105.7(7) . . ?
O74 Mo38 O127 87.9(7) . . ?
O90 Mo38 O127 150.7(7) . . ?
O112 Mo38 O25 94.7(7) . . ?
O74 Mo38 O25 155.8(6) . . ?
O90 Mo38 O25 93.6(7) . . ?
O127 Mo38 O25 71.6(6) . . ?
O112 Mo38 O201 166.6(7) . . ?
O74 Mo38 O201 89.2(6) . . ?
O90 Mo38 O201 72.6(6) . . ?
O127 Mo38 O201 79.0(6) . . ?
O25 Mo38 O201 74.7(5) . . ?
O301 Mo39 O70 104.1(8) . . ?
O301 Mo39 O90 99.2(7) . . ?
O70 Mo39 O90 88.2(7) . . ?
O301 Mo39 O248 103.2(7) . . ?
O70 Mo39 O248 87.6(7) . . ?
O90 Mo39 O248 157.6(7) . . ?
O301 Mo39 O18 98.8(8) . . ?
O70 Mo39 O18 157.0(7) . . ?
O90 Mo39 O18 88.6(7) . . ?
O248 Mo39 O18 86.8(6) . . ?
O301 Mo39 O201 167.3(7) . . ?
O70 Mo39 O201 86.8(7) . . ?
O90 Mo39 O201 74.3(6) . . ?
O248 Mo39 O201 83.5(6) . . ?
O18 Mo39 O201 70.5(6) . . ?
O269 Mo40 O259 103.7(7) . . ?
O269 Mo40 O5 98.7(8) . . ?
O259 Mo40 O5 88.8(7) . . ?
O269 Mo40 O317 101.7(8) . . ?
O259 Mo40 O317 86.8(7) . . ?
O5 Mo40 O317 159.6(7) . . ?
O269 Mo40 O6 95.6(7) . . ?
O259 Mo40 O6 160.6(7) . . ?
O5 Mo40 O6 90.1(7) . . ?
O317 Mo40 O6 87.6(6) . . ?
O269 Mo40 O303 164.5(7) . . ?
O259 Mo40 O303 90.6(6) . . ?
O5 Mo40 O303 75.2(6) . . ?
O317 Mo40 O303 84.9(6) . . ?
O6 Mo40 O303 70.4(6) . . ?
O227 Mo41 O178 102.4(7) . . ?
O227 Mo41 O5 102.5(8) . . ?
O178 Mo41 O5 97.1(8) . . ?
O227 Mo41 O339 105.2(7) . . ?
O178 Mo41 O339 88.4(7) . . ?
O5 Mo41 O339 149.9(7) . . ?
O227 Mo41 O87 95.8(7) . . ?
O178 Mo41 O87 155.4(7) . . ?
O5 Mo41 O87 95.0(7) . . ?
O339 Mo41 O87 70.8(6) . . ?
O227 Mo41 O303 168.1(7) . . ?
O178 Mo41 O303 89.1(6) . . ?
O5 Mo41 O303 72.8(6) . . ?
O339 Mo41 O303 77.8(6) . . ?
O87 Mo41 O303 74.1(6) . . ?
O218 Mo42 O259 102.6(8) . . ?
O218 Mo42 O268 100.5(7) . . ?
O259 Mo42 O268 98.2(8) . . ?
O218 Mo42 O204 108.4(8) . . ?
O259 Mo42 O204 86.5(7) . . ?
O268 Mo42 O204 149.0(7) . . ?
O218 Mo42 O185 98.0(7) . . ?
O259 Mo42 O185 153.8(7) . . ?
O268 Mo42 O185 93.9(7) . . ?
O204 Mo42 O185 71.5(6) . . ?
O218 Mo42 O34 166.8(6) . . ?
O259 Mo42 O34 89.5(6) . . ?
O268 Mo42 O34 72.1(6) . . ?
O204 Mo42 O34 77.3(6) . . ?
O185 Mo42 O34 72.2(6) . . ?
O351 Mo43 O178 104.7(8) . . ?
O351 Mo43 O268 101.4(7) . . ?
O178 Mo43 O268 88.2(7) . . ?
O351 Mo43 O291 103.0(7) . . ?
O178 Mo43 O291 87.2(7) . . ?
O268 Mo43 O291 155.5(7) . . ?
O351 Mo43 O115 98.7(8) . . ?
O178 Mo43 O115 156.5(7) . . ?
O268 Mo43 O115 89.2(7) . . ?
O291 Mo43 O115 85.6(7) . . ?
O351 Mo43 O34 166.3(7) . . ?
O178 Mo43 O34 88.3(6) . . ?
O268 Mo43 O34 74.4(6) . . ?
O291 Mo43 O34 81.5(6) . . ?
O115 Mo43 O34 68.6(6) . . ?
O166 Mo44 O93 105.5(8) . . ?
O166 Mo44 O360 101.0(7) . . ?
O93 Mo44 O360 90.4(7) . . ?
O166 Mo44 O369 101.5(7) . . ?
O93 Mo44 O369 86.8(6) . . ?
O360 Mo44 O369 157.3(7) . . ?
O166 Mo44 O160 98.4(8) . . ?
O93 Mo44 O160 156.0(7) . . ?
O360 Mo44 O160 87.6(7) . . ?
O369 Mo44 O160 86.0(6) . . ?
O166 Mo44 O140 166.8(7) . . ?
O93 Mo44 O140 87.1(6) . . ?
O360 Mo44 O140 74.6(6) . . ?
O369 Mo44 O140 82.8(6) . . ?
O160 Mo44 O140 69.2(6) . . ?
O75 Mo45 O265 103.9(8) . . ?
O75 Mo45 O317 100.4(7) . . ?
O265 Mo45 O317 105.3(7) . . ?
O75 Mo45 O309 99.7(8) . . ?
O265 Mo45 O309 89.1(7) . . ?
O317 Mo45 O309 151.6(7) . . ?
O75 Mo45 O204 92.1(7) . . ?
O265 Mo45 O204 155.1(7) . . ?
O317 Mo45 O204 90.1(7) . . ?
O309 Mo45 O204 69.2(6) . . ?
O75 Mo45 O138 172.2(6) . . ?
O265 Mo45 O138 83.6(7) . . ?
O317 Mo45 O138 79.5(6) . . ?
O309 Mo45 O138 77.9(7) . . ?
O204 Mo45 O138 80.0(6) . . ?
O206 Mo48 O167 102.3(8) . . ?
O206 Mo48 O210 101.9(7) . . ?
O167 Mo48 O210 105.8(7) . . ?
O206 Mo48 O82 98.9(7) . . ?
O167 Mo48 O82 90.3(6) . . ?
O210 Mo48 O82 150.0(7) . . ?
O206 Mo48 O113 97.4(7) . . ?
O167 Mo48 O113 153.1(7) . . ?
O210 Mo48 O113 87.6(6) . . ?
O82 Mo48 O113 68.4(6) . . ?
O206 Mo48 O363 173.1(7) . . ?
O167 Mo48 O363 79.2(6) . . ?
O210 Mo48 O363 84.1(7) . . ?
O82 Mo48 O363 74.2(6) . . ?
O113 Mo48 O363 79.1(6) . . ?
O66 Mo49 O241 104.0(9) . . ?
O66 Mo49 O29 100.4(7) . . ?
O241 Mo49 O29 106.4(7) . . ?
O66 Mo49 O113 96.1(7) . . ?
O241 Mo49 O113 88.0(7) . . ?
O29 Mo49 O113 154.6(7) . . ?
O66 Mo49 O16 93.9(7) . . ?
O241 Mo49 O16 152.0(6) . . ?
O29 Mo49 O16 91.0(6) . . ?
O113 Mo49 O16 68.6(6) . . ?
O66 Mo49 O171 170.6(8) . . ?
O241 Mo49 O171 84.6(8) . . ?
O29 Mo49 O171 80.3(6) . . ?
O113 Mo49 O171 80.3(6) . . ?
O16 Mo49 O171 76.7(6) . . ?
O40 Mo50 O74 103.6(7) . . ?
O40 Mo50 O7 98.5(7) . . ?
O74 Mo50 O7 88.7(7) . . ?
O40 Mo50 O114 101.6(8) . . ?
O74 Mo50 O114 86.9(6) . . ?
O7 Mo50 O114 159.9(6) . . ?
O40 Mo50 O6 101.6(7) . . ?
O74 Mo50 O6 154.8(6) . . ?
O7 Mo50 O6 89.1(7) . . ?
O114 Mo50 O6 86.7(6) . . ?
O40 Mo50 O98 167.8(7) . . ?
O74 Mo50 O98 86.7(6) . . ?
O7 Mo50 O98 74.8(6) . . ?
O114 Mo50 O98 85.4(6) . . ?
O6 Mo50 O98 68.5(6) . . ?
O131 Mo51 O339 94.5(7) . . ?
O131 Mo51 O102 93.9(7) . . ?
O339 Mo51 O102 139.9(6) . . ?
O131 Mo51 O169 101.4(7) . . ?
O339 Mo51 O169 72.1(6) . . ?
O102 Mo51 O169 143.4(6) . . ?
O131 Mo51 O95 100.2(7) . . ?
O339 Mo51 O95 143.2(7) . . ?
O102 Mo51 O95 72.7(7) . . ?
O169 Mo51 O95 72.0(7) . . ?
O131 Mo51 O87 100.0(7) . . ?
O339 Mo51 O87 69.8(6) . . ?
O102 Mo51 O87 70.1(6) . . ?
O169 Mo51 O87 137.4(7) . . ?
O95 Mo51 O87 138.5(6) . . ?
O131 Mo51 O144 173.5(7) . . ?
O339 Mo51 O144 83.9(6) . . ?
O102 Mo51 O144 83.4(6) . . ?
O169 Mo51 O144 84.1(6) . . ?
O95 Mo51 O144 84.7(6) . . ?
O87 Mo51 O144 73.5(6) . . ?
O172 Mo52 O230 101.5(7) . . ?
O172 Mo52 O274 102.8(7) . . ?
O230 Mo52 O274 98.9(7) . . ?
O172 Mo52 O270 104.1(7) . . ?
O230 Mo52 O270 87.2(7) . . ?
O274 Mo52 O270 150.6(7) . . ?
O172 Mo52 O15 96.6(7) . . ?
O230 Mo52 O15 155.0(6) . . ?
O274 Mo52 O15 93.7(7) . . ?
O270 Mo52 O15 71.6(6) . . ?
O172 Mo52 O184 169.4(7) . . ?
O230 Mo52 O184 89.0(6) . . ?
O274 Mo52 O184 73.8(6) . . ?
O270 Mo52 O184 77.6(6) . . ?
O15 Mo52 O184 73.9(6) . . ?
O35 Mo53 O144 103.5(8) . . ?
O35 Mo53 O303 107.6(8) . . ?
O144 Mo53 O303 101.7(7) . . ?
O35 Mo53 O98 106.7(8) . . ?
O144 Mo53 O98 93.2(7) . . ?
O303 Mo53 O98 137.9(7) . . ?
O35 Mo53 O6 99.7(7) . . ?
O144 Mo53 O6 155.7(7) . . ?
O303 Mo53 O6 77.4(7) . . ?
O98 Mo53 O6 73.4(6) . . ?
O89 Mo54 O193 103.1(7) . . ?
O89 Mo54 O123 103.9(7) . . ?
O193 Mo54 O123 100.5(7) . . ?
O89 Mo54 O183 104.8(7) . . ?
O193 Mo54 O183 99.5(7) . . ?
O123 Mo54 O183 140.0(6) . . ?
O89 Mo54 O165 98.9(7) . . ?
O193 Mo54 O165 158.0(7) . . ?
O123 Mo54 O165 74.6(6) . . ?
O183 Mo54 O165 73.9(6) . . ?
O89 Mo54 O91 178.1(7) . . ?
O193 Mo54 O91 75.2(6) . . ?
O123 Mo54 O91 75.8(6) . . ?
O183 Mo54 O91 76.3(6) . . ?
O165 Mo54 O91 82.9(6) . . ?
O151 Mo55 O94 102.8(8) . . ?
O151 Mo55 O4 100.3(8) . . ?
O94 Mo55 O4 89.1(7) . . ?
O151 Mo55 O19 99.7(7) . . ?
O94 Mo55 O19 157.4(7) . . ?
O4 Mo55 O19 89.0(7) . . ?
O151 Mo55 O141 101.7(8) . . ?
O94 Mo55 O141 86.3(7) . . ?
O4 Mo55 O141 158.0(7) . . ?
O19 Mo55 O141 87.1(6) . . ?
O151 Mo55 O107 169.1(7) . . ?
O94 Mo55 O107 86.9(6) . . ?
O4 Mo55 O107 74.6(7) . . ?
O19 Mo55 O107 70.9(6) . . ?
O141 Mo55 O107 83.7(6) . . ?
O20 Mo56 O33 103.5(7) . . ?
O20 Mo56 O26 107.9(7) . . ?
O33 Mo56 O26 102.3(7) . . ?
O20 Mo56 O104 103.5(7) . . ?
O33 Mo56 O104 92.9(6) . . ?
O26 Mo56 O104 140.5(6) . . ?
O20 Mo56 O2 98.0(7) . . ?
O33 Mo56 O2 156.6(6) . . ?
O26 Mo56 O2 79.2(6) . . ?
O104 Mo56 O2 73.2(6) . . ?
O20 Mo56 O43 174.3(7) . . ?
O33 Mo56 O43 72.9(6) . . ?
O26 Mo56 O43 77.4(6) . . ?
O104 Mo56 O43 72.6(6) . . ?
O2 Mo56 O43 84.9(6) . . ?
O338 Mo57 O170 103.5(8) . . ?
O338 Mo57 O149 100.7(8) . . ?
O170 Mo57 O149 94.9(8) . . ?
O338 Mo57 O21 102.6(8) . . ?
O170 Mo57 O21 90.0(7) . . ?
O149 Mo57 O21 154.4(6) . . ?
O338 Mo57 O91 95.5(7) . . ?
O170 Mo57 O91 156.3(6) . . ?
O149 Mo57 O91 95.3(7) . . ?
O21 Mo57 O91 72.0(6) . . ?
O338 Mo57 O183 169.2(7) . . ?
O170 Mo57 O183 86.6(6) . . ?
O149 Mo57 O183 74.4(6) . . ?
O21 Mo57 O183 80.8(6) . . ?
O91 Mo57 O183 75.7(5) . . ?
O196 Mo58 O245 100.4(8) . . ?
O196 Mo58 O309 101.9(8) . . ?
O245 Mo58 O309 72.5(7) . . ?
O196 Mo58 O221 94.6(7) . . ?
O245 Mo58 O221 71.1(6) . . ?
O309 Mo58 O221 142.2(7) . . ?
O196 Mo58 O204 94.2(8) . . ?
O245 Mo58 O204 143.1(7) . . ?
O309 Mo58 O204 71.4(7) . . ?
O221 Mo58 O204 141.4(7) . . ?
O196 Mo58 O185 101.2(7) . . ?
O245 Mo58 O185 138.3(7) . . ?
O309 Mo58 O185 135.5(7) . . ?
O221 Mo58 O185 72.0(6) . . ?
O204 Mo58 O185 69.4(7) . . ?
O196 Mo58 O180 174.4(7) . . ?
O245 Mo58 O180 82.8(7) . . ?
O309 Mo58 O180 83.4(7) . . ?
O221 Mo58 O180 82.0(6) . . ?
O204 Mo58 O180 85.7(6) . . ?
O185 Mo58 O180 73.5(6) . . ?
O439 Mo59 O371 104.8(9) . . ?
O439 Mo59 O326 102.2(9) . . ?
O371 Mo59 O326 99.9(8) . . ?
O439 Mo59 O299 103.1(9) . . ?
O371 Mo59 O299 87.6(8) . . ?
O326 Mo59 O299 150.7(7) . . ?
O439 Mo59 O220 94.3(9) . . ?
O371 Mo59 O220 154.6(7) . . ?
O326 Mo59 O220 92.2(7) . . ?
O299 Mo59 O220 71.6(7) . . ?
O439 Mo59 O281 167.4(8) . . ?
O371 Mo59 O281 87.8(7) . . ?
O326 Mo59 O281 74.0(6) . . ?
O299 Mo59 O281 78.1(6) . . ?
O220 Mo59 O281 74.0(6) . . ?
O173 Mo60 O175 102.6(8) . . ?
O173 Mo60 O284 94.3(8) . . ?
O175 Mo60 O284 71.7(6) . . ?
O173 Mo60 O109 101.0(8) . . ?
O175 Mo60 O109 70.3(7) . . ?
O284 Mo60 O109 141.3(6) . . ?
O173 Mo60 O292 92.4(8) . . ?
O175 Mo60 O292 142.1(7) . . ?
O284 Mo60 O292 142.3(6) . . ?
O109 Mo60 O292 72.7(7) . . ?
O173 Mo60 O194 98.8(8) . . ?
O175 Mo60 O194 137.8(6) . . ?
O284 Mo60 O194 70.9(6) . . ?
O109 Mo60 O194 139.5(7) . . ?
O292 Mo60 O194 71.5(6) . . ?
O173 Mo60 O263 173.2(7) . . ?
O175 Mo60 O263 83.4(6) . . ?
O284 Mo60 O263 84.6(7) . . ?
O109 Mo60 O263 83.9(7) . . ?
O292 Mo60 O263 84.5(7) . . ?
O194 Mo60 O263 74.5(6) . . ?
O306 Mo61 O177 104.4(10) . . ?
O306 Mo61 O257 103.8(8) . . ?
O177 Mo61 O257 103.6(7) . . ?
O306 Mo61 O222 94.2(8) . . ?
O177 Mo61 O222 91.6(7) . . ?
O257 Mo61 O222 152.4(7) . . ?
O306 Mo61 O247 94.9(8) . . ?
O177 Mo61 O247 153.8(7) . . ?
O257 Mo61 O247 88.4(6) . . ?
O222 Mo61 O247 69.2(6) . . ?
O306 Mo61 O207 171.8(8) . . ?
O177 Mo61 O207 82.6(8) . . ?
O257 Mo61 O207 78.3(7) . . ?
O222 Mo61 O207 81.1(6) . . ?
O247 Mo61 O207 77.1(6) . . ?
O152 Mo62 O76 103.6(8) . . ?
O152 Mo62 O49 106.9(8) . . ?
O76 Mo62 O49 101.2(7) . . ?
O152 Mo62 O107 106.4(8) . . ?
O76 Mo62 O107 95.0(7) . . ?
O49 Mo62 O107 138.1(7) . . ?
O152 Mo62 O19 97.1(8) . . ?
O76 Mo62 O19 158.8(7) . . ?
O49 Mo62 O19 76.8(6) . . ?
O107 Mo62 O19 74.5(6) . . ?
O152 Mo62 O1 176.7(7) . . ?
O76 Mo62 O1 73.2(6) . . ?
O49 Mo62 O1 74.8(6) . . ?
O107 Mo62 O1 73.4(6) . . ?
O19 Mo62 O1 86.0(6) . . ?
O56 Mo63 O181 103.9(8) . . ?
O56 Mo63 O201 107.1(7) . . ?
O181 Mo63 O201 103.6(7) . . ?
O56 Mo63 O41 103.8(7) . . ?
O181 Mo63 O41 94.2(6) . . ?
O201 Mo63 O41 139.1(7) . . ?
O56 Mo63 O18 97.7(7) . . ?
O181 Mo63 O18 157.0(6) . . ?
O201 Mo63 O18 77.0(7) . . ?
O41 Mo63 O18 72.9(6) . . ?
O56 Mo63 O25 176.2(7) . . ?
O181 Mo63 O25 73.3(6) . . ?
O201 Mo63 O25 76.3(6) . . ?
O41 Mo63 O25 74.1(5) . . ?
O18 Mo63 O25 84.7(5) . . ?
O86 Mo64 O155 102.7(10) . . ?
O86 Mo64 O348 102.0(9) . . ?
O155 Mo64 O348 103.2(8) . . ?
O86 Mo64 O146 99.1(7) . . ?
O155 Mo64 O146 90.2(7) . . ?
O348 Mo64 O146 151.7(8) . . ?
O86 Mo64 O330 96.4(8) . . ?
O155 Mo64 O330 153.6(8) . . ?
O348 Mo64 O330 90.4(7) . . ?
O146 Mo64 O330 68.6(6) . . ?
O86 Mo64 O400 175.6(8) . . ?
O155 Mo64 O400 81.7(8) . . ?
O348 Mo64 O400 77.3(8) . . ?
O146 Mo64 O400 80.2(6) . . ?
O330 Mo64 O400 79.3(6) . . ?
O191 Mo65 O246 103.4(8) . . ?
O191 Mo65 O114 101.2(7) . . ?
O246 Mo65 O114 106.0(7) . . ?
O191 Mo65 O82 96.4(7) . . ?
O246 Mo65 O82 89.7(7) . . ?
O114 Mo65 O82 152.8(6) . . ?
O191 Mo65 O127 94.7(7) . . ?
O246 Mo65 O127 152.8(7) . . ?
O114 Mo65 O127 89.8(6) . . ?
O82 Mo65 O127 68.0(6) . . ?
O191 Mo65 O22 169.9(7) . . ?
O246 Mo65 O22 84.3(7) . . ?
O114 Mo65 O22 82.7(6) . . ?
O82 Mo65 O22 76.8(6) . . ?
O127 Mo65 O22 75.8(6) . . ?
O232 Mo66 O147 103.5(7) . . ?
O232 Mo66 O274 97.9(8) . . ?
O147 Mo66 O274 88.1(7) . . ?
O232 Mo66 O67 101.7(7) . . ?
O147 Mo66 O67 87.1(7) . . ?
O274 Mo66 O67 160.4(6) . . ?
O232 Mo66 O77 99.9(7) . . ?
O147 Mo66 O77 156.5(6) . . ?
O274 Mo66 O77 91.4(7) . . ?
O67 Mo66 O77 85.6(6) . . ?
O232 Mo66 O184 166.9(8) . . ?
O147 Mo66 O184 87.6(6) . . ?
O274 Mo66 O184 75.2(6) . . ?
O67 Mo66 O184 85.6(6) . . ?
O77 Mo66 O184 69.5(6) . . ?
O370 Mo67 O244 101.1(9) . . ?
O370 Mo67 O264 102.6(8) . . ?
O244 Mo67 O264 92.2(8) . . ?
O370 Mo67 O374 103.6(8) . . ?
O244 Mo67 O374 89.0(8) . . ?
O264 Mo67 O374 153.0(7) . . ?
O370 Mo67 O97 98.7(8) . . ?
O244 Mo67 O97 160.0(7) . . ?
O264 Mo67 O97 85.7(7) . . ?
O374 Mo67 O97 84.0(7) . . ?
O370 Mo67 O258 174.6(8) . . ?
O244 Mo67 O258 80.2(7) . . ?
O264 Mo67 O258 72.0(6) . . ?
O374 Mo67 O258 81.7(6) . . ?
O97 Mo67 O258 80.3(6) . . ?
O133 Mo68 O14 102.8(7) . . ?
O133 Mo68 O101 102.7(8) . . ?
O14 Mo68 O101 98.7(6) . . ?
O133 Mo68 O58 105.6(7) . . ?
O14 Mo68 O58 87.7(6) . . ?
O101 Mo68 O58 148.7(6) . . ?
O133 Mo68 O27 96.2(7) . . ?
O14 Mo68 O27 155.3(6) . . ?
O101 Mo68 O27 92.4(6) . . ?
O58 Mo68 O27 71.9(6) . . ?
O133 Mo68 O13 169.0(6) . . ?
O14 Mo68 O13 87.9(5) . . ?
O101 Mo68 O13 72.6(6) . . ?
O58 Mo68 O13 77.1(6) . . ?
O27 Mo68 O13 74.3(6) . . ?
O332 Mo69 O198 105.5(8) . . ?
O332 Mo69 O261 98.4(8) . . ?
O198 Mo69 O261 90.9(7) . . ?
O332 Mo69 O143 101.8(8) . . ?
O198 Mo69 O143 85.0(7) . . ?
O261 Mo69 O143 159.8(7) . . ?
O332 Mo69 O77 99.7(8) . . ?
O198 Mo69 O77 154.4(6) . . ?
O261 Mo69 O77 89.6(7) . . ?
O143 Mo69 O77 85.8(6) . . ?
O332 Mo69 O321 166.0(8) . . ?
O198 Mo69 O321 86.9(6) . . ?
O261 Mo69 O321 74.3(6) . . ?
O143 Mo69 O321 85.7(6) . . ?
O77 Mo69 O321 68.7(6) . . ?
O46 Mo70 O85 104.2(8) . . ?
O46 Mo70 O68 107.0(8) . . ?
O85 Mo70 O68 99.4(7) . . ?
O46 Mo70 O13 105.9(8) . . ?
O85 Mo70 O13 95.1(6) . . ?
O68 Mo70 O13 139.3(7) . . ?
O46 Mo70 O116 98.2(7) . . ?
O85 Mo70 O116 157.3(7) . . ?
O68 Mo70 O116 77.6(6) . . ?
O13 Mo70 O116 74.7(6) . . ?
O46 Mo70 O27 176.6(6) . . ?
O85 Mo70 O27 72.5(7) . . ?
O68 Mo70 O27 74.5(6) . . ?
O13 Mo70 O27 74.0(6) . . ?
O116 Mo70 O27 85.1(5) . . ?
O37 Mo71 O72 103.1(7) . . ?
O37 Mo71 O137 106.8(7) . . ?
O72 Mo71 O137 101.9(7) . . ?
O37 Mo71 O44 106.5(7) . . ?
O72 Mo71 O44 94.1(6) . . ?
O137 Mo71 O44 138.4(6) . . ?
O37 Mo71 O118 97.7(7) . . ?
O72 Mo71 O118 158.2(6) . . ?
O137 Mo71 O118 77.8(6) . . ?
O44 Mo71 O118 73.7(6) . . ?
O37 Mo71 O8 176.0(7) . . ?
O72 Mo71 O8 73.2(5) . . ?
O137 Mo71 O8 75.7(5) . . ?
O44 Mo71 O8 72.7(5) . . ?
O118 Mo71 O8 85.8(5) . . ?
O297 Mo72 O336 103.5(10) . . ?
O297 Mo72 O374 104.1(8) . . ?
O336 Mo72 O374 102.4(8) . . ?
O297 Mo72 O245 93.3(8) . . ?
O336 Mo72 O245 96.0(8) . . ?
O374 Mo72 O245 150.8(7) . . ?
O297 Mo72 O221 153.4(8) . . ?
O336 Mo72 O221 96.0(8) . . ?
O374 Mo72 O221 88.8(7) . . ?
O245 Mo72 O221 66.6(6) . . ?
O297 Mo72 O327 81.7(9) . . ?
O336 Mo72 O327 173.7(8) . . ?
O374 Mo72 O327 79.4(7) . . ?
O245 Mo72 O327 80.1(7) . . ?
O221 Mo72 O327 77.9(7) . . ?
O251 Mo73 O180 103.8(8) . . ?
O251 Mo73 O189 106.6(8) . . ?
O180 Mo73 O189 102.2(7) . . ?
O251 Mo73 O34 105.4(8) . . ?
O180 Mo73 O34 91.8(7) . . ?
O189 Mo73 O34 140.6(7) . . ?
O251 Mo73 O115 98.8(8) . . ?
O180 Mo73 O115 155.6(7) . . ?
O189 Mo73 O115 79.9(7) . . ?
O34 Mo73 O115 73.1(6) . . ?
O50 Mo74 O425 104.5(9) . . ?
O50 Mo74 O291 100.0(8) . . ?
O425 Mo74 O291 104.2(8) . . ?
O50 Mo74 O169 96.9(7) . . ?
O425 Mo74 O169 91.2(7) . . ?
O291 Mo74 O169 153.3(7) . . ?
O50 Mo74 O339 92.9(7) . . ?
O425 Mo74 O339 154.9(8) . . ?
O291 Mo74 O339 90.0(7) . . ?
O169 Mo74 O339 68.6(6) . . ?
O50 Mo74 O256 172.7(8) . . ?
O425 Mo74 O256 82.5(8) . . ?
O291 Mo74 O256 79.9(6) . . ?
O169 Mo74 O256 80.8(6) . . ?
O339 Mo74 O256 79.8(6) . . ?
O262 Mo75 O434 100.7(13) . . ?
O262 Mo75 O380 100.0(10) . . ?
O434 Mo75 O380 101.0(9) . . ?
O262 Mo75 O245 98.9(9) . . ?
O434 Mo75 O245 96.7(9) . . ?
O380 Mo75 O245 151.1(8) . . ?
O262 Mo75 O309 97.3(10) . . ?
O434 Mo75 O309 158.0(10) . . ?
O380 Mo75 O309 88.2(8) . . ?
O245 Mo75 O309 67.9(7) . . ?
O262 Mo75 O390 178.3(12) . . ?
O434 Mo75 O390 81.0(12) . . ?
O380 Mo75 O390 79.8(8) . . ?
O245 Mo75 O390 80.7(7) . . ?
O309 Mo75 O390 81.0(9) . . ?
O305 Mo76 O438 103.5(9) . . ?
O305 Mo76 O156 105.2(9) . . ?
O438 Mo76 O156 102.3(9) . . ?
O305 Mo76 O281 104.7(8) . . ?
O438 Mo76 O281 95.4(8) . . ?
O156 Mo76 O281 140.4(8) . . ?
O305 Mo76 O357 97.9(8) . . ?
O438 Mo76 O357 157.8(8) . . ?
O156 Mo76 O357 77.1(8) . . ?
O281 Mo76 O357 73.5(7) . . ?
O305 Mo76 O220 176.4(8) . . ?
O438 Mo76 O220 73.7(7) . . ?
O156 Mo76 O220 77.9(7) . . ?
O281 Mo76 O220 73.5(6) . . ?
O357 Mo76 O220 84.6(6) . . ?
O280 Mo77 O100 103.1(10) . . ?
O280 Mo77 O158 106.2(8) . . ?
O100 Mo77 O158 97.9(8) . . ?
O280 Mo77 O345 89.7(8) . . ?
O100 Mo77 O345 95.2(7) . . ?
O158 Mo77 O345 156.5(7) . . ?
O280 Mo77 O30 155.6(8) . . ?
O100 Mo77 O30 90.5(7) . . ?
O158 Mo77 O30 91.6(6) . . ?
O345 Mo77 O30 68.8(6) . . ?
O280 Mo77 O236 87.3(9) . . ?
O100 Mo77 O236 168.7(7) . . ?
O158 Mo77 O236 83.1(7) . . ?
O345 Mo77 O236 80.3(7) . . ?
O30 Mo77 O236 78.2(6) . . ?
O250 Mo78 O139 104.3(9) . . ?
O250 Mo78 O143 97.6(8) . . ?
O139 Mo78 O143 107.1(7) . . ?
O250 Mo78 O266 96.0(7) . . ?
O139 Mo78 O266 151.9(8) . . ?
O143 Mo78 O266 88.9(6) . . ?
O250 Mo78 O12 94.6(7) . . ?
O139 Mo78 O12 91.0(7) . . ?
O143 Mo78 O12 154.7(6) . . ?
O266 Mo78 O12 67.8(6) . . ?
O250 Mo78 O217 171.2(8) . . ?
O139 Mo78 O217 83.8(8) . . ?
O143 Mo78 O217 83.0(7) . . ?
O266 Mo78 O217 75.2(7) . . ?
O12 Mo78 O217 81.7(6) . . ?
O314 Mo79 O174 103.9(8) . . ?
O314 Mo79 O149 98.7(7) . . ?
O174 Mo79 O149 93.2(7) . . ?
O314 Mo79 O124 101.2(8) . . ?
O174 Mo79 O124 87.5(6) . . ?
O149 Mo79 O124 159.3(7) . . ?
O314 Mo79 O165 100.7(8) . . ?
O174 Mo79 O165 154.8(6) . . ?
O149 Mo79 O165 88.2(7) . . ?
O124 Mo79 O165 82.6(7) . . ?
O314 Mo79 O183 167.1(7) . . ?
O174 Mo79 O183 87.0(6) . . ?
O149 Mo79 O183 73.4(6) . . ?
O124 Mo79 O183 86.1(6) . . ?
O165 Mo79 O183 69.3(6) . . ?
O225 Mo80 O128 104.0(8) . . ?
O225 Mo80 O202 97.3(7) . . ?
O128 Mo80 O202 92.7(7) . . ?
O225 Mo80 O239 101.1(7) . . ?
O128 Mo80 O239 86.0(7) . . ?
O202 Mo80 O239 161.3(6) . . ?
O225 Mo80 O165 100.3(7) . . ?
O128 Mo80 O165 155.1(6) . . ?
O202 Mo80 O165 89.5(7) . . ?
O239 Mo80 O165 84.0(6) . . ?
O225 Mo80 O123 166.4(7) . . ?
O128 Mo80 O123 87.1(7) . . ?
O202 Mo80 O123 74.1(6) . . ?
O239 Mo80 O123 87.2(6) . . ?
O165 Mo80 O123 69.6(6) . . ?
O64 Mo81 O224 104.6(8) . . ?
O64 Mo81 O141 101.6(7) . . ?
O224 Mo81 O141 105.8(7) . . ?
O64 Mo81 O231 97.4(7) . . ?
O224 Mo81 O231 88.8(6) . . ?
O141 Mo81 O231 152.1(7) . . ?
O64 Mo81 O132 94.8(7) . . ?
O224 Mo81 O132 152.3(7) . . ?
O141 Mo81 O132 89.1(7) . . ?
O231 Mo81 O132 69.0(6) . . ?
O64 Mo81 O205 171.0(7) . . ?
O224 Mo81 O205 82.5(7) . . ?
O141 Mo81 O205 81.4(7) . . ?
O231 Mo81 O205 77.0(6) . . ?
O132 Mo81 O205 76.7(6) . . ?
O195 Mo82 O70 102.1(8) . . ?
O195 Mo82 O7 104.1(7) . . ?
O70 Mo82 O7 99.6(7) . . ?
O195 Mo82 O102 105.2(7) . . ?
O70 Mo82 O102 87.3(7) . . ?
O7 Mo82 O102 147.8(6) . . ?
O195 Mo82 O87 97.6(7) . . ?
O70 Mo82 O87 154.0(7) . . ?
O7 Mo82 O87 91.9(7) . . ?
O102 Mo82 O87 71.2(6) . . ?
O195 Mo82 O98 169.9(7) . . ?
O70 Mo82 O98 87.9(7) . . ?
O7 Mo82 O98 72.4(5) . . ?
O102 Mo82 O98 76.5(6) . . ?
O87 Mo82 O98 73.3(6) . . ?
O252 Mo83 O197 102.2(7) . . ?
O252 Mo83 O184 107.4(8) . . ?
O197 Mo83 O184 100.9(7) . . ?
O252 Mo83 O321 103.9(7) . . ?
O197 Mo83 O321 94.1(7) . . ?
O184 Mo83 O321 141.3(7) . . ?
O252 Mo83 O77 98.5(7) . . ?
O197 Mo83 O77 158.4(7) . . ?
O184 Mo83 O77 78.4(6) . . ?
O321 Mo83 O77 74.9(6) . . ?
O252 Mo83 O15 174.7(7) . . ?
O197 Mo83 O15 72.9(6) . . ?
O184 Mo83 O15 75.7(6) . . ?
O321 Mo83 O15 75.1(6) . . ?
O77 Mo83 O15 86.2(6) . . ?
O162 Mo84 O130 102.8(8) . . ?
O162 Mo84 O392 100.1(8) . . ?
O130 Mo84 O392 102.5(8) . . ?
O162 Mo84 O167 91.8(7) . . ?
O130 Mo84 O167 90.9(7) . . ?
O392 Mo84 O167 159.6(7) . . ?
O162 Mo84 O246 162.2(7) . . ?
O130 Mo84 O246 92.0(8) . . ?
O392 Mo84 O246 86.1(7) . . ?
O167 Mo84 O246 78.0(6) . . ?
O162 Mo84 O199 85.1(8) . . ?
O130 Mo84 O199 168.6(7) . . ?
O392 Mo84 O199 83.9(7) . . ?
O167 Mo84 O199 80.5(6) . . ?
O246 Mo84 O199 78.9(7) . . ?
O209 Mo85 O213 105.9(9) . . ?
O209 Mo85 O333 100.3(7) . . ?
O213 Mo85 O333 101.3(8) . . ?
O209 Mo85 O348 91.5(7) . . ?
O213 Mo85 O348 95.2(8) . . ?
O333 Mo85 O348 156.1(8) . . ?
O209 Mo85 O283 87.7(8) . . ?
O213 Mo85 O283 164.2(8) . . ?
O333 Mo85 O283 83.6(7) . . ?
O348 Mo85 O283 76.2(7) . . ?
O209 Mo85 O73 162.9(8) . . ?
O213 Mo85 O73 89.5(8) . . ?
O333 Mo85 O73 83.3(6) . . ?
O348 Mo85 O73 79.6(6) . . ?
O283 Mo85 O73 76.1(7) . . ?
O208 Mo86 O97 104.5(8) . . ?
O208 Mo86 O92 102.8(8) . . ?
O97 Mo86 O92 100.1(8) . . ?
O208 Mo86 O221 104.7(8) . . ?
O97 Mo86 O221 88.1(7) . . ?
O92 Mo86 O221 148.3(7) . . ?
O208 Mo86 O185 96.8(8) . . ?
O97 Mo86 O185 153.4(6) . . ?
O92 Mo86 O185 90.4(6) . . ?
O221 Mo86 O185 71.0(6) . . ?
O389 Mo87 O126 100.7(9) . . ?
O389 Mo87 O285 103.8(8) . . ?
O126 Mo87 O285 101.2(8) . . ?
O389 Mo87 O48 94.7(8) . . ?
O126 Mo87 O48 97.6(7) . . ?
O285 Mo87 O48 150.5(7) . . ?
O389 Mo87 O122 160.0(7) . . ?
O126 Mo87 O122 91.6(7) . . ?
O285 Mo87 O122 88.9(7) . . ?
O48 Mo87 O122 68.0(6) . . ?
O389 Mo87 O267 89.0(8) . . ?
O126 Mo87 O267 170.2(7) . . ?
O285 Mo87 O267 77.4(7) . . ?
O48 Mo87 O267 80.2(6) . . ?
O122 Mo87 O267 78.7(6) . . ?
O168 Mo88 O62 101.9(8) . . ?
O168 Mo88 O65 97.9(8) . . ?
O62 Mo88 O65 70.4(6) . . ?
O168 Mo88 O270 93.8(7) . . ?
O62 Mo88 O270 72.3(6) . . ?
O65 Mo88 O270 142.5(6) . . ?
O168 Mo88 O164 94.7(7) . . ?
O62 Mo88 O164 141.5(6) . . ?
O65 Mo88 O164 73.0(6) . . ?
O270 Mo88 O164 141.4(7) . . ?
O168 Mo88 O15 98.5(7) . . ?
O62 Mo88 O15 138.6(6) . . ?
O65 Mo88 O15 141.1(6) . . ?
O270 Mo88 O15 70.7(6) . . ?
O164 Mo88 O15 70.8(6) . . ?
O168 Mo88 O197 172.4(7) . . ?
O62 Mo88 O197 83.5(6) . . ?
O65 Mo88 O197 88.9(6) . . ?
O270 Mo88 O197 82.7(6) . . ?
O164 Mo88 O197 84.1(6) . . ?
O15 Mo88 O197 74.0(6) . . ?
O376 Mo89 O322 104.4(9) . . ?
O376 Mo89 O406 102.0(10) . . ?
O322 Mo89 O406 104.2(8) . . ?
O376 Mo89 O65 94.2(8) . . ?
O322 Mo89 O65 94.0(7) . . ?
O406 Mo89 O65 151.5(8) . . ?
O376 Mo89 O62 93.9(8) . . ?
O322 Mo89 O62 154.3(7) . . ?
O406 Mo89 O62 89.0(7) . . ?
O65 Mo89 O62 66.5(6) . . ?
O376 Mo89 O409 170.8(8) . . ?
O322 Mo89 O409 82.5(8) . . ?
O406 Mo89 O409 81.9(8) . . ?
O65 Mo89 O409 79.0(6) . . ?
O62 Mo89 O409 77.7(7) . . ?
O142 Mo90 O253 103.1(8) . . ?
O142 Mo90 O124 99.7(8) . . ?
O253 Mo90 O124 104.6(8) . . ?
O142 Mo90 O48 91.9(8) . . ?
O253 Mo90 O48 92.8(7) . . ?
O124 Mo90 O48 156.2(7) . . ?
O142 Mo90 O159 94.3(7) . . ?
O253 Mo90 O159 154.9(7) . . ?
O124 Mo90 O159 89.9(6) . . ?
O48 Mo90 O159 68.4(6) . . ?
O142 Mo90 O365 172.7(8) . . ?
O253 Mo90 O365 82.5(8) . . ?
O124 Mo90 O365 83.2(7) . . ?
O48 Mo90 O365 83.1(7) . . ?
O159 Mo90 O365 78.9(7) . . ?
O71 Mo91 O120 97.8(8) . . ?
O71 Mo91 O231 102.4(8) . . ?
O120 Mo91 O231 72.5(6) . . ?
O71 Mo91 O58 96.4(7) . . ?
O120 Mo91 O58 71.6(6) . . ?
O231 Mo91 O58 141.2(6) . . ?
O71 Mo91 O132 92.6(7) . . ?
O120 Mo91 O132 143.3(6) . . ?
O231 Mo91 O132 70.9(6) . . ?
O58 Mo91 O132 142.1(6) . . ?
O71 Mo91 O27 98.7(8) . . ?
O120 Mo91 O27 140.0(6) . . ?
O231 Mo91 O27 137.5(6) . . ?
O58 Mo91 O27 70.6(6) . . ?
O132 Mo91 O27 71.7(6) . . ?
O71 Mo91 O85 173.0(7) . . ?
O120 Mo91 O85 88.4(6) . . ?
O231 Mo91 O85 82.5(6) . . ?
O58 Mo91 O85 82.4(6) . . ?
O132 Mo91 O85 84.3(6) . . ?
O27 Mo91 O85 74.4(6) . . ?
O413 Mo92 O414 103.5(9) . . ?
O413 Mo92 O333 96.6(7) . . ?
O414 Mo92 O333 96.0(8) . . ?
O413 Mo92 O312 96.1(8) . . ?
O414 Mo92 O312 98.2(8) . . ?
O333 Mo92 O312 158.2(7) . . ?
O413 Mo92 O216 92.0(8) . . ?
O414 Mo92 O216 164.5(8) . . ?
O333 Mo92 O216 82.1(7) . . ?
O312 Mo92 O216 79.8(7) . . ?
O413 Mo92 O139 166.3(8) . . ?
O414 Mo92 O139 90.2(8) . . ?
O333 Mo92 O139 82.1(6) . . ?
O312 Mo92 O139 81.4(7) . . ?
O216 Mo92 O139 74.3(7) . . ?
O404 Mo93 O405 103.2(11) . . ?
O404 Mo93 O249 100.4(8) . . ?
O405 Mo93 O249 99.9(9) . . ?
O404 Mo93 O210 93.0(8) . . ?
O405 Mo93 O210 93.6(8) . . ?
O249 Mo93 O210 158.2(7) . . ?
O404 Mo93 O241 89.4(9) . . ?
O405 Mo93 O241 166.1(9) . . ?
O249 Mo93 O241 83.3(7) . . ?
O210 Mo93 O241 79.7(6) . . ?
O404 Mo93 O323 164.9(10) . . ?
O405 Mo93 O323 89.9(10) . . ?
O249 Mo93 O323 84.4(7) . . ?
O210 Mo93 O323 78.6(7) . . ?
O241 Mo93 O323 76.8(8) . . ?
O364 Mo94 O349 102.8(8) . . ?
O364 Mo94 O315 103.6(8) . . ?
O349 Mo94 O315 97.6(8) . . ?
O364 Mo94 O292 105.8(8) . . ?
O349 Mo94 O292 148.9(7) . . ?
O315 Mo94 O292 87.4(7) . . ?
O364 Mo94 O194 96.7(8) . . ?
O349 Mo94 O194 92.8(6) . . ?
O315 Mo94 O194 154.4(7) . . ?
O292 Mo94 O194 72.1(6) . . ?
O364 Mo94 O296 168.6(7) . . ?
O349 Mo94 O296 72.0(7) . . ?
O315 Mo94 O296 87.4(7) . . ?
O292 Mo94 O296 77.6(7) . . ?
O194 Mo94 O296 73.7(6) . . ?
O260 Mo95 O387 102.4(9) . . ?
O260 Mo95 O380 98.1(8) . . ?
O387 Mo95 O380 96.0(9) . . ?
O260 Mo95 O392 95.1(8) . . ?
O387 Mo95 O392 96.3(8) . . ?
O380 Mo95 O392 159.6(8) . . ?
O260 Mo95 O265 164.0(8) . . ?
O387 Mo95 O265 93.4(8) . . ?
O380 Mo95 O265 82.6(8) . . ?
O392 Mo95 O265 80.5(7) . . ?
O260 Mo95 O354 86.7(8) . . ?
O387 Mo95 O354 171.0(8) . . ?
O380 Mo95 O354 82.6(8) . . ?
O392 Mo95 O354 82.7(8) . . ?
O265 Mo95 O354 77.6(7) . . ?
O243 Mo96 O371 104.0(8) . . ?
O243 Mo96 O349 99.5(9) . . ?
O371 Mo96 O349 88.5(8) . . ?
O243 Mo96 O368 101.0(9) . . ?
O371 Mo96 O368 87.6(8) . . ?
O349 Mo96 O368 159.5(7) . . ?
O243 Mo96 O160 98.0(8) . . ?
O371 Mo96 O160 158.0(7) . . ?
O349 Mo96 O160 88.4(7) . . ?
O368 Mo96 O160 87.7(7) . . ?
O243 Mo96 O296 166.3(9) . . ?
O371 Mo96 O296 88.8(7) . . ?
O349 Mo96 O296 75.4(7) . . ?
O368 Mo96 O296 84.4(8) . . ?
O160 Mo96 O296 69.4(6) . . ?
O427 Mo97 O315 105.6(9) . . ?
O427 Mo97 O326 98.0(9) . . ?
O315 Mo97 O326 89.9(7) . . ?
O427 Mo97 O254 102.3(9) . . ?
O315 Mo97 O254 86.7(7) . . ?
O326 Mo97 O254 159.6(8) . . ?
O427 Mo97 O357 99.5(9) . . ?
O315 Mo97 O357 154.7(8) . . ?
O326 Mo97 O357 89.2(7) . . ?
O254 Mo97 O357 85.4(7) . . ?
O427 Mo97 O281 166.6(8) . . ?
O315 Mo97 O281 86.2(7) . . ?
O326 Mo97 O281 75.3(6) . . ?
O254 Mo97 O281 84.4(7) . . ?
O357 Mo97 O281 69.2(7) . . ?
O293 Mo98 O320 103.7(10) . . ?
O293 Mo98 O369 100.7(8) . . ?
O320 Mo98 O369 105.7(7) . . ?
O293 Mo98 O328 96.2(8) . . ?
O320 Mo98 O328 89.8(7) . . ?
O369 Mo98 O328 153.5(7) . . ?
O293 Mo98 O111 94.2(8) . . ?
O320 Mo98 O111 153.0(7) . . ?
O369 Mo98 O111 90.4(7) . . ?
O328 Mo98 O111 67.9(6) . . ?
O293 Mo98 O295 172.0(8) . . ?
O320 Mo98 O295 83.3(9) . . ?
O369 Mo98 O295 80.7(7) . . ?
O328 Mo98 O295 79.9(7) . . ?
O111 Mo98 O295 77.9(7) . . ?
O242 Mo99 O228 104.2(10) . . ?
O242 Mo99 O248 100.1(8) . . ?
O228 Mo99 O248 104.5(8) . . ?
O242 Mo99 O95 97.8(7) . . ?
O228 Mo99 O95 89.0(8) . . ?
O248 Mo99 O95 154.0(7) . . ?
O242 Mo99 O102 94.8(7) . . ?
O228 Mo99 O102 153.2(8) . . ?
O248 Mo99 O102 90.2(6) . . ?
O95 Mo99 O102 69.7(7) . . ?
O242 Mo99 O346 172.0(7) . . ?
O228 Mo99 O346 83.0(9) . . ?
O248 Mo99 O346 80.8(8) . . ?
O95 Mo99 O346 78.9(7) . . ?
O102 Mo99 O346 77.3(6) . . ?
O407 M1 O378 102.0(12) . . ?
O407 M1 O249 97.6(9) . . ?
O378 M1 O249 97.8(8) . . ?
O407 M1 O406 97.6(10) . . ?
O378 M1 O406 94.9(9) . . ?
O249 M1 O406 157.7(8) . . ?
O407 M1 O391 92.8(10) . . ?
O378 M1 O391 165.0(10) . . ?
O249 M1 O391 82.4(6) . . ?
O406 M1 O391 80.6(7) . . ?
O407 M1 O408 171.0(11) . . ?
O378 M1 O408 86.9(11) . . ?
O249 M1 O408 82.0(7) . . ?
O406 M1 O408 80.4(8) . . ?
O391 M1 O408 78.2(8) . . ?
O308 M2 O3 101.4(7) . . ?
O308 M2 O17 104.0(7) . . ?
O3 M2 O17 100.5(7) . . ?
O308 M2 O61 105.7(7) . . ?
O3 M2 O61 149.5(6) . . ?
O17 M2 O61 86.5(7) . . ?
O308 M2 O8 95.4(7) . . ?
O3 M2 O8 91.7(6) . . ?
O17 M2 O8 154.5(6) . . ?
O61 M2 O8 72.1(6) . . ?
O308 M2 O137 167.9(6) . . ?
O3 M2 O137 72.7(6) . . ?
O17 M2 O137 87.6(6) . . ?
O61 M2 O137 78.1(6) . . ?
O8 M2 O137 74.6(5) . . ?
O318 M3 O271 101.4(9) . . ?
O318 M3 O433 101.8(9) . . ?
O271 M3 O433 105.5(8) . . ?
O318 M3 O231 98.1(8) . . ?
O271 M3 O231 152.6(8) . . ?
O433 M3 O231 88.9(7) . . ?
O318 M3 O120 95.6(8) . . ?
O271 M3 O120 89.9(7) . . ?
O433 M3 O120 153.8(8) . . ?
O231 M3 O120 69.2(6) . . ?
O318 M3 O341 174.9(8) . . ?
O271 M3 O341 80.4(8) . . ?
O433 M3 O341 82.1(8) . . ?
O231 M3 O341 78.7(7) . . ?
O120 M3 O341 79.7(7) . . ?
O52 M4 O263 102.8(8) . . ?
O52 M4 O296 106.2(9) . . ?
O263 M4 O296 100.4(7) . . ?
O52 M4 O140 106.2(8) . . ?
O263 M4 O140 94.7(7) . . ?
O296 M4 O140 139.9(8) . . ?
O52 M4 O160 99.5(8) . . ?
O263 M4 O160 157.2(7) . . ?
O296 M4 O160 77.0(7) . . ?
O140 M4 O160 74.9(6) . . ?
O52 M4 O194 175.2(7) . . ?
O263 M4 O194 72.6(6) . . ?
O296 M4 O194 76.6(7) . . ?
O140 M4 O194 72.9(6) . . ?
O160 M4 O194 84.8(6) . . ?
O316 M5 O278 100.4(9) . . ?
O316 M5 O125 103.9(9) . . ?
O278 M5 O125 99.8(8) . . ?
O316 M5 O235 104.5(9) . . ?
O278 M5 O235 151.6(7) . . ?
O125 M5 O235 87.4(8) . . ?
O316 M5 O220 93.2(8) . . ?
O278 M5 O220 94.4(7) . . ?
O125 M5 O220 155.3(7) . . ?
O235 M5 O220 71.0(7) . . ?
O316 M5 O156 167.5(8) . . ?
O278 M5 O156 74.3(7) . . ?
O125 M5 O156 88.2(7) . . ?
O235 M5 O156 78.6(7) . . ?
O220 M5 O156 76.2(6) . . ?
O234 M6 O264 100.9(9) . . ?
O234 M6 O356 99.1(8) . . ?
O264 M6 O356 90.6(8) . . ?
O234 M6 O125 98.9(8) . . ?
O264 M6 O125 89.9(8) . . ?
O356 M6 O125 161.6(7) . . ?
O234 M6 O373 104.8(9) . . ?
O264 M6 O373 154.2(7) . . ?
O356 M6 O373 87.5(7) . . ?
O125 M6 O373 84.1(8) . . ?
O234 M6 O258 174.3(8) . . ?
O264 M6 O258 73.4(6) . . ?
O356 M6 O258 82.0(7) . . ?
O125 M6 O258 80.5(7) . . ?
O373 M6 O258 80.8(7) . . ?
O134 M7 O235 96.2(8) . . ?
O134 M7 O302 97.8(9) . . ?
O235 M7 O302 72.1(8) . . ?
O134 M7 O307 101.2(9) . . ?
O235 M7 O307 142.0(8) . . ?
O302 M7 O307 72.2(8) . . ?
O134 M7 O299 92.8(8) . . ?
O235 M7 O299 142.1(8) . . ?
O302 M7 O299 142.7(8) . . ?
O307 M7 O299 70.6(8) . . ?
O134 M7 O220 98.9(8) . . ?
O235 M7 O220 71.9(8) . . ?
O302 M7 O220 141.6(8) . . ?
O307 M7 O220 136.6(8) . . ?
O299 M7 O220 70.4(7) . . ?
O134 M7 O438 173.7(8) . . ?
O235 M7 O438 84.0(7) . . ?
O302 M7 O438 88.2(8) . . ?
O307 M7 O438 82.2(8) . . ?
O299 M7 O438 83.3(7) . . ?
O220 M7 O438 75.1(6) . . ?
O388 M8 O358 104.9(11) . . ?
O388 M8 O294 102.5(10) . . ?
O358 M8 O294 99.3(8) . . ?
O388 M8 O271 97.4(9) . . ?
O358 M8 O271 90.5(7) . . ?
O294 M8 O271 154.6(9) . . ?
O388 M8 O117 92.3(9) . . ?
O358 M8 O117 161.9(10) . . ?
O294 M8 O117 82.2(6) . . ?
O271 M8 O117 81.4(6) . . ?
O388 M8 O435 167.5(10) . . ?
O358 M8 O435 85.1(10) . . ?
O294 M8 O435 82.8(9) . . ?
O271 M8 O435 74.7(8) . . ?
O117 M8 O435 77.1(8) . . ?
O272 M9 O377 103.6(10) . . ?
O272 M9 O186 104.0(8) . . ?
O377 M9 O186 103.5(8) . . ?
O272 M9 O135 93.1(8) . . ?
O377 M9 O135 90.7(7) . . ?
O186 M9 O135 154.3(7) . . ?
O272 M9 O21 93.3(7) . . ?
O377 M9 O21 154.4(8) . . ?
O186 M9 O21 90.4(6) . . ?
O135 M9 O21 69.1(6) . . ?
O272 M9 O331 169.0(8) . . ?
O377 M9 O331 85.5(9) . . ?
O186 M9 O331 79.3(7) . . ?
O135 M9 O331 80.6(7) . . ?
O21 M9 O331 76.1(6) . . ?
O358 M8' O294 95.0(14) . . ?
O358 M8' O271 89.1(13) . . ?
O294 M8' O271 141(2) . . ?
O358 M8' O117 142(2) . . ?
O294 M8' O117 76.0(11) . . ?
O271 M8' O117 77.0(10) . . ?
O377 M9' O186 97.9(18) . . ?
O377 M9' O135 86.5(15) . . ?
O186 M9' O135 146(3) . . ?
O377 M9' O21 144(3) . . ?
O186 M9' O21 89.9(13) . . ?
O135 M9' O21 68.7(10) . . ?
O377 M9' O272 74(2) . . ?
O186 M9' O272 76.8(19) . . ?
O135 M9' O272 71.8(16) . . ?
O21 M9' O272 73.8(16) . . ?
O350 M10 O359 102.5(9) . . ?
O350 M10 O335 100.8(8) . . ?
O359 M10 O335 106.7(8) . . ?
O350 M10 O175 97.5(8) . . ?
O359 M10 O175 88.7(7) . . ?
O335 M10 O175 152.7(7) . . ?
O350 M10 O284 94.9(7) . . ?
O359 M10 O284 153.2(7) . . ?
O335 M10 O284 89.6(6) . . ?
O175 M10 O284 68.8(6) . . ?
O350 M10 O352 173.3(7) . . ?
O359 M10 O352 82.6(8) . . ?
O335 M10 O352 81.6(7) . . ?
O175 M10 O352 78.1(6) . . ?
O284 M10 O352 78.9(6) . . ?
O429 M11 O430 102.1(11) . . ?
O429 M11 O431 103.2(10) . . ?
O430 M11 O431 101.4(13) . . ?
O429 M11 O109 95.3(8) . . ?
O430 M11 O109 97.5(10) . . ?
O431 M11 O109 150.0(9) . . ?
O429 M11 O175 157.2(8) . . ?
O430 M11 O175 95.1(8) . . ?
O431 M11 O175 87.6(8) . . ?
O109 M11 O175 67.5(7) . . ?
O429 M11 O428 83.3(10) . . ?
O430 M11 O428 173.2(9) . . ?
O431 M11 O428 81.1(10) . . ?
O109 M11 O428 77.7(8) . . ?
O175 M11 O428 78.6(7) . . ?
O229 M12 O415 102.5(9) . . ?
O229 M12 O312 101.6(9) . . ?
O415 M12 O312 103.4(8) . . ?
O229 M12 O135 97.5(8) . . ?
O415 M12 O135 93.6(7) . . ?
O312 M12 O135 150.9(7) . . ?
O229 M12 O12 94.7(7) . . ?
O415 M12 O12 155.8(7) . . ?
O312 M12 O12 89.4(7) . . ?
O135 M12 O12 67.1(6) . . ?
O229 M12 O381 173.9(8) . . ?
O415 M12 O381 82.4(8) . . ?
O312 M12 O381 80.6(8) . . ?
O135 M12 O381 78.4(6) . . ?
O12 M12 O381 79.5(6) . . ?
O313 M13 O383 106.9(9) . . ?
O313 M13 O340 96.5(9) . . ?
O383 M13 O340 93.8(11) . . ?
O313 M13 O222 93.0(8) . . ?
O383 M13 O222 158.6(9) . . ?
O340 M13 O222 91.7(8) . . ?
O313 M13 O84 159.2(7) . . ?
O383 M13 O84 90.9(8) . . ?
O340 M13 O84 92.8(7) . . ?
O222 M13 O84 68.2(6) . . ?
O313 M13 O384 89.6(8) . . ?
O383 M13 O384 88.3(10) . . ?
O340 M13 O384 172.6(8) . . ?
O222 M13 O384 83.8(8) . . ?
O84 M13 O384 80.0(7) . . ?
O440 M14 O356 105.0(9) . . ?
O440 M14 O148 101.2(10) . . ?
O356 M14 O148 92.6(8) . . ?
O440 M14 O115 97.8(8) . . ?
O356 M14 O115 156.9(7) . . ?
O148 M14 O115 86.8(8) . . ?
O440 M14 O92 90.0(8) . . ?
O356 M14 O92 89.5(7) . . ?
O148 M14 O92 167.6(8) . . ?
O115 M14 O92 86.5(7) . . ?
O440 M14 O189 161.4(8) . . ?
O356 M14 O189 86.3(7) . . ?
O148 M14 O189 92.9(8) . . ?
O115 M14 O189 70.7(6) . . ?
O92 M14 O189 75.0(6) . . ?
O298 M15 O237 103.3(10) . . ?
O298 M15 O254 104.4(8) . . ?
O237 M15 O254 100.7(9) . . ?
O298 M15 O109 91.5(8) . . ?
O237 M15 O109 94.4(8) . . ?
O254 M15 O109 154.7(8) . . ?
O298 M15 O292 154.8(9) . . ?
O237 M15 O292 94.1(8) . . ?
O254 M15 O292 89.8(7) . . ?
O109 M15 O292 68.8(6) . . ?
O298 M15 O304 83.5(10) . . ?
O237 M15 O304 172.2(8) . . ?
O254 M15 O304 81.2(8) . . ?
O109 M15 O304 81.4(8) . . ?
O292 M15 O304 78.3(7) . . ?
O367 M16 O419 103.8(11) . . ?
O367 M16 O368 98.5(9) . . ?
O419 M16 O368 104.1(9) . . ?
O367 M16 O307 96.6(9) . . ?
O419 M16 O307 91.4(9) . . ?
O368 M16 O307 155.0(8) . . ?
O367 M16 O299 92.5(8) . . ?
O419 M16 O299 156.1(9) . . ?
O368 M16 O299 90.5(7) . . ?
O307 M16 O299 69.1(7) . . ?
O367 M16 O343 170.4(8) . . ?
O419 M16 O343 83.6(11) . . ?
O368 M16 O343 85.4(10) . . ?
O307 M16 O343 76.9(10) . . ?
O299 M16 O343 78.7(7) . . ?
O422 M17 O361 104.4(10) . . ?
O422 M17 O373 102.7(9) . . ?
O361 M17 O373 105.7(9) . . ?
O422 M17 O302 96.1(9) . . ?
O361 M17 O302 91.0(9) . . ?
O373 M17 O302 150.6(8) . . ?
O422 M17 O235 95.0(8) . . ?
O361 M17 O235 152.4(9) . . ?
O373 M17 O235 88.6(7) . . ?
O302 M17 O235 67.3(7) . . ?
O422 M17 O393 173.0(9) . . ?
O361 M17 O393 82.2(9) . . ?
O373 M17 O393 77.1(7) . . ?
O302 M17 O393 81.5(8) . . ?
O235 M17 O393 78.0(7) . . ?
O402 M18 O446 101.9(12) . . ?
O402 M18 O310 98.8(9) . . ?
O446 M18 O310 96.7(11) . . ?
O402 M18 O403 94.8(9) . . ?
O446 M18 O403 97.2(10) . . ?
O310 M18 O403 158.1(8) . . ?
O402 M18 O353 89.5(10) . . ?
O446 M18 O353 168.5(10) . . ?
O310 M18 O353 83.0(8) . . ?
O403 M18 O353 80.0(8) . . ?
O402 M18 O228 166.9(11) . . ?
O446 M18 O228 90.8(11) . . ?
O310 M18 O228 82.5(8) . . ?
O403 M18 O228 80.4(7) . . ?
O353 M18 O228 77.7(8) . . ?
O287 M19 O401 103.1(10) . . ?
O287 M19 O310 97.8(10) . . ?
O401 M19 O310 100.1(9) . . ?
O287 M19 O155 96.9(10) . . ?
O401 M19 O155 92.6(8) . . ?
O310 M19 O155 157.8(8) . . ?
O287 M19 O240 168.6(9) . . ?
O401 M19 O240 87.4(9) . . ?
O310 M19 O240 84.3(9) . . ?
O155 M19 O240 78.1(8) . . ?
O287 M19 O200 90.2(9) . . ?
O401 M19 O200 165.3(9) . . ?
O310 M19 O200 83.8(7) . . ?
O155 M19 O200 79.6(6) . . ?
O240 M19 O200 78.8(7) . . ?
O287 M19 Na2 42.7(11) . 2_675 ?
O401 M19 Na2 60.5(11) . 2_675 ?
O310 M19 Na2 102.1(10) . 2_675 ?
O155 M19 Na2 100.0(10) . 2_675 ?
O240 M19 Na2 147.9(9) . 2_675 ?
O200 M19 Na2 132.8(9) . 2_675 ?
O436 M20 O437 99.0(10) . . ?
O436 M20 O294 98.7(8) . . ?
O437 M20 O294 99.0(10) . . ?
O436 M20 O285 95.3(8) . . ?
O437 M20 O285 95.9(9) . . ?
O294 M20 O285 157.6(8) . . ?
O436 M20 O121 169.7(9) . . ?
O437 M20 O121 91.3(8) . . ?
O294 M20 O121 80.0(6) . . ?
O285 M20 O121 83.1(6) . . ?
O436 M20 O188 86.7(9) . . ?
O437 M20 O188 174.2(8) . . ?
O294 M20 O188 78.9(8) . . ?
O285 M20 O188 84.6(7) . . ?
O121 M20 O188 83.0(7) . . ?
O300 M21 O14 103.8(7) . . ?
O300 M21 O3 100.0(7) . . ?
O14 M21 O3 88.9(6) . . ?
O300 M21 O106 100.4(8) . . ?
O14 M21 O106 86.7(6) . . ?
O3 M21 O106 159.6(6) . . ?
O300 M21 O118 98.8(7) . . ?
O14 M21 O118 157.2(6) . . ?
O3 M21 O118 90.4(6) . . ?
O106 M21 O118 86.0(6) . . ?
O300 M21 O137 168.0(7) . . ?
O14 M21 O137 87.0(6) . . ?
O3 M21 O137 74.6(5) . . ?
O106 M21 O137 85.2(6) . . ?
O118 M21 O137 70.9(6) . . ?
O334 M22 O244 104.1(9) . . ?
O334 M22 O286 100.9(10) . . ?
O244 M22 O286 90.6(8) . . ?
O334 M22 O357 98.9(9) . . ?
O244 M22 O357 156.9(8) . . ?
O286 M22 O357 87.0(8) . . ?
O334 M22 O278 94.5(9) . . ?
O244 M22 O278 91.0(8) . . ?
O286 M22 O278 163.6(8) . . ?
O357 M22 O278 85.1(7) . . ?
O334 M22 O156 165.4(8) . . ?
O244 M22 O156 85.7(8) . . ?
O286 M22 O156 89.6(8) . . ?
O357 M22 O156 71.3(7) . . ?
O278 M22 O156 74.3(7) . . ?
O36 M23 O117 103.5(8) . . ?
O36 M23 O106 101.9(7) . . ?
O117 M23 O106 104.8(7) . . ?
O36 M23 O120 97.4(7) . . ?
O117 M23 O120 88.9(7) . . ?
O106 M23 O120 152.8(7) . . ?
O36 M23 O58 93.7(6) . . ?
O117 M23 O58 153.1(7) . . ?
O106 M23 O58 91.4(6) . . ?
O120 M23 O58 68.2(6) . . ?
O36 M23 O150 170.9(7) . . ?
O117 M23 O150 85.0(8) . . ?
O106 M23 O150 78.8(7) . . ?
O120 M23 O150 79.2(7) . . ?
O58 M23 O150 77.2(6) . . ?
O469 M24 O457 94.3(17) . . ?
O469 M24 O420 100.7(15) . . ?
O457 M24 O420 159.1(14) . . ?
O469 M24 O473 107.3(18) . . ?
O457 M24 O473 95.2(17) . . ?
O420 M24 O473 94.0(16) . . ?
O469 M24 O419 166.9(16) . . ?
O457 M24 O419 79.3(12) . . ?
O420 M24 O419 82.9(9) . . ?
O473 M24 O419 84.8(15) . . ?
O238 M25 O337 100.8(11) . . ?
O238 M25 O239 104.1(8) . . ?
O337 M25 O239 99.4(8) . . ?
O238 M25 O65 92.8(8) . . ?
O337 M25 O65 94.5(8) . . ?
O239 M25 O65 155.6(8) . . ?
O238 M25 O164 159.0(8) . . ?
O337 M25 O164 91.7(9) . . ?
O239 M25 O164 90.2(7) . . ?
O65 M25 O164 69.2(6) . . ?
O238 M25 O110 86.6(9) . . ?
O337 M25 O110 170.4(9) . . ?
O239 M25 O110 84.6(7) . . ?
O65 M25 O110 78.8(6) . . ?
O164 M25 O110 79.5(7) . . ?
O455 M26 O452 103.4(19) . . ?
O455 M26 O453 106.2(16) . . ?
O452 M26 O453 96.8(16) . . ?
O455 M26 O379 95.1(15) . . ?
O452 M26 O379 94.4(14) . . ?
O453 M26 O379 152.9(12) . . ?
O455 M26 O280 93.4(15) . . ?
O452 M26 O280 162.9(15) . . ?
O453 M26 O280 81.3(11) . . ?
O379 M26 O280 80.8(8) . . ?
O455 M26 O468 167.8(17) . . ?
O452 M26 O468 88.2(16) . . ?
O453 M26 O468 75.7(14) . . ?
O379 M26 O468 80.0(12) . . ?
O280 M26 O468 74.9(12) . . ?
O366 M27 O311 103.8(11) . . ?
O366 M27 O375 99.3(11) . . ?
O311 M27 O375 100.3(9) . . ?
O366 M27 O433 95.6(10) . . ?
O311 M27 O433 93.6(8) . . ?
O375 M27 O433 156.5(9) . . ?
O366 M27 O224 92.6(8) . . ?
O311 M27 O224 162.5(9) . . ?
O375 M27 O224 82.7(8) . . ?
O433 M27 O224 78.6(6) . . ?
O366 M27 O432 170.8(11) . . ?
O311 M27 O432 84.1(10) . . ?
O375 M27 O432 83.8(10) . . ?
O433 M27 O432 78.9(9) . . ?
O224 M27 O432 79.1(8) . . ?
O451 M28 O453 101.7(17) . . ?
O451 M28 O467 96.8(18) . . ?
O453 M28 O467 89.2(16) . . ?
O451 M28 O383 95.9(15) . . ?
O453 M28 O383 162.4(13) . . ?
O467 M28 O383 90.3(14) . . ?
O451 M28 O395 96.6(16) . . ?
O453 M28 O395 91.5(15) . . ?
O467 M28 O395 166.2(16) . . ?
O383 M28 O395 84.8(13) . . ?
O451 M28 O416 176.9(15) . . ?
O453 M28 O416 81.4(11) . . ?
O467 M28 O416 83.0(13) . . ?
O383 M28 O416 81.0(8) . . ?
O395 M28 O416 83.5(12) . . ?
O472 M29 O457 109.6(18) . . ?
O472 M29 O450 102.3(17) . . ?
O457 M29 O450 140.0(14) . . ?
O472 M29 O320 93.4(16) . . ?
O457 M29 O320 77.1(12) . . ?
O450 M29 O320 77.6(8) . . ?
O472 M29 O456 165.3(16) . . ?
O457 M29 O456 74.3(12) . . ?
O450 M29 O456 69.1(10) . . ?
O320 M29 O456 73.4(9) . . ?
O238 M25' O239 100.1(8) . . ?
O238 M25' O65 90.3(8) . . ?
O239 M25' O65 147.7(7) . . ?
O238 M25' O164 146.9(9) . . ?
O239 M25' O164 87.9(7) . . ?
O65 M25' O164 68.1(6) . . ?
O238 M25' O337 76.7(9) . . ?
O239 M25' O337 76.9(7) . . ?
O65 M25' O337 75.9(6) . . ?
O164 M25' O337 74.0(7) . . ?
O453 M26' O452 89.9(15) . . ?
O453 M26' O280 84.0(12) . . ?
O452 M26' O280 136.9(16) . . ?
O453 M26' O379 142.1(15) . . ?
O452 M26' O379 81.3(13) . . ?
O280 M26' O379 78.0(9) . . ?
O311 M27' O375 95.2(11) . . ?
O311 M27' O433 89.2(10) . . ?
O375 M27' O433 143.8(13) . . ?
O311 M27' O224 147.7(12) . . ?
O375 M27' O224 80.7(10) . . ?
O433 M27' O224 76.8(8) . . ?
O311 M27' O366 74.9(10) . . ?
O375 M27' O366 73.7(10) . . ?
O433 M27' O366 72.9(9) . . ?
O224 M27' O366 73.3(8) . . ?
O453 M28' O416 88.6(17) . . ?
O453 M28' O451 89.2(19) . . ?
O416 M28' O451 148(2) . . ?
O453 M28' O383 146(2) . . ?
O416 M28' O383 83.0(15) . . ?
O451 M28' O383 80.9(16) . . ?
O457 M29' O320 80.1(12) . . ?
O457 M29' O450 135.6(15) . . ?
O320 M29' O450 78.4(9) . . ?
O457 M29' O471 82.7(17) . . ?
O320 M29' O471 119.4(15) . . ?
O450 M29' O471 74.9(15) . . ?
O441 M30 O458 101.7(14) . . ?
O441 M30 O375 96.2(11) . . ?
O458 M30 O375 103.5(13) . . ?
O441 M30 O431 97.5(11) . . ?
O458 M30 O431 96.1(13) . . ?
O375 M30 O431 153.3(11) . . ?
O441 M30 O344 90.9(13) . . ?
O458 M30 O344 166.7(13) . . ?
O375 M30 O344 79.0(11) . . ?
O431 M30 O344 77.9(11) . . ?
O441 M30 O359 167.7(11) . . ?
O458 M30 O359 90.5(11) . . ?
O375 M30 O359 81.4(8) . . ?
O431 M30 O359 80.4(8) . . ?
O344 M30 O359 76.8(9) . . ?
O59 M31 O84 101.7(7) . . ?
O59 M31 O247 93.2(7) . . ?
O84 M31 O247 143.8(6) . . ?
O59 M31 O222 100.1(7) . . ?
O84 M31 O222 71.9(6) . . ?
O247 M31 O222 73.1(6) . . ?
O59 M31 O61 93.1(7) . . ?
O84 M31 O61 71.8(6) . . ?
O247 M31 O61 140.6(6) . . ?
O222 M31 O61 143.2(6) . . ?
O59 M31 O8 100.3(7) . . ?
O84 M31 O8 137.2(5) . . ?
O247 M31 O8 69.9(6) . . ?
O222 M31 O8 138.4(6) . . ?
O61 M31 O8 70.7(6) . . ?
O59 M31 O72 174.4(7) . . ?
O84 M31 O72 81.4(5) . . ?
O247 M31 O72 86.8(5) . . ?
O222 M31 O72 85.3(6) . . ?
O61 M31 O72 83.4(6) . . ?
O8 M31 O72 74.4(5) . . ?
O369 M201 O166 101.6(18) . . ?
O369 M201 O140 97.0(17) . . ?
O166 M201 O140 150(2) . . ?
O369 M201 O360 149(2) . . ?
O166 M201 O360 80.3(14) . . ?
O140 M201 O360 71.6(12) . . ?
O369 M201 O93 79.7(14) . . ?
O166 M201 O93 79.8(14) . . ?
O140 M201 O93 80.2(13) . . ?
O360 M201 O93 70.2(12) . . ?
O284 M202 O360 154.1(19) . . ?
O284 M202 O140 93.5(14) . . ?
O360 M202 O140 76.6(11) . . ?
O284 M202 O288 98.2(15) . . ?
O360 M202 O288 82.1(13) . . ?
O140 M202 O288 152.4(18) . . ?
O284 M202 O176 77.5(12) . . ?
O360 M202 O176 77.6(12) . . ?
O140 M202 O176 82.8(11) . . ?
O288 M202 O176 75.5(12) . . ?
O292 M203 O296 101.7(15) . . ?
O292 M203 O349 132.1(17) . . ?
O296 M203 O349 75.8(12) . . ?
O371 M204 O296 95.8(15) . . ?
O371 M204 O243 86.1(14) . . ?
O296 M204 O243 121.8(18) . . ?
O292 M205 O263 102.8(15) . . ?
O292 M205 O175 166(2) . . ?
O263 M205 O175 89.2(12) . . ?
O292 M205 O173 83.1(14) . . ?
O263 M205 O173 137.8(18) . . ?
O175 M205 O173 82.7(13) . . ?
O263 M206 O296 97(2) . . ?
O263 M206 O140 80.0(16) . . ?
O296 M206 O140 107.8(19) . . ?
O254 M207 O326 112.6(14) . . ?
O254 M207 M208 140.5(15) . . ?
O326 M207 M208 63.4(9) . . ?
O244 M213 O286 84.2(14) . . ?
O244 M213 O258 87.3(13) . . ?
O286 M213 O258 150.7(16) . . ?
O373 M214 O422 86.7(14) . . ?
O373 M214 O125 77.2(12) . . ?
O422 M214 O125 150.3(17) . . ?
O189 M215 O97 106.4(16) . . ?
O189 M215 O374 156.8(17) . . ?
O97 M215 O374 77.3(12) . . ?
O189 M215 O258 81.1(12) . . ?
O97 M215 O258 84.0(12) . . ?
O374 M215 O258 76.5(10) . . ?
O189 M215 O336 98.4(14) . . ?
O97 M215 O336 146.8(17) . . ?
O374 M215 O336 71.4(10) . . ?
O258 M215 O336 78.3(10) . . ?
O189 M216 O356 90.6(13) . . ?
M219 M217 M223 73.1(12) . . ?
O34 M219 O218 129.8(16) . . ?
O34 M219 O268 68.2(10) . . ?
O218 M219 O268 65.4(9) . . ?
O34 M219 M217 105.1(13) . . ?
O218 M219 M217 125.1(13) . . ?
O268 M219 M217 158.5(14) . . ?
O291 M220 O34 102.0(18) . . ?
O291 M220 O268 129(2) . . ?
O34 M220 O268 73.9(12) . . ?
O291 M220 O351 83.7(15) . . ?
O34 M220 O351 137.7(19) . . ?
O268 M220 O351 70.6(11) . . ?
O259 M221 O303 104.3(19) . . ?
O259 M221 O269 88.1(17) . . ?
O303 M221 O269 129(2) . . ?
O259 M221 O6 145(2) . . ?
O303 M221 O6 69.0(13) . . ?
O269 M221 O6 73.2(13) . . ?
O303 M222 O5 72.3(12) . . ?
O303 M222 O227 136.9(18) . . ?
O5 M222 O227 73.9(13) . . ?
O303 M222 O87 74.2(11) . . ?
O5 M222 O87 75.9(12) . . ?
O227 M222 O87 72.4(12) . . ?
O75 M223 M217 92.2(14) . . ?
O336 M225 O459 140(2) . . ?
O420 M228 O442 101(2) . . ?
O420 M228 O421 97(2) . . ?
O442 M228 O421 87(2) . . ?
O420 M228 O474 162(3) . . ?
O442 M228 O474 87(2) . . ?
O421 M228 O474 99(2) . . ?
O361 M229 O423 121(2) . . ?
O361 M229 O422 86.7(17) . . ?
O423 M229 O422 136(2) . . ?
O238 Ce1 O253 67.9(6) . . ?
O238 Ce1 O322 69.3(6) . . ?
O253 Ce1 O322 132.9(6) . . ?
O238 Ce1 O449 137.3(9) . . ?
O253 Ce1 O449 141.8(9) . . ?
O322 Ce1 O449 84.6(9) . . ?
O238 Ce1 O412 107.9(8) . . ?
O253 Ce1 O412 75.0(6) . . ?
O322 Ce1 O412 138.0(7) . . ?
O449 Ce1 O412 69.8(9) . . ?
O238 Ce1 O389 134.3(6) . . ?
O253 Ce1 O389 67.9(6) . . ?
O322 Ce1 O389 142.1(6) . . ?
O449 Ce1 O389 86.7(9) . . ?
O412 Ce1 O389 70.9(7) . . ?
O238 Ce1 O411 129.3(7) . . ?
O253 Ce1 O411 124.9(7) . . ?
O322 Ce1 O411 71.6(7) . . ?
O449 Ce1 O411 66.9(9) . . ?
O412 Ce1 O411 122.7(8) . . ?
O389 Ce1 O411 71.0(7) . . ?
O238 Ce1 O410 73.8(8) . . ?
O253 Ce1 O410 70.0(6) . . ?
O322 Ce1 O410 79.9(7) . . ?
O449 Ce1 O410 135.5(9) . . ?
O412 Ce1 O410 141.3(7) . . ?
O389 Ce1 O410 80.9(7) . . ?
O411 Ce1 O410 68.6(7) . . ?
O238 Ce1 O461 72.9(9) . . ?
O253 Ce1 O461 110.5(9) . . ?
O322 Ce1 O461 74.1(9) . . ?
O449 Ce1 O461 67.6(11) . . ?
O412 Ce1 O461 65.7(9) . . ?
O389 Ce1 O461 134.9(9) . . ?
O411 Ce1 O461 124.5(9) . . ?
O410 Ce1 O461 143.1(10) . . ?
O425 Ce2 O445 77.4(8) . . ?
O425 Ce2 O426 69.0(5) . . ?
O445 Ce2 O426 69.9(8) . . ?
O425 Ce2 O476 81.7(10) . . ?
O445 Ce2 O476 133.9(11) . . ?
O426 Ce2 O476 64.4(10) . . ?
O425 Ce2 O444 137.3(7) . . ?
O445 Ce2 O444 82.0(8) . . ?
O426 Ce2 O444 68.8(7) . . ?
O476 Ce2 O444 86.4(11) . . ?
O425 Ce2 O475 138.2(12) . . ?
O445 Ce2 O475 142.2(13) . . ?
O426 Ce2 O475 126.6(12) . . ?
O476 Ce2 O475 75.0(15) . . ?
O444 Ce2 O475 75.7(12) . . ?
O425 Ce2 O474 132.7(13) . . ?
O445 Ce2 O474 67.3(13) . . ?
O426 Ce2 O474 122.1(12) . . ?
O476 Ce2 O474 145.5(15) . . ?
O444 Ce2 O474 68.3(13) . . ?
O475 Ce2 O474 76.2(16) . . ?
O425 Ce2 O424 72.3(7) . . ?
O445 Ce2 O424 137.7(8) . . ?
O426 Ce2 O424 122.7(7) . . ?
O476 Ce2 O424 69.7(11) . . ?
O444 Ce2 O424 139.8(8) . . ?
O475 Ce2 O424 67.3(12) . . ?
O474 Ce2 O424 115.2(13) . . ?
O425 Ce2 O423 71.7(6) . . ?
O445 Ce2 O423 76.0(8) . . ?
O426 Ce2 O423 132.2(7) . . ?
O476 Ce2 O423 134.1(10) . . ?
O444 Ce2 O423 137.8(8) . . ?
O475 Ce2 O423 100.8(12) . . ?
O474 Ce2 O423 70.0(13) . . ?
O424 Ce2 O423 66.9(8) . . ?
O177 Ce3 O377 67.9(6) . . ?
O177 Ce3 O447 74.2(8) . . ?
O377 Ce3 O447 74.5(8) . . ?
O177 Ce3 O466 135.0(9) . . ?
O377 Ce3 O466 139.6(9) . . ?
O447 Ce3 O466 81.5(10) . . ?
O177 Ce3 O448 93.9(7) . . ?
O377 Ce3 O448 135.0(8) . . ?
O447 Ce3 O448 141.9(9) . . ?
O466 Ce3 O448 82.5(10) . . ?
O177 Ce3 O415 130.2(6) . . ?
O377 Ce3 O415 66.7(6) . . ?
O447 Ce3 O415 75.0(8) . . ?
O466 Ce3 O415 76.1(8) . . ?
O448 Ce3 O415 133.3(7) . . ?
O177 Ce3 O465 73.7(9) . . ?
O377 Ce3 O465 67.6(9) . . ?
O447 Ce3 O465 137.2(10) . . ?
O466 Ce3 O465 141.2(11) . . ?
O448 Ce3 O465 67.8(9) . . ?
O415 Ce3 O465 106.1(9) . . ?
O177 Ce3 O464 142.1(8) . . ?
O377 Ce3 O464 102.5(8) . . ?
O447 Ce3 O464 140.8(10) . . ?
O466 Ce3 O464 76.6(10) . . ?
O448 Ce3 O464 66.4(9) . . ?
O415 Ce3 O464 68.4(8) . . ?
O465 Ce3 O464 69.0(10) . . ?
O177 Ce3 O313 66.3(5) . . ?
O377 Ce3 O313 129.8(6) . . ?
O447 Ce3 O313 74.3(8) . . ?
O466 Ce3 O313 71.0(9) . . ?
O448 Ce3 O313 67.8(7) . . ?
O415 Ce3 O313 137.6(6) . . ?
O465 Ce3 O313 116.3(8) . . ?
O464 Ce3 O313 126.3(8) . . ?
O478 Ce4 O480 137.7(19) . . ?
O478 Ce4 O459 136.7(17) . . ?
O480 Ce4 O459 69.5(15) . . ?
O478 Ce4 O298 82.3(15) . . ?
O480 Ce4 O298 139.8(13) . . ?
O459 Ce4 O298 76.5(10) . . ?
O478 Ce4 O460 138.7(18) . . ?
O480 Ce4 O460 71.5(16) . . ?
O459 Ce4 O460 72.7(13) . . ?
O298 Ce4 O460 78.5(11) . . ?
O478 Ce4 O429 72.9(15) . . ?
O480 Ce4 O429 119.3(13) . . ?
O459 Ce4 O429 130.1(10) . . ?
O298 Ce4 O429 68.9(6) . . ?
O460 Ce4 O429 66.1(12) . . ?
O478 Ce4 O479 83(2) . . ?
O480 Ce4 O479 68(2) . . ?
O459 Ce4 O479 136.9(19) . . ?
O298 Ce4 O479 135.9(17) . . ?
O460 Ce4 O479 85.8(19) . . ?
O429 Ce4 O479 67.1(17) . . ?
O478 Ce4 O462 74.7(19) . . ?
O480 Ce4 O462 68.9(17) . . ?
O459 Ce4 O462 96.3(15) . . ?
O298 Ce4 O462 137.3(13) . . ?
O460 Ce4 O462 140.2(16) . . ?
O429 Ce4 O462 133.5(13) . . ?
O479 Ce4 O462 77(2) . . ?
O478 Ce4 O477 65(2) . . ?
O480 Ce4 O477 117.5(18) . . ?
O459 Ce4 O477 72.2(16) . . ?
O298 Ce4 O477 69.3(14) . . ?
O460 Ce4 O477 136.7(17) . . ?
O429 Ce4 O477 123.3(15) . . ?
O479 Ce4 O477 138(2) . . ?
O462 Ce4 O477 68.5(18) . . ?
Mo4 O1 Mo3 140.6(8) . . ?
Mo4 O1 Mo1 104.0(6) . . ?
Mo3 O1 Mo1 103.4(7) . . ?
Mo4 O1 Mo62 104.3(6) . . ?
Mo3 O1 Mo62 100.5(6) . . ?
Mo1 O1 Mo62 95.7(6) . . ?
Mo28 O2 Mo33 135.6(8) . . ?
Mo28 O2 Mo56 115.1(7) . . ?
Mo33 O2 Mo56 106.7(6) . . ?
M2 O3 M21 121.5(7) . . ?
Mo4 O4 Mo55 122.2(8) . . ?
Mo41 O5 Mo40 120.7(8) . . ?
Mo50 O6 Mo40 136.5(8) . . ?
Mo50 O6 Mo53 115.1(8) . . ?
Mo40 O6 Mo53 105.3(7) . . ?
Mo50 O6 M221 153.8(12) . . ?
Mo82 O7 Mo50 123.9(7) . . ?
Mo14 O8 M2 139.9(7) . . ?
Mo14 O8 M31 104.6(6) . . ?
M2 O8 M31 102.9(6) . . ?
Mo14 O8 Mo71 104.5(6) . . ?
M2 O8 Mo71 100.7(5) . . ?
M31 O8 Mo71 96.4(5) . . ?
Mo17 O9 Mo18 118.3(7) . . ?
Mo8 O11 Mo6 120.8(8) . . ?
Mo24 O12 Mo78 111.3(7) . . ?
Mo24 O12 M12 111.3(7) . . ?
Mo78 O12 M12 131.1(7) . . ?
Mo70 O13 Mo9 102.9(6) . . ?
Mo70 O13 Mo68 107.5(7) . . ?
Mo9 O13 Mo68 89.0(6) . . ?
Mo68 O14 M21 157.8(9) . . ?
Mo52 O15 Mo25 141.1(8) . . ?
Mo52 O15 Mo88 103.6(7) . . ?
Mo25 O15 Mo88 103.1(8) . . ?
Mo52 O15 Mo83 100.7(7) . . ?
Mo25 O15 Mo83 103.9(6) . . ?
Mo88 O15 Mo83 96.6(6) . . ?
Mo34 O16 Mo36 109.7(7) . . ?
Mo34 O16 Mo49 142.4(7) . . ?
Mo36 O16 Mo49 107.5(6) . . ?
M2 O17 Mo9 158.0(10) . . ?
Mo35 O18 Mo39 137.3(9) . . ?
Mo35 O18 Mo63 114.2(7) . . ?
Mo39 O18 Mo63 106.7(7) . . ?
Mo55 O19 Mo2 140.0(9) . . ?
Mo55 O19 Mo62 111.0(7) . . ?
Mo2 O19 Mo62 106.0(7) . . ?
Mo57 O21 Mo24 112.3(7) . . ?
Mo57 O21 M9' 138.1(11) . . ?
Mo24 O21 M9' 107.5(9) . . ?
Mo57 O21 M9 140.3(7) . . ?
Mo24 O21 M9 106.2(6) . . ?
Mo21 O24 Mo22 102.9(7) . . ?
Mo21 O24 Mo17 146.3(7) . . ?
Mo22 O24 Mo17 101.1(6) . . ?
Mo21 O24 Mo19 102.5(6) . . ?
Mo22 O24 Mo19 96.4(5) . . ?
Mo17 O24 Mo19 98.0(6) . . ?
Mo36 O25 Mo38 104.2(6) . . ?
Mo36 O25 Mo34 103.2(6) . . ?
Mo38 O25 Mo34 140.0(7) . . ?
Mo36 O25 Mo63 96.2(5) . . ?
Mo38 O25 Mo63 100.2(6) . . ?
Mo34 O25 Mo63 105.2(5) . . ?
Mo56 O26 Mo33 103.6(7) . . ?
Mo56 O26 Mo32 108.4(6) . . ?
Mo33 O26 Mo32 87.4(5) . . ?
Mo68 O27 Mo8 142.3(8) . . ?
Mo68 O27 Mo91 103.1(6) . . ?
Mo8 O27 Mo91 102.2(6) . . ?
Mo68 O27 Mo70 104.1(7) . . ?
Mo8 O27 Mo70 100.9(6) . . ?
Mo91 O27 Mo70 95.3(6) . . ?
Mo19 O28 Mo22 115.6(7) . . ?
Mo49 O29 Mo33 147.5(8) . . ?
Mo1 O30 Mo4 109.9(6) . . ?
Mo1 O30 Mo77 109.1(7) . . ?
Mo4 O30 Mo77 140.2(7) . . ?
Mo56 O33 Mo31 116.8(7) . . ?
M220 O34 M219 114.9(15) . . ?
Mo73 O34 Mo43 102.7(6) . . ?
Mo73 O34 Mo42 108.8(6) . . ?
Mo43 O34 Mo42 87.8(5) . . ?
Mo14 O38 Mo15 123.8(8) . . ?
Mo63 O41 Mo35 102.7(6) . . ?
Mo63 O41 Mo34 106.5(6) . . ?
Mo35 O41 Mo34 88.6(5) . . ?
Mo32 O42 Mo35 158.7(10) . . ?
Mo27 O43 Mo32 140.6(8) . . ?
Mo27 O43 Mo31 104.3(7) . . ?
Mo32 O43 Mo31 102.4(7) . . ?
Mo27 O43 Mo56 105.8(6) . . ?
Mo32 O43 Mo56 99.8(6) . . ?
Mo31 O43 Mo56 95.5(6) . . ?
Mo71 O44 Mo15 102.9(6) . . ?
Mo71 O44 Mo14 108.3(6) . . ?
Mo15 O44 Mo14 90.7(5) . . ?
Mo34 O45 Mo33 157.7(9) . . ?
Mo22 O48 Mo87 111.7(8) . . ?
Mo22 O48 Mo90 110.2(7) . . ?
Mo87 O48 Mo90 129.9(8) . . ?
Mo62 O49 Mo2 105.1(7) . . ?
Mo62 O49 Mo3 110.5(7) . . ?
Mo2 O49 Mo3 91.1(6) . . ?
Mo32 O51 Mo33 121.2(7) . . ?
Mo68 O58 Mo91 109.6(6) . . ?
Mo68 O58 M23 142.0(7) . . ?
Mo91 O58 M23 108.0(7) . . ?
M2 O61 M31 109.0(7) . . ?
M2 O61 Mo10 143.4(8) . . ?
M31 O61 Mo10 106.4(7) . . ?
Mo88 O62 Mo29 110.9(7) . . ?
Mo88 O62 Mo89 110.7(7) . . ?
Mo29 O62 Mo89 137.7(8) . . ?
Mo3 O63 Mo2 119.8(8) . . ?
Mo88 O65 Mo89 112.2(7) . . ?
Mo88 O65 M25 109.8(7) . . ?
Mo89 O65 M25 137.9(9) . . ?
Mo88 O65 M25' 109.7(7) . . ?
Mo89 O65 M25' 132.9(8) . . ?
Mo30 O67 Mo66 146.1(9) . . ?
Mo70 O68 Mo6 103.5(6) . . ?
Mo70 O68 Mo8 110.3(7) . . ?
Mo6 O68 Mo8 89.9(5) . . ?
Mo82 O70 Mo39 158.5(10) . . ?
Mo71 O72 M31 115.8(7) . . ?
Mo30 O73 Mo85 148.9(9) . . ?
Mo38 O74 Mo50 157.5(9) . . ?
Mo62 O76 Mo1 116.7(7) . . ?
Mo66 O77 Mo69 136.3(8) . . ?
Mo66 O77 Mo83 107.0(6) . . ?
Mo69 O77 Mo83 113.8(7) . . ?
Mo19 O79 Mo23 104.3(7) . . ?
Mo19 O79 Mo21 106.5(6) . . ?
Mo23 O79 Mo21 89.7(4) . . ?
Mo34 O81 Mo35 122.1(7) . . ?
Mo36 O82 Mo48 110.2(7) . . ?
Mo36 O82 Mo65 112.0(7) . . ?
Mo48 O82 Mo65 137.1(8) . . ?
Mo14 O83 Mo18 155.1(9) . . ?
M31 O84 Mo10 112.2(7) . . ?
M31 O84 M13 108.6(6) . . ?
Mo10 O84 M13 138.2(7) . . ?
Mo70 O85 Mo91 117.7(8) . . ?
Mo41 O87 Mo82 138.5(8) . . ?
Mo41 O87 Mo51 104.4(7) . . ?
Mo82 O87 Mo51 103.9(7) . . ?
Mo82 O87 M222 156.7(12) . . ?
Mo51 O87 M222 92.9(10) . . ?
Mo21 O88 Mo23 122.8(8) . . ?
Mo38 O90 Mo39 121.8(8) . . ?
Mo26 O91 Mo57 147.2(7) . . ?
Mo26 O91 Mo24 101.2(6) . . ?
Mo57 O91 Mo24 102.0(6) . . ?
Mo26 O91 Mo54 100.0(6) . . ?
Mo57 O91 Mo54 100.3(6) . . ?
Mo24 O91 Mo54 95.9(5) . . ?
Mo86 O92 M14 119.0(8) . . ?
Mo3 O93 Mo44 159.1(9) . . ?
Mo3 O93 M201 147.1(12) . . ?
Mo8 O94 Mo55 159.2(10) . . ?
Mo51 O95 Mo99 109.8(8) . . ?
Mo51 O95 Mo11 109.0(7) . . ?
Mo99 O95 Mo11 140.0(9) . . ?
Mo86 O97 Mo67 160.1(9) . . ?
Mo53 O98 Mo50 102.7(6) . . ?
Mo53 O98 Mo82 107.1(6) . . ?
Mo50 O98 Mo82 87.2(5) . . ?
Mo68 O101 Mo9 122.6(8) . . ?
Mo82 O102 Mo51 109.9(8) . . ?
Mo82 O102 Mo99 142.3(9) . . ?
Mo51 O102 Mo99 107.1(7) . . ?
Mo19 O103 Mo18 104.7(7) . . ?
Mo19 O103 Mo17 109.2(7) . . ?
Mo18 O103 Mo17 91.0(5) . . ?
Mo56 O104 Mo28 102.4(6) . . ?
Mo56 O104 Mo27 107.5(7) . . ?
Mo28 O104 Mo27 88.2(5) . . ?
M23 O106 M21 148.8(9) . . ?
Mo62 O107 Mo55 102.9(6) . . ?
Mo62 O107 Mo4 108.4(6) . . ?
Mo55 O107 Mo4 89.3(5) . . ?
M11 O109 Mo60 112.7(8) . . ?
M11 O109 M15 137.5(10) . . ?
Mo60 O109 M15 109.5(8) . . ?
Mo3 O111 Mo1 109.3(7) . . ?
Mo3 O111 Mo98 140.9(7) . . ?
Mo1 O111 Mo98 108.4(7) . . ?
Mo36 O113 Mo49 110.4(7) . . ?
Mo36 O113 Mo48 109.3(7) . . ?
Mo49 O113 Mo48 134.8(8) . . ?
Mo65 O114 Mo50 145.4(9) . . ?
Mo43 O115 M14 137.8(8) . . ?
Mo43 O115 Mo73 115.0(8) . . ?
M14 O115 Mo73 105.3(8) . . ?
Mo9 O116 Mo6 139.1(8) . . ?
Mo9 O116 Mo70 111.6(7) . . ?
Mo6 O116 Mo70 106.6(6) . . ?
M23 O117 M8 156.9(9) . . ?
Mo15 O118 M21 138.3(9) . . ?
Mo15 O118 Mo71 112.5(7) . . ?
M21 O118 Mo71 106.8(7) . . ?
Mo27 O119 Mo28 123.0(8) . . ?
Mo91 O120 M23 110.4(7) . . ?
Mo91 O120 M3 109.6(7) . . ?
M23 O120 M3 130.6(8) . . ?
Mo16 O121 M20 152.1(10) . . ?
Mo22 O122 Mo16 112.1(7) . . ?
Mo22 O122 Mo87 108.1(7) . . ?
Mo16 O122 Mo87 133.9(7) . . ?
Mo54 O123 Mo80 105.4(8) . . ?
Mo54 O123 Mo26 109.5(7) . . ?
Mo80 O123 Mo26 91.0(5) . . ?
Mo90 O124 Mo79 151.8(10) . . ?
M5 O125 M6 159.9(10) . . ?
Mo38 O127 Mo36 109.0(7) . . ?
Mo38 O127 Mo65 141.6(8) . . ?
Mo36 O127 Mo65 108.5(7) . . ?
Mo25 O128 Mo80 157.6(9) . . ?
Mo8 O132 Mo91 108.5(7) . . ?
Mo8 O132 Mo81 142.2(8) . . ?
Mo91 O132 Mo81 108.2(7) . . ?
M12 O135 Mo24 110.2(7) . . ?
Mo24 O135 M9 110.0(7) . . ?
M12 O135 M9' 140.1(11) . . ?
Mo24 O135 M9' 109.2(10) . . ?
Mo71 O137 M21 103.9(6) . . ?
Mo71 O137 M2 109.1(6) . . ?
M21 O137 M2 89.7(5) . . ?
Mo78 O139 Mo92 152.3(10) . . ?
M202 O140 M201 105.5(14) . . ?
M4 O140 Mo44 102.8(7) . . ?
M4 O140 Mo5 108.1(6) . . ?
Mo44 O140 Mo5 88.1(5) . . ?
M202 O140 M206 101.1(15) . . ?
M201 O140 M206 92.3(14) . . ?
Mo81 O141 Mo55 147.4(9) . . ?
Mo78 O143 Mo69 152.2(9) . . ?
Mo53 O144 Mo51 119.3(8) . . ?
Mo31 O146 Mo64 109.8(8) . . ?
Mo31 O146 Mo37 109.5(8) . . ?
Mo64 O146 Mo37 136.0(8) . . ?
Mo27 O147 Mo66 158.5(9) . . ?
Mo57 O149 Mo79 120.9(7) . . ?
Mo64 O155 M19 157.3(10) . . ?
Mo76 O156 M22 104.7(9) . . ?
Mo76 O156 M5 107.5(8) . . ?
M22 O156 M5 91.2(6) . . ?
Mo77 O158 Mo6 148.6(9) . . ?
Mo21 O159 Mo22 110.3(7) . . ?
Mo21 O159 Mo90 141.1(8) . . ?
Mo22 O159 Mo90 107.7(6) . . ?
Mo96 O160 Mo44 137.4(8) . . ?
Mo96 O160 M4 108.1(7) . . ?
Mo44 O160 M4 112.4(7) . . ?
Mo27 O161 Mo31 109.1(7) . . ?
Mo27 O161 Mo30 141.2(8) . . ?
Mo31 O161 Mo30 108.3(7) . . ?
Mo10 O163 Mo9 148.5(8) . . ?
Mo25 O164 Mo88 110.5(8) . . ?
Mo25 O164 M25 141.4(7) . . ?
Mo88 O164 M25 107.1(7) . . ?
Mo25 O164 M25' 141.6(8) . . ?
Mo88 O164 M25' 106.5(7) . . ?
Mo80 O165 Mo79 139.6(7) . . ?
Mo80 O165 Mo54 109.1(7) . . ?
Mo79 O165 Mo54 111.0(7) . . ?
Mo48 O167 Mo84 147.8(10) . . ?
Mo51 O169 Mo74 110.9(7) . . ?
Mo51 O169 Mo11 109.4(7) . . ?
Mo74 O169 Mo11 139.1(9) . . ?
Mo57 O170 Mo23 154.8(9) . . ?
Mo79 O174 Mo21 154.9(8) . . ?
Mo60 O175 M10 110.2(8) . . ?
M10 O175 M205 125.8(11) . . ?
Mo60 O175 M11 108.3(7) . . ?
M10 O175 M11 140.7(8) . . ?
Mo5 O176 Mo2 160.3(10) . . ?
Mo2 O176 M202 147.2(11) . . ?
Mo61 O177 Ce3 165.5(9) . . ?
Mo41 O178 Mo43 158.8(10) . . ?
Mo73 O180 Mo58 118.4(7) . . ?
Mo63 O181 Mo36 115.4(7) . . ?
Mo54 O183 Mo57 107.6(7) . . ?
Mo54 O183 Mo79 104.3(7) . . ?
Mo57 O183 Mo79 90.7(5) . . ?
Mo83 O184 Mo66 104.4(7) . . ?
Mo83 O184 Mo52 109.8(8) . . ?
Mo66 O184 Mo52 88.7(5) . . ?
Mo42 O185 Mo58 105.4(7) . . ?
Mo42 O185 Mo86 138.6(8) . . ?
Mo58 O185 Mo86 102.3(7) . . ?
M9 O186 Mo23 148.0(9) . . ?
M9' O186 Mo23 148.2(13) . . ?
C41 O188 M20 147.9(17) . . ?
M215 O189 M216 130.7(16) . . ?
Mo73 O189 M14 103.1(8) . . ?
M215 O189 M218 108.8(14) . . ?
M216 O189 M218 103.6(13) . . ?
Mo54 O193 Mo24 115.8(7) . . ?
Mo5 O194 Mo94 139.5(8) . . ?
Mo5 O194 Mo60 104.3(7) . . ?
Mo94 O194 Mo60 102.8(7) . . ?
Mo5 O194 M4 105.8(6) . . ?
Mo94 O194 M4 100.8(7) . . ?
Mo60 O194 M4 95.7(6) . . ?
Mo83 O197 Mo88 116.4(7) . . ?
Mo26 O198 Mo69 157.5(9) . . ?
Mo37 O200 M19 153.2(9) . . ?
Mo63 O201 Mo39 104.7(7) . . ?
Mo63 O201 Mo38 108.8(7) . . ?
Mo39 O201 Mo38 90.0(5) . . ?
Mo26 O202 Mo80 120.1(7) . . ?
Mo42 O204 Mo58 109.7(8) . . ?
Mo42 O204 Mo45 141.2(8) . . ?
Mo58 O204 Mo45 106.3(8) . . ?
Mo48 O210 Mo93 139.1(9) . . ?
Mo29 O211 Mo28 149.8(8) . . ?
C21 O216 Mo92 128.0(18) . . ?
Mo18 O219 Mo23 139.4(8) . . ?
Mo18 O219 Mo19 108.3(7) . . ?
Mo23 O219 Mo19 112.1(8) . . ?
Mo59 O220 M5 142.1(8) . . ?
Mo59 O220 M7 104.4(8) . . ?
M5 O220 M7 103.5(8) . . ?
Mo59 O220 Mo76 104.0(7) . . ?
M5 O220 Mo76 98.5(7) . . ?
M7 O220 Mo76 95.0(6) . . ?
Mo58 O221 Mo86 108.9(7) . . ?
Mo58 O221 Mo72 110.0(7) . . ?
Mo86 O221 Mo72 140.8(8) . . ?
M31 O222 M13 111.0(7) . . ?
M31 O222 Mo61 110.1(8) . . ?
M13 O222 Mo61 135.9(9) . . ?
Mo4 O223 Mo6 159.2(9) . . ?
Mo81 O224 M27 153.1(9) . . ?
Mo81 O224 M27' 135.5(9) . . ?
Mo99 O228 M18 153.9(11) . . ?
Mo52 O230 Mo28 158.5(9) . . ?
Mo91 O231 Mo81 111.4(7) . . ?
Mo91 O231 M3 108.4(7) . . ?
Mo81 O231 M3 138.2(9) . . ?
Mo66 O232 Na2 136.6(13) . . ?
Mo16 O233 Mo15 147.5(9) . . ?
M7 O235 M5 110.0(10) . . ?
M7 O235 M17 108.9(8) . . ?
M5 O235 M17 140.6(10) . . ?
M25 O238 Ce1 164.3(10) . . ?
M25' O238 Ce1 150.6(11) . . ?
M25 O239 Mo80 152.4(9) . . ?
M25' O239 Mo80 146.7(9) . . ?
C1 O240 M19 133.0(18) . . ?
Mo49 O241 Mo93 150.6(11) . . ?
M22 O244 Mo67 157.0(11) . . ?
Mo58 O245 Mo75 111.4(8) . . ?
Mo58 O245 Mo72 112.0(7) . . ?
Mo75 O245 Mo72 135.0(9) . . ?
Mo65 O246 Mo84 152.2(10) . . ?
Mo14 O247 M31 111.7(8) . . ?
Mo14 O247 Mo61 139.3(8) . . ?
M31 O247 Mo61 105.8(6) . . ?
Mo99 O248 Mo39 147.6(8) . . ?
Mo93 O249 M1 129.9(9) . . ?
Mo90 O253 Ce1 154.4(10) . . ?
M15 O254 Mo97 148.5(10) . . ?
M209 O254 M207 112.0(15) . . ?
Mo32 O255 Mo31 108.4(7) . . ?
Mo32 O255 Mo37 141.3(9) . . ?
Mo31 O255 Mo37 108.4(7) . . ?
Mo61 O257 Mo18 148.5(10) . . ?
M213 O258 M215 104.5(12) . . ?
M6 O258 Mo67 87.3(5) . . ?
Mo42 O259 Mo40 158.4(10) . . ?
Mo25 O261 Mo69 124.1(9) . . ?
M206 O263 M205 140.7(17) . . ?
M4 O263 Mo60 117.0(8) . . ?
M6 O264 Mo67 127.3(8) . . ?
Mo45 O265 Mo95 156.2(9) . . ?
Mo26 O266 Mo24 108.9(8) . . ?
Mo26 O266 Mo78 143.0(9) . . ?
Mo24 O266 Mo78 107.8(7) . . ?
Mo42 O268 Mo43 124.4(8) . . ?
M220 O268 M219 83.5(12) . . ?
Mo52 O270 Mo88 109.0(7) . . ?
Mo52 O270 Mo29 142.4(8) . . ?
Mo88 O270 Mo29 107.8(7) . . ?
M3 O271 M8 153.7(9) . . ?
M3 O271 M8' 136.8(14) . . ?
Mo37 O273 Mo35 148.4(9) . . ?
Mo52 O274 Mo66 121.1(8) . . ?
Mo17 O276 Mo15 155.9(9) . . ?
M5 O278 M22 118.8(8) . . ?
Mo77 O280 M26' 156.0(11) . . ?
Mo77 O280 M26 147.1(12) . . ?
Mo76 O281 Mo97 103.9(7) . . ?
Mo76 O281 Mo59 108.5(7) . . ?
Mo97 O281 Mo59 87.7(6) . . ?
C21 O283 Mo85 130.0(18) . . ?
Mo60 O284 Mo5 109.0(7) . . ?
M202 O284 M10 149.4(13) . . ?
Mo60 O284 M10 108.3(7) . . ?
Mo5 O284 M10 141.3(8) . . ?
Mo87 O285 M20 147.7(11) . . ?
M19 O287 Na2 112.6(15) . 2_675 ?
Mo74 O291 Mo43 148.5(10) . . ?
M205 O292 M203 139.0(16) . . ?
Mo94 O292 Mo60 109.3(8) . . ?
Mo94 O292 M15 141.5(8) . . ?
Mo60 O292 M15 108.6(7) . . ?
M8 O294 M20 136.2(10) . . ?
M20 O294 M8' 115.4(14) . . ?
M203 O296 M206 135.7(17) . . ?
M203 O296 M204 113.6(14) . . ?
M206 O296 M204 108.7(16) . . ?
M4 O296 Mo96 104.5(8) . . ?
M4 O296 Mo94 108.8(9) . . ?
Mo96 O296 Mo94 88.8(6) . . ?
M15 O298 Ce4 151.0(12) . . ?
Mo59 O299 M7 109.5(8) . . ?
Mo59 O299 M16 141.7(9) . . ?
M7 O299 M16 107.4(8) . . ?
M7 O302 Mo7 111.1(10) . . ?
M7 O302 M17 110.8(9) . . ?
Mo7 O302 M17 134.5(10) . . ?
M221 O303 M222 114.2(16) . . ?
Mo53 O303 Mo40 105.6(7) . . ?
Mo53 O303 Mo41 110.5(7) . . ?
Mo40 O303 Mo41 90.1(6) . . ?
M16 O307 M7 112.0(9) . . ?
M16 O307 Mo7 139.6(10) . . ?
M7 O307 Mo7 107.5(9) . . ?
Mo58 O309 Mo45 111.7(8) . . ?
Mo58 O309 Mo75 108.1(8) . . ?
Mo45 O309 Mo75 137.6(8) . . ?
M19 O310 M18 138.3(13) . . ?
M12 O312 Mo92 161.6(11) . . ?
M13 O313 Ce3 155.8(10) . . ?
Mo94 O315 Mo97 159.4(10) . . ?
Mo45 O317 Mo40 143.6(9) . . ?
Mo98 O320 M29' 156.8(10) . . ?
Mo98 O320 M29 140.3(10) . . ?
Mo83 O321 Mo69 102.2(7) . . ?
Mo83 O321 Mo25 106.2(7) . . ?
Mo69 O321 Mo25 87.8(6) . . ?
Mo89 O322 Ce1 155.5(9) . . ?
Mo59 O326 Mo97 121.1(8) . . ?
Mo1 O328 Mo98 111.6(8) . . ?
Mo1 O328 Mo12 110.1(7) . . ?
Mo98 O328 Mo12 137.3(9) . . ?
Mo31 O330 Mo64 110.1(7) . . ?
Mo31 O330 Mo30 111.3(7) . . ?
Mo64 O330 Mo30 133.4(8) . . ?
Mo69 O332 Na2 137.3(14) . . ?
Mo85 O333 Mo92 135.7(9) . . ?
M10 O335 Mo2 148.6(9) . . ?
M225 O336 M215 134.3(16) . . ?
Mo41 O339 Mo51 110.5(8) . . ?
Mo41 O339 Mo74 140.7(8) . . ?
Mo51 O339 Mo74 107.9(7) . . ?
Mo1 O345 Mo12 110.2(7) . . ?
Mo1 O345 Mo77 109.2(7) . . ?
Mo12 O345 Mo77 139.2(8) . . ?
Mo17 O347 Mo22 109.5(7) . . ?
Mo17 O347 Mo16 140.9(8) . . ?
Mo22 O347 Mo16 108.1(7) . . ?
Mo64 O348 Mo85 155.9(10) . . ?
Mo94 O349 Mo96 122.4(9) . . ?
C1 O353 M18 129(2) . . ?
M14 O356 M6 153.4(10) . . ?
Mo97 O357 M22 140.8(11) . . ?
Mo97 O357 Mo76 113.0(8) . . ?
M22 O357 Mo76 105.0(8) . . ?
M10 O359 M30 138.9(11) . . ?
Mo5 O360 Mo44 123.0(8) . . ?
M202 O360 M201 100.1(14) . . ?
M16 O368 Mo96 147.3(10) . . ?
M201 O369 Mo98 151.6(15) . . ?
Mo98 O369 Mo44 147.1(9) . . ?
Mo59 O371 Mo96 158.0(11) . . ?
M17 O373 M6 150.9(12) . . ?
Mo72 O374 Mo67 150.3(10) . . ?
M27 O375 M30 142.5(13) . . ?
M27' O375 M30 136.6(14) . . ?
M9 O377 Ce3 161.7(11) . . ?
M9' O377 Ce3 161.5(17) . . ?
Mo12 O379 M26 160.8(13) . . ?
Mo12 O379 M26' 148.4(14) . . ?
Mo75 O380 Mo95 149.0(12) . . ?
M13 O383 M28' 149.8(15) . . ?
Mo87 O389 Ce1 153.7(11) . . ?
Mo29 O391 M1 145.8(10) . . ?
Mo84 O392 Mo95 136.3(10) . . ?
Mo11 O403 M18 142.3(12) . . ?
Mo89 O406 M1 159.3(12) . . ?
M12 O415 Ce3 153.8(10) . . ?
Mo10 O416 M28' 159.3(15) . . ?
Mo10 O416 M28 150.3(11) . . ?
M16 O419 M24 149.4(14) . . ?
Mo7 O420 M24 147.2(15) . . ?
M214 O422 M229 128.3(15) . . ?
M229 O423 Ce2 141.6(16) . . ?
Mo74 O425 Ce2 158.1(10) . . ?
Mo11 O426 Ce2 159.6(10) . . ?
M11 O429 Ce4 159.6(10) . . ?
M11 O431 M30 158.2(13) . . ?
M3 O433 M27 157.3(11) . . ?
M3 O433 M27' 136.7(11) . . ?
Mo76 O438 M7 115.9(8) . . ?
M228 O442 M212 106.9(18) . . ?
Mo12 O450 M29 157.4(16) . . ?
Mo12 O450 M29' 145.9(16) . . ?
M28' O453 M26' 146(2) . . ?
M28 O453 M26 133.2(18) . . ?
M29 O457 M24 129.2(19) . . ?
M228 O474 Ce2 129(2) . . ?
O521 Na2 O550 71.6(18) . . ?
O521 Na2 O287 85.0(16) . 2_675 ?
O550 Na2 O287 78.6(18) . 2_675 ?
O521 Na2 O332 78.1(16) . . ?
O550 Na2 O332 137(2) . . ?
O287 Na2 O332 129(2) 2_675 . ?
O521 Na2 O232 79.7(16) . . ?
O550 Na2 O232 76.2(17) . . ?
O287 Na2 O232 154(2) 2_675 . ?
O332 Na2 O232 68.4(13) . . ?
O521 Na2 M19 106.4(17) . 2_675 ?
O550 Na2 M19 74.6(16) . 2_675 ?
O287 Na2 M19 24.7(7) 2_675 2_675 ?
O332 Na2 M19 145.1(18) . 2_675 ?
O232 Na2 M19 146.3(18) . 2_675 ?
C7 N1 C2 126(2) . . ?
C5 N2 C4 110(3) . . ?
C5 N3 C6 111(3) . . ?
C9 N4 C8 121(2) . . ?
C11 N5 C10 122(3) . . ?
C13 N6 C12 125(3) . . ?
C15 N7 C14 124(5) . . ?
O353 C1 O240 125(3) . . ?
O353 C1 C2 118(3) . . ?
O240 C1 C2 117(3) . . ?
N1 C2 C1 110(2) . . ?
N1 C2 C3 112(2) . . ?
C1 C2 C3 111(2) . . ?
C4 C3 C2 114(2) . . ?
C6 C4 N2 109(3) . . ?
C6 C4 C3 124(4) . . ?
N2 C4 C3 127(3) . . ?
N2 C5 N3 108(4) . . ?
C4 C6 N3 102(4) . . ?
O481 C7 N1 121(2) . . ?
O481 C7 C8 125(2) . . ?
N1 C7 C8 114(2) . . ?
N4 C8 C7 112(2) . . ?
O482 C9 N4 116(2) . . ?
O482 C9 C10 128(2) . . ?
N4 C9 C10 114.9(19) . . ?
N5 C10 C9 108(2) . . ?
O483 C11 N5 117(2) . . ?
O483 C11 C12 133(3) . . ?
N5 C11 C12 109.9(19) . . ?
N6 C12 C11 108(2) . . ?
O484 C13 N6 115(3) . . ?
O484 C13 C14 133(3) . . ?
N6 C13 C14 111(3) . . ?
N7 C14 C13 101(3) . . ?
O485 C15 N7 114(5) . . ?
O485 C15 C16 119(6) . . ?
N7 C15 C16 126(5) . . ?
N8 C16 C15 149(8) . . ?
C27 N11 C22 133(3) . . ?
C26 N12 C24 103(3) . . ?
C26 N13 C25 113(4) . . ?
C29 N14 C28 122(3) . . ?
C31 N15 C30 127(3) . . ?
C32 N16 C33 122(6) . . ?
C35 N17 C34 129(4) . . ?
O216 C21 O283 126(2) . . ?
O216 C21 C22 117(3) . . ?
O283 C21 C22 115(2) . . ?
N11 C22 C23 122(3) . . ?
N11 C22 C21 116(3) . . ?
C23 C22 C21 118(3) . . ?
C22 C23 C24 116(4) . . ?
C25 C24 N12 116(4) . . ?
C25 C24 C23 127(5) . . ?
N12 C24 C23 117(4) . . ?
C24 C25 N13 94(4) . . ?
N13 C26 N12 113(4) . . ?
N11 C27 O486 117(3) . . ?
N11 C27 C28 114(3) . . ?
O486 C27 C28 129(3) . . ?
N14 C28 C27 109(3) . . ?
O487 C29 N14 118(2) . . ?
O487 C29 C30 128(2) . . ?
N14 C29 C30 113(2) . . ?
N15 C30 C29 107(2) . . ?
O488 C31 N15 116(5) . . ?
O488 C31 C32 137(5) . . ?
N15 C31 C32 106(4) . . ?
N16 C32 C31 105(5) . . ?
O489 C33 N16 104(6) . . ?
O489 C33 C34 129(7) . . ?
N16 C33 C34 92(4) . . ?
N17 C34 C33 103(4) . . ?
O490 C35 N17 116(3) . . ?
O490 C35 C36 126(3) . . ?
N17 C35 C36 119(3) . . ?
N18 C36 C35 106(3) . . ?
C51 O493 Na1 152(6) . . ?
C47 N21 C42 123(2) . . ?
C46 N22 C44 106(3) . . ?
C45 N23 C46 110(3) . . ?
C49 N24 C48 121(2) . . ?
C50 N25 C51 125(4) . . ?
C52 N26 C53 156(10) . . ?
O188 C41 O385 125(2) . . ?
O188 C41 C42 124(2) . . ?
O385 C41 C42 110(2) . . ?
N21 C42 C41 105(2) . . ?
N21 C42 C43 112(2) . . ?
C41 C42 C43 114(2) . . ?
C44 C43 C42 112(2) . . ?
C45 C44 N22 106(2) . . ?
C45 C44 C43 133(3) . . ?
N22 C44 C43 120(3) . . ?
N23 C45 C44 109(3) . . ?
N23 C46 N22 108(3) . . ?
O491 C47 N21 123(2) . . ?
O491 C47 C48 122(2) . . ?
N21 C47 C48 116(2) . . ?
N24 C48 C47 109(2) . . ?
O492 C49 N24 113(3) . . ?
O492 C49 C50 130(3) . . ?
N24 C49 C50 116(3) . . ?
N25 C50 C49 116(3) . . ?
O493 C51 N25 112(5) . . ?
O493 C51 C52 141(6) . . ?
N25 C51 C52 106(5) . . ?
N26 C52 C51 161(8) . . ?
N26 C53 C54 129(8) . . ?
N27 C54 C53 142(9) . . ?

loop_
_geom_bond_atom_site_label_1
_geom_bond_atom_site_label_2
_geom_bond_distance
_geom_bond_site_symmetry_2
_geom_bond_publ_flag
Mo1 O157 1.691(18) . ?
Mo1 O328 1.960(17) . ?
Mo1 O30 1.990(14) . ?
Mo1 O345 2.006(15) . ?
Mo1 O111 2.011(14) . ?
Mo1 O1 2.085(15) . ?
Mo1 O76 2.219(16) . ?
Mo2 O23 1.688(17) . ?
Mo2 O176 1.916(15) . ?
Mo2 O63 1.959(14) . ?
Mo2 O335 2.013(16) . ?
Mo2 O19 2.020(15) . ?
Mo2 O49 2.243(17) . ?
Mo3 O182 1.674(18) . ?
Mo3 O93 1.855(16) . ?
Mo3 O63 1.859(15) . ?
Mo3 O111 1.997(16) . ?
Mo3 O1 2.078(14) . ?
Mo3 O49 2.384(15) . ?
Mo4 O57 1.675(15) . ?
Mo4 O223 1.833(15) . ?
Mo4 O4 1.857(17) . ?
Mo4 O30 2.000(15) . ?
Mo4 O1 2.059(15) . ?
Mo4 O107 2.429(16) . ?
Mo5 O288 1.657(16) . ?
Mo5 O176 1.804(16) . ?
Mo5 O360 1.858(17) . ?
Mo5 O284 2.020(14) . ?
Mo5 O194 2.051(18) . ?
Mo5 O140 2.459(17) . ?
Mo6 O277 1.672(16) . ?
Mo6 O11 1.911(15) . ?
Mo6 O223 1.919(14) . ?
Mo6 O158 1.947(15) . ?
Mo6 O116 2.012(14) . ?
Mo6 O68 2.286(14) . ?
Mo7 O421 1.66(3) . ?
Mo7 O442 1.78(3) . ?
Mo7 O420 1.83(2) . ?
Mo7 O302 2.04(2) . ?
Mo7 O307 2.12(2) . ?
Mo7 O443 2.25(3) . ?
Mo8 O80 1.686(16) . ?
Mo8 O94 1.847(15) . ?
Mo8 O11 1.878(16) . ?
Mo8 O132 1.982(16) . ?
Mo8 O27 2.073(15) . ?
Mo8 O68 2.377(16) . ?
Mo9 O60 1.683(17) . ?
Mo9 O17 1.905(15) . ?
Mo9 O101 1.929(15) . ?
Mo9 O163 1.952(15) . ?
Mo9 O116 1.998(14) . ?
Mo9 O13 2.319(15) . ?
Mo10 O187 1.687(17) . ?
Mo10 O416 1.752(17) . ?
Mo10 O163 1.848(16) . ?
Mo10 O84 2.030(13) . ?
Mo10 O61 2.118(15) . ?
Mo10 O145 2.337(17) . ?
Mo11 O426 1.70(2) . ?
Mo11 O214 1.75(2) . ?
Mo11 O403 1.841(17) . ?
Mo11 O169 2.082(16) . ?
Mo11 O95 2.087(17) . ?
Mo11 O372 2.291(19) . ?
Mo12 O379 1.71(2) . ?
Mo12 O450 1.73(3) . ?
Mo12 O417 1.90(3) . ?
Mo12 O345 2.022(16) . ?
Mo12 O328 2.069(17) . ?
Mo12 O418 2.20(3) . ?
Mo14 O136 1.692(15) . ?
Mo14 O38 1.837(15) . ?
Mo14 O83 1.863(15) . ?
Mo14 O247 1.960(15) . ?
Mo14 O8 2.063(13) . ?
Mo14 O44 2.411(15) . ?
Mo15 O47 1.671(16) . ?
Mo15 O276 1.918(16) . ?
Mo15 O233 1.948(15) . ?
Mo15 O38 1.964(14) . ?
Mo15 O118 2.012(15) . ?
Mo15 O44 2.303(16) . ?
Mo16 O39 1.734(16) . ?
Mo16 O121 1.752(14) . ?
Mo16 O233 1.879(16) . ?
Mo16 O122 2.036(14) . ?
Mo16 O347 2.067(15) . ?
Mo16 O32 2.347(15) . ?
Mo17 O226 1.676(17) . ?
Mo17 O276 1.861(17) . ?
Mo17 O9 1.862(13) . ?
Mo17 O347 1.990(15) . ?
Mo17 O24 2.135(17) . ?
Mo17 O103 2.300(15) . ?
Mo18 O54 1.665(14) . ?
Mo18 O83 1.900(16) . ?
Mo18 O9 1.952(14) . ?
Mo18 O257 1.970(15) . ?
Mo18 O219 1.990(17) . ?
Mo18 O103 2.290(14) . ?
Mo19 O203 1.677(17) . ?
Mo19 O28 1.779(13) . ?
Mo19 O103 1.904(17) . ?
Mo19 O79 1.979(15) . ?
Mo19 O219 2.117(15) . ?
Mo19 O24 2.410(15) . ?
Mo21 O215 1.653(16) . ?
Mo21 O88 1.870(16) . ?
Mo21 O174 1.891(16) . ?
Mo21 O159 1.993(15) . ?
Mo21 O24 2.084(16) . ?
Mo21 O79 2.393(14) . ?
Mo22 O31 1.662(17) . ?
Mo22 O122 1.964(14) . ?
Mo22 O48 2.005(16) . ?
Mo22 O159 2.011(15) . ?
Mo22 O347 2.032(16) . ?
Mo22 O24 2.117(15) . ?
Mo22 O28 2.206(15) . ?
Mo23 O290 1.661(16) . ?
Mo23 O170 1.893(17) . ?
Mo23 O88 1.929(17) . ?
Mo23 O186 1.987(16) . ?
Mo23 O219 1.998(16) . ?
Mo23 O79 2.336(14) . ?
Mo24 O154 1.701(16) . ?
Mo24 O12 1.929(14) . ?
Mo24 O21 2.019(13) . ?
Mo24 O266 2.022(17) . ?
Mo24 O135 2.031(16) . ?
Mo24 O91 2.127(15) . ?
Mo24 O193 2.220(15) . ?
Mo25 O55 1.692(18) . ?
Mo25 O128 1.842(17) . ?
Mo25 O261 1.860(18) . ?
Mo25 O164 1.974(15) . ?
Mo25 O15 2.083(15) . ?
Mo25 O321 2.477(17) . ?
Mo26 O69 1.708(17) . ?
Mo26 O198 1.856(15) . ?
Mo26 O202 1.898(16) . ?
Mo26 O266 1.991(16) . ?
Mo26 O91 2.099(15) . ?
Mo26 O123 2.318(15) . ?
Mo27 O108 1.701(17) . ?
Mo27 O147 1.851(15) . ?
Mo27 O119 1.875(16) . ?
Mo27 O161 1.997(16) . ?
Mo27 O43 2.046(15) . ?
Mo27 O104 2.443(17) . ?
Mo28 O99 1.692(17) . ?
Mo28 O119 1.920(16) . ?
Mo28 O230 1.922(15) . ?
Mo28 O211 1.982(17) . ?
Mo28 O2 1.986(14) . ?
Mo28 O104 2.348(15) . ?
Mo29 O329 1.680(18) . ?
Mo29 O391 1.752(17) . ?
Mo29 O211 1.824(18) . ?
Mo29 O62 2.064(15) . ?
Mo29 O270 2.107(16) . ?
Mo29 O153 2.328(17) . ?
Mo30 O10 1.690(14) . ?
Mo30 O73 1.767(17) . ?
Mo30 O67 1.831(15) . ?
Mo30 O330 2.071(16) . ?
Mo30 O161 2.090(16) . ?
Mo30 O279 2.315(17) . ?
Mo31 O78 1.679(16) . ?
Mo31 O330 1.960(16) . ?
Mo31 O146 2.005(16) . ?
Mo31 O161 2.016(15) . ?
Mo31 O255 2.021(16) . ?
Mo31 O43 2.094(16) . ?
Mo31 O33 2.215(16) . ?
Mo32 O53 1.700(16) . ?
Mo32 O42 1.809(16) . ?
Mo32 O51 1.880(15) . ?
Mo32 O255 1.993(16) . ?
Mo32 O43 2.083(15) . ?
Mo32 O26 2.466(15) . ?
Mo33 O212 1.652(19) . ?
Mo33 O45 1.893(15) . ?
Mo33 O51 1.929(15) . ?
Mo33 O29 1.994(15) . ?
Mo33 O2 2.026(14) . ?
Mo33 O26 2.336(15) . ?
Mo34 O190 1.683(15) . ?
Mo34 O45 1.859(16) . ?
Mo34 O81 1.875(14) . ?
Mo34 O16 1.965(14) . ?
Mo34 O25 2.082(15) . ?
Mo34 O41 2.455(14) . ?
Mo35 O129 1.695(16) . ?
Mo35 O81 1.935(15) . ?
Mo35 O42 1.937(16) . ?
Mo35 O273 1.968(15) . ?
Mo35 O18 1.976(16) . ?
Mo35 O41 2.316(16) . ?
Mo36 O105 1.681(16) . ?
Mo36 O82 1.972(15) . ?
Mo36 O113 1.976(15) . ?
Mo36 O16 2.011(14) . ?
Mo36 O127 2.021(14) . ?
Mo36 O25 2.067(15) . ?
Mo36 O181 2.212(15) . ?
Mo37 O96 1.709(15) . ?
Mo37 O200 1.762(18) . ?
Mo37 O273 1.825(15) . ?
Mo37 O146 2.088(17) . ?
Mo37 O255 2.101(16) . ?
Mo37 O289 2.348(18) . ?
Mo38 O112 1.668(16) . ?
Mo38 O74 1.824(17) . ?
Mo38 O90 1.850(16) . ?
Mo38 O127 1.988(15) . ?
Mo38 O25 2.069(14) . ?
Mo38 O201 2.406(15) . ?
Mo39 O301 1.691(16) . ?
Mo39 O70 1.914(16) . ?
Mo39 O90 1.939(16) . ?
Mo39 O248 1.989(16) . ?
Mo39 O18 2.007(16) . ?
Mo39 O201 2.276(16) . ?
Mo40 O269 1.672(16) . ?
Mo40 O259 1.932(17) . ?
Mo40 O5 1.956(15) . ?
Mo40 O317 2.003(16) . ?
Mo40 O6 2.030(16) . ?
Mo40 O303 2.246(16) . ?
Mo41 O227 1.682(17) . ?
Mo41 O178 1.832(17) . ?
Mo41 O5 1.849(15) . ?
Mo41 O339 1.987(16) . ?
Mo41 O87 2.047(15) . ?
Mo41 O303 2.423(16) . ?
Mo42 O218 1.690(14) . ?
Mo42 O259 1.822(17) . ?
Mo42 O268 1.842(16) . ?
Mo42 O204 1.974(17) . ?
Mo42 O185 2.036(16) . ?
Mo42 O34 2.486(15) . ?
Mo43 O351 1.672(17) . ?
Mo43 O178 1.912(17) . ?
Mo43 O268 1.936(15) . ?
Mo43 O291 1.961(17) . ?
Mo43 O115 1.984(17) . ?
Mo43 O34 2.333(15) . ?
Mo44 O166 1.654(16) . ?
Mo44 O93 1.873(16) . ?
Mo44 O360 1.923(17) . ?
Mo44 O369 2.000(16) . ?
Mo44 O160 2.024(16) . ?
Mo44 O140 2.320(15) . ?
Mo45 O75 1.675(16) . ?
Mo45 O265 1.756(15) . ?
Mo45 O317 1.820(17) . ?
Mo45 O309 2.020(17) . ?
Mo45 O204 2.106(17) . ?
Mo45 O138 2.381(15) . ?
Mo48 O206 1.682(18) . ?
Mo48 O167 1.761(15) . ?
Mo48 O210 1.817(17) . ?
Mo48 O82 2.054(16) . ?
Mo48 O113 2.072(16) . ?
Mo48 O363 2.442(16) . ?
Mo49 O66 1.711(18) . ?
Mo49 O241 1.758(16) . ?
Mo49 O29 1.831(15) . ?
Mo49 O113 2.070(15) . ?
Mo49 O16 2.109(14) . ?
Mo49 O171 2.301(16) . ?
Mo50 O40 1.665(17) . ?
Mo50 O74 1.932(17) . ?
Mo50 O7 1.943(13) . ?
Mo50 O114 1.963(14) . ?
Mo50 O6 1.985(16) . ?
Mo50 O98 2.359(16) . ?
Mo51 O131 1.691(15) . ?
Mo51 O339 1.991(16) . ?
Mo51 O102 1.999(17) . ?
Mo51 O169 2.002(16) . ?
Mo51 O95 2.008(17) . ?
Mo51 O87 2.088(16) . ?
Mo51 O144 2.206(16) . ?
Mo52 O172 1.669(16) . ?
Mo52 O230 1.826(15) . ?
Mo52 O274 1.852(17) . ?
Mo52 O270 1.997(16) . ?
Mo52 O15 2.051(16) . ?
Mo52 O184 2.430(16) . ?
Mo53 O35 1.663(18) . ?
Mo53 O144 1.765(14) . ?
Mo53 O303 1.852(15) . ?
Mo53 O98 2.035(17) . ?
Mo53 O6 2.088(15) . ?
Mo54 O89 1.710(16) . ?
Mo54 O193 1.752(16) . ?
Mo54 O123 1.909(17) . ?
Mo54 O183 1.964(15) . ?
Mo54 O165 2.142(14) . ?
Mo54 O91 2.411(14) . ?
Mo55 O151 1.682(16) . ?
Mo55 O94 1.898(15) . ?
Mo55 O4 1.927(16) . ?
Mo55 O19 1.973(17) . ?
Mo55 O141 1.977(16) . ?
Mo55 O107 2.283(15) . ?
Mo56 O20 1.666(15) . ?
Mo56 O33 1.781(15) . ?
Mo56 O26 1.844(14) . ?
Mo56 O104 2.056(14) . ?
Mo56 O2 2.087(15) . ?
Mo56 O43 2.498(16) . ?
Mo57 O338 1.663(16) . ?
Mo57 O170 1.870(17) . ?
Mo57 O149 1.881(17) . ?
Mo57 O21 1.941(15) . ?
Mo57 O91 2.103(15) . ?
Mo57 O183 2.329(15) . ?
Mo58 O196 1.679(17) . ?
Mo58 O245 1.969(18) . ?
Mo58 O309 1.983(15) . ?
Mo58 O221 1.990(15) . ?
Mo58 O204 2.033(16) . ?
Mo58 O185 2.082(15) . ?
Mo58 O180 2.238(15) . ?
Mo59 O439 1.704(19) . ?
Mo59 O371 1.826(17) . ?
Mo59 O326 1.855(18) . ?
Mo59 O299 1.985(19) . ?
Mo59 O220 2.052(18) . ?
Mo59 O281 2.444(16) . ?
Mo60 O173 1.675(18) . ?
Mo60 O175 1.978(16) . ?
Mo60 O284 1.998(15) . ?
Mo60 O109 2.000(18) . ?
Mo60 O292 2.006(15) . ?
Mo60 O194 2.092(15) . ?
Mo60 O263 2.199(17) . ?
Mo61 O306 1.677(18) . ?
Mo61 O177 1.735(17) . ?
Mo61 O257 1.819(15) . ?
Mo61 O222 2.042(16) . ?
Mo61 O247 2.162(16) . ?
Mo61 O207 2.324(17) . ?
Mo62 O152 1.676(18) . ?
Mo62 O76 1.770(15) . ?
Mo62 O49 1.891(15) . ?
Mo62 O107 2.002(15) . ?
Mo62 O19 2.097(16) . ?
Mo62 O1 2.491(15) . ?
Mo63 O56 1.670(15) . ?
Mo63 O181 1.788(14) . ?
Mo63 O201 1.877(14) . ?
Mo63 O41 2.062(14) . ?
Mo63 O18 2.100(16) . ?
Mo63 O25 2.474(14) . ?
Mo64 O86 1.709(17) . ?
Mo64 O155 1.776(17) . ?
Mo64 O348 1.805(16) . ?
Mo64 O146 2.026(18) . ?
Mo64 O330 2.063(15) . ?
Mo64 O400 2.328(18) . ?
Mo65 O191 1.691(15) . ?
Mo65 O246 1.768(17) . ?
Mo65 O114 1.848(14) . ?
Mo65 O82 2.060(14) . ?
Mo65 O127 2.098(15) . ?
Mo65 O22 2.365(15) . ?
Mo66 O232 1.674(17) . ?
Mo66 O147 1.907(15) . ?
Mo66 O274 1.951(17) . ?
Mo66 O67 1.986(16) . ?
Mo66 O77 2.020(15) . ?
Mo66 O184 2.305(16) . ?
Mo67 O370 1.658(18) . ?
Mo67 O244 1.915(18) . ?
Mo67 O264 1.937(17) . ?
Mo67 O374 1.965(15) . ?
Mo67 O97 1.970(17) . ?
Mo67 O258 2.479(18) . ?
Mo68 O133 1.680(17) . ?
Mo68 O14 1.856(14) . ?
Mo68 O101 1.875(16) . ?
Mo68 O58 1.988(15) . ?
Mo68 O27 2.064(14) . ?
Mo68 O13 2.438(18) . ?
Mo69 O332 1.674(18) . ?
Mo69 O198 1.898(15) . ?
Mo69 O261 1.942(17) . ?
Mo69 O143 1.965(14) . ?
Mo69 O77 2.021(14) . ?
Mo69 O321 2.365(17) . ?
Mo70 O46 1.677(15) . ?
Mo70 O85 1.790(15) . ?
Mo70 O68 1.908(14) . ?
Mo70 O13 2.014(14) . ?
Mo70 O116 2.106(15) . ?
Mo70 O27 2.488(17) . ?
Mo71 O37 1.687(15) . ?
Mo71 O72 1.788(14) . ?
Mo71 O137 1.900(15) . ?
Mo71 O44 2.044(13) . ?
Mo71 O118 2.081(16) . ?
Mo71 O8 2.500(13) . ?
Mo72 O297 1.708(19) . ?
Mo72 O336 1.711(19) . ?
Mo72 O374 1.849(15) . ?
Mo72 O245 2.082(15) . ?
Mo72 O221 2.111(15) . ?
Mo72 O327 2.359(19) . ?
Mo73 O251 1.681(16) . ?
Mo73 O180 1.755(17) . ?
Mo73 O189 1.842(17) . ?
Mo73 O34 2.042(15) . ?
Mo73 O115 2.072(16) . ?
Mo74 O50 1.714(17) . ?
Mo74 O425 1.71(2) . ?
Mo74 O291 1.860(16) . ?
Mo74 O169 2.042(16) . ?
Mo74 O339 2.127(17) . ?
Mo74 O256 2.287(17) . ?
Mo75 O262 1.68(2) . ?
Mo75 O434 1.69(2) . ?
Mo75 O380 1.877(17) . ?
Mo75 O245 2.060(15) . ?
Mo75 O309 2.127(17) . ?
Mo75 O390 2.36(2) . ?
Mo76 O305 1.689(18) . ?
Mo76 O438 1.768(17) . ?
Mo76 O156 1.870(18) . ?
Mo76 O281 1.989(18) . ?
Mo76 O357 2.12(2) . ?
Mo76 O220 2.512(16) . ?
Mo77 O280 1.731(19) . ?
Mo77 O100 1.759(18) . ?
Mo77 O158 1.835(15) . ?
Mo77 O345 2.081(16) . ?
Mo77 O30 2.100(14) . ?
Mo77 O236 2.252(17) . ?
Mo78 O250 1.704(17) . ?
Mo78 O139 1.732(17) . ?
Mo78 O143 1.830(14) . ?
Mo78 O266 2.088(16) . ?
Mo78 O12 2.094(14) . ?
Mo78 O217 2.309(19) . ?
Mo79 O314 1.667(17) . ?
Mo79 O174 1.873(16) . ?
Mo79 O149 1.934(18) . ?
Mo79 O124 1.939(15) . ?
Mo79 O165 1.984(15) . ?
Mo79 O183 2.335(16) . ?
Mo80 O225 1.669(18) . ?
Mo80 O128 1.904(17) . ?
Mo80 O202 1.910(15) . ?
Mo80 O239 1.971(15) . ?
Mo80 O165 1.983(15) . ?
Mo80 O123 2.305(16) . ?
Mo81 O64 1.690(16) . ?
Mo81 O224 1.740(16) . ?
Mo81 O141 1.837(14) . ?
Mo81 O231 2.034(15) . ?
Mo81 O132 2.096(16) . ?
Mo81 O205 2.359(19) . ?
Mo82 O195 1.719(16) . ?
Mo82 O70 1.825(16) . ?
Mo82 O7 1.864(13) . ?
Mo82 O102 1.984(16) . ?
Mo82 O87 2.051(16) . ?
Mo82 O98 2.509(17) . ?
Mo83 O252 1.660(17) . ?
Mo83 O197 1.792(15) . ?
Mo83 O184 1.840(15) . ?
Mo83 O321 2.028(16) . ?
Mo83 O77 2.067(16) . ?
Mo83 O15 2.494(16) . ?
Mo84 O162 1.703(17) . ?
Mo84 O130 1.712(17) . ?
Mo84 O392 1.866(16) . ?
Mo84 O167 2.093(15) . ?
Mo84 O246 2.140(17) . ?
Mo84 O199 2.273(19) . ?
Mo85 O209 1.686(17) . ?
Mo85 O213 1.744(19) . ?
Mo85 O333 1.871(15) . ?
Mo85 O348 2.015(16) . ?
Mo85 O283 2.194(18) . ?
Mo85 O73 2.233(17) . ?
Mo86 O208 1.707(17) . ?
Mo86 O97 1.805(16) . ?
Mo86 O92 1.816(16) . ?
Mo86 O221 2.017(15) . ?
Mo86 O185 2.104(17) . ?
Mo87 O389 1.72(2) . ?
Mo87 O126 1.736(18) . ?
Mo87 O285 1.839(16) . ?
Mo87 O48 2.017(15) . ?
Mo87 O122 2.148(15) . ?
Mo87 O267 2.273(17) . ?
Mo88 O168 1.654(17) . ?
Mo88 O62 1.966(15) . ?
Mo88 O65 1.975(16) . ?
Mo88 O270 2.000(16) . ?
Mo88 O164 2.005(13) . ?
Mo88 O15 2.091(18) . ?
Mo88 O197 2.238(16) . ?
Mo89 O376 1.69(2) . ?
Mo89 O322 1.764(16) . ?
Mo89 O406 1.816(17) . ?
Mo89 O65 2.052(15) . ?
Mo89 O62 2.095(15) . ?
Mo89 O409 2.39(2) . ?
Mo90 O142 1.714(16) . ?
Mo90 O253 1.748(16) . ?
Mo90 O124 1.838(15) . ?
Mo90 O48 2.064(16) . ?
Mo90 O159 2.121(16) . ?
Mo90 O365 2.290(17) . ?
Mo91 O71 1.663(17) . ?
Mo91 O120 1.972(16) . ?
Mo91 O231 2.008(16) . ?
Mo91 O58 2.010(14) . ?
Mo91 O132 2.026(15) . ?
Mo91 O27 2.106(15) . ?
Mo91 O85 2.180(18) . ?
Mo92 O413 1.714(17) . ?
Mo92 O414 1.715(19) . ?
Mo92 O333 1.936(15) . ?
Mo92 O312 1.940(16) . ?
Mo92 O216 2.220(17) . ?
Mo92 O139 2.234(17) . ?
Mo93 O404 1.68(2) . ?
Mo93 O405 1.711(19) . ?
Mo93 O249 1.873(16) . ?
Mo93 O210 2.039(15) . ?
Mo93 O241 2.182(16) . ?
Mo93 O323 2.24(2) . ?
Mo94 O364 1.691(19) . ?
Mo94 O349 1.862(17) . ?
Mo94 O315 1.865(18) . ?
Mo94 O292 1.989(15) . ?
Mo94 O194 2.079(16) . ?
Mo94 O296 2.46(2) . ?
Mo95 O260 1.67(2) . ?
Mo95 O387 1.729(19) . ?
Mo95 O380 1.923(17) . ?
Mo95 O392 1.927(17) . ?
Mo95 O265 2.203(16) . ?
Mo95 O354 2.24(2) . ?
Mo96 O243 1.66(2) . ?
Mo96 O371 1.915(16) . ?
Mo96 O349 1.928(18) . ?
Mo96 O368 1.96(2) . ?
Mo96 O160 1.996(15) . ?
Mo96 O296 2.280(17) . ?
Mo97 O427 1.655(18) . ?
Mo97 O315 1.867(19) . ?
Mo97 O326 1.946(17) . ?
Mo97 O254 1.958(19) . ?
Mo97 O357 1.968(18) . ?
Mo97 O281 2.332(17) . ?
Mo98 O293 1.688(19) . ?
Mo98 O320 1.771(18) . ?
Mo98 O369 1.821(15) . ?
Mo98 O328 2.060(15) . ?
Mo98 O111 2.088(15) . ?
Mo98 O295 2.320(19) . ?
Mo99 O242 1.713(17) . ?
Mo99 O228 1.738(19) . ?
Mo99 O248 1.808(16) . ?
Mo99 O95 2.038(16) . ?
Mo99 O102 2.117(16) . ?
Mo99 O346 2.30(2) . ?
M1 O407 1.69(2) . ?
M1 O378 1.72(2) . ?
M1 O249 1.915(17) . ?
M1 O406 1.973(17) . ?
M1 O391 2.206(19) . ?
M1 O408 2.23(2) . ?
M2 O308 1.664(14) . ?
M2 O3 1.851(13) . ?
M2 O17 1.854(15) . ?
M2 O61 1.964(15) . ?
M2 O8 2.075(14) . ?
M2 O137 2.424(14) . ?
M3 O318 1.717(19) . ?
M3 O271 1.778(16) . ?
M3 O433 1.782(16) . ?
M3 O231 2.071(16) . ?
M3 O120 2.075(16) . ?
M3 O341 2.29(2) . ?
M4 O52 1.684(19) . ?
M4 O263 1.790(15) . ?
M4 O296 1.859(16) . ?
M4 O140 2.016(16) . ?
M4 O160 2.060(15) . ?
M4 O194 2.492(17) . ?
M5 O316 1.696(19) . ?
M5 O278 1.82(2) . ?
M5 O125 1.833(18) . ?
M5 O235 2.023(18) . ?
M5 O220 2.077(18) . ?
M5 O156 2.435(18) . ?
M6 O234 1.674(16) . ?
M6 O264 1.870(17) . ?
M6 O356 1.915(18) . ?
M6 O125 1.936(18) . ?
M6 O373 1.966(18) . ?
M6 O258 2.461(17) . ?
M7 O134 1.676(19) . ?
M7 O235 1.966(19) . ?
M7 O302 2.00(2) . ?
M7 O307 2.006(18) . ?
M7 O299 2.016(18) . ?
M7 O220 2.084(17) . ?
M7 O438 2.235(18) . ?
M8 O388 1.68(3) . ?
M8 O358 1.740(18) . ?
M8 O294 1.851(16) . ?
M8 O271 2.028(15) . ?
M8 O117 2.152(17) . ?
M8 O435 2.30(3) . ?
M9 O272 1.655(19) . ?
M9 O377 1.74(2) . ?
M9 O186 1.832(15) . ?
M9 O135 2.047(15) . ?
M9 O21 2.157(15) . ?
M9 O331 2.331(18) . ?
M8' O358 1.75(3) . ?
M8' O294 1.95(3) . ?
M8' O271 2.06(3) . ?
M8' O117 2.31(3) . ?
M9' O377 1.85(4) . ?
M9' O186 1.87(3) . ?
M9' O135 2.09(3) . ?
M9' O21 2.14(3) . ?
M9' O272 2.49(6) . ?
M10 O350 1.703(18) . ?
M10 O359 1.736(16) . ?
M10 O335 1.796(17) . ?
M10 O175 2.047(16) . ?
M10 O284 2.075(14) . ?
M10 O352 2.377(18) . ?
M11 O429 1.70(2) . ?
M11 O430 1.79(2) . ?
M11 O431 1.81(2) . ?
M11 O109 1.996(16) . ?
M11 O175 2.125(17) . ?
M11 O428 2.38(2) . ?
M12 O229 1.719(17) . ?
M12 O415 1.734(18) . ?
M12 O312 1.819(16) . ?
M12 O135 2.023(15) . ?
M12 O12 2.098(15) . ?
M12 O381 2.347(19) . ?
M13 O313 1.710(18) . ?
M13 O383 1.771(17) . ?
M13 O340 1.864(19) . ?
M13 O222 2.034(16) . ?
M13 O84 2.132(14) . ?
M13 O384 2.21(2) . ?
M14 O440 1.683(19) . ?
M14 O356 1.853(17) . ?
M14 O148 1.862(16) . ?
M14 O115 2.030(17) . ?
M14 O92 2.115(17) . ?
M14 O189 2.304(18) . ?
M15 O298 1.71(2) . ?
M15 O237 1.722(18) . ?
M15 O254 1.832(18) . ?
M15 O109 2.092(17) . ?
M15 O292 2.110(16) . ?
M15 O304 2.32(2) . ?
M16 O367 1.761(19) . ?
M16 O419 1.77(2) . ?
M16 O368 1.83(2) . ?
M16 O307 2.00(2) . ?
M16 O299 2.101(18) . ?
M16 O343 2.30(2) . ?
M17 O422 1.676(19) . ?
M17 O361 1.697(19) . ?
M17 O373 1.840(18) . ?
M17 O302 2.07(2) . ?
M17 O235 2.14(2) . ?
M17 O393 2.372(18) . ?
M18 O402 1.69(2) . ?
M18 O446 1.74(3) . ?
M18 O310 1.92(2) . ?
M18 O403 1.986(18) . ?
M18 O353 2.17(3) . ?
M18 O228 2.188(18) . ?
M19 O287 1.69(2) . ?
M19 O401 1.693(19) . ?
M19 O310 1.876(19) . ?
M19 O155 2.049(18) . ?
M19 O240 2.09(2) . ?
M19 O200 2.202(18) . ?
M19 Na2 3.72(5) 2_675 ?
M20 O436 1.726(16) . ?
M20 O437 1.74(2) . ?
M20 O294 1.937(19) . ?
M20 O285 1.950(16) . ?
M20 O121 2.165(15) . ?
M20 O188 2.173(19) . ?
M21 O300 1.678(16) . ?
M21 O14 1.916(14) . ?
M21 O3 1.951(14) . ?
M21 O106 1.982(15) . ?
M21 O118 2.026(16) . ?
M21 O137 2.276(15) . ?
M22 O334 1.701(19) . ?
M22 O244 1.853(18) . ?
M22 O286 1.922(18) . ?
M22 O357 2.008(17) . ?
M22 O278 2.073(19) . ?
M22 O156 2.25(2) . ?
M23 O36 1.724(15) . ?
M23 O117 1.758(17) . ?
M23 O106 1.806(14) . ?
M23 O120 2.064(14) . ?
M23 O58 2.088(14) . ?
M23 O150 2.364(19) . ?
M24 O469 1.62(4) . ?
M24 O457 1.93(4) . ?
M24 O420 1.94(2) . ?
M24 O473 2.03(4) . ?
M24 O419 2.15(2) . ?
M25 O238 1.735(19) . ?
M25 O337 1.80(2) . ?
M25 O239 1.814(17) . ?
M25 O65 2.063(16) . ?
M25 O164 2.103(17) . ?
M25 O110 2.263(19) . ?
M26 O455 1.69(4) . ?
M26 O452 1.69(4) . ?
M26 O453 1.94(3) . ?
M26 O379 2.00(2) . ?
M26 O280 2.21(2) . ?
M26 O468 2.27(4) . ?
M27 O366 1.68(2) . ?
M27 O311 1.73(2) . ?
M27 O375 1.83(2) . ?
M27 O433 2.002(16) . ?
M27 O224 2.211(17) . ?
M27 O432 2.24(2) . ?
M28 O451 1.69(4) . ?
M28 O453 1.84(3) . ?
M28 O467 1.86(4) . ?
M28 O383 1.96(2) . ?
M28 O395 2.00(4) . ?
M28 O416 2.24(2) . ?
M29 O472 1.72(4) . ?
M29 O457 1.92(3) . ?
M29 O450 2.06(3) . ?
M29 O320 2.210(19) . ?
M29 O456 2.26(3) . ?
M25' O238 1.80(2) . ?
M25' O239 1.856(17) . ?
M25' O65 2.089(17) . ?
M25' O164 2.141(18) . ?
M25' O337 2.50(2) . ?
M26' O453 1.87(3) . ?
M26' O452 1.98(4) . ?
M26' O280 2.17(2) . ?
M26' O379 2.18(2) . ?
M27' O311 1.81(2) . ?
M27' O375 1.89(3) . ?
M27' O433 2.06(2) . ?
M27' O224 2.24(2) . ?
M27' O366 2.51(3) . ?
M28' O453 1.81(5) . ?
M28' O416 2.02(3) . ?
M28' O451 2.07(4) . ?
M28' O383 2.11(4) . ?
M29' O457 1.90(4) . ?
M29' O320 2.10(2) . ?
M29' O450 2.14(3) . ?
M29' O471 2.23(5) . ?
M30 O441 1.74(3) . ?
M30 O458 1.75(3) . ?
M30 O375 1.90(2) . ?
M30 O431 1.96(2) . ?
M30 O344 2.02(3) . ?
M30 O359 2.220(18) . ?
M31 O59 1.680(15) . ?
M31 O84 1.970(13) . ?
M31 O247 2.003(15) . ?
M31 O222 2.010(17) . ?
M31 O61 2.030(15) . ?
M31 O8 2.082(14) . ?
M31 O72 2.245(13) . ?
M201 O369 1.69(4) . ?
M201 O166 1.97(4) . ?
M201 O140 2.12(4) . ?
M201 O360 2.30(4) . ?
M201 O93 2.38(4) . ?
M202 O284 1.75(3) . ?
M202 O360 2.08(3) . ?
M202 O140 2.10(3) . ?
M202 O288 2.11(4) . ?
M202 O176 2.39(4) . ?
M203 O292 1.75(3) . ?
M203 O296 1.88(3) . ?
M203 O349 2.30(3) . ?
M204 O371 1.79(3) . ?
M204 O296 2.17(3) . ?
M204 O243 2.31(4) . ?
M205 O292 1.73(3) . ?
M205 O263 1.89(3) . ?
M205 O175 2.07(3) . ?
M205 O173 2.25(4) . ?
M206 O263 1.76(4) . ?
M206 O296 1.98(4) . ?
M206 O140 2.51(4) . ?
M207 O254 2.26(3) . ?
M207 O326 2.36(3) . ?
M207 M208 3.21(4) . ?
M209 O254 2.22(4) . ?
M210 O367 2.00(4) . ?
M211 O305 1.64(4) . ?
M212 O442 2.30(4) . ?
M213 O244 1.94(3) . ?
M213 O286 2.06(4) . ?
M213 O258 2.20(4) . ?
M214 O373 1.95(3) . ?
M214 O422 2.06(3) . ?
M214 O125 2.23(3) . ?
M215 O189 1.85(3) . ?
M215 O97 1.86(3) . ?
M215 O374 2.32(3) . ?
M215 O258 2.42(3) . ?
M215 O336 2.44(3) . ?
M216 O189 1.85(3) . ?
M216 O356 2.16(3) . ?
M217 M219 3.20(5) . ?
M217 M223 3.21(5) . ?
M218 O189 2.43(3) . ?
M219 O34 2.07(3) . ?
M219 O218 2.51(3) . ?
M219 O268 2.52(4) . ?
M220 O291 1.79(4) . ?
M220 O34 1.83(3) . ?
M220 O268 2.42(4) . ?
M220 O351 2.42(4) . ?
M221 O259 1.76(4) . ?
M221 O303 2.00(4) . ?
M221 O269 2.29(4) . ?
M221 O6 2.33(4) . ?
M222 O303 2.08(4) . ?
M222 O5 2.28(4) . ?
M222 O227 2.31(4) . ?
M222 O87 2.39(4) . ?
M223 O75 1.82(4) . ?
M224 O380 1.83(3) . ?
M225 O336 1.72(4) . ?
M225 O459 2.11(5) . ?
M228 O420 1.68(5) . ?
M228 O442 1.90(5) . ?
M228 O421 1.97(5) . ?
M228 O474 2.45(6) . ?
M229 O361 1.62(4) . ?
M229 O423 1.70(4) . ?
M229 O422 2.21(4) . ?
Ce1 O238 2.449(18) . ?
Ce1 O253 2.476(15) . ?
Ce1 O322 2.494(16) . ?
Ce1 O449 2.50(3) . ?
Ce1 O412 2.52(2) . ?
Ce1 O389 2.52(2) . ?
Ce1 O411 2.535(19) . ?
Ce1 O410 2.548(19) . ?
Ce1 O461 2.56(3) . ?
Ce2 O425 2.46(2) . ?
Ce2 O445 2.50(3) . ?
Ce2 O426 2.54(2) . ?
Ce2 O476 2.55(4) . ?
Ce2 O444 2.55(2) . ?
Ce2 O475 2.55(5) . ?
Ce2 O474 2.56(5) . ?
Ce2 O424 2.562(18) . ?
Ce2 O423 2.61(3) . ?
Ce3 O177 2.431(17) . ?
Ce3 O377 2.453(19) . ?
Ce3 O447 2.48(3) . ?
Ce3 O466 2.49(3) . ?
Ce3 O448 2.53(3) . ?
Ce3 O415 2.547(17) . ?
Ce3 O465 2.55(3) . ?
Ce3 O464 2.59(3) . ?
Ce3 O313 2.599(18) . ?
Ce4 O478 2.38(6) . ?
Ce4 O480 2.44(5) . ?
Ce4 O459 2.47(4) . ?
Ce4 O298 2.52(2) . ?
Ce4 O460 2.52(4) . ?
Ce4 O429 2.52(2) . ?
Ce4 O479 2.57(7) . ?
Ce4 O462 2.58(5) . ?
Ce4 O477 2.63(6) . ?
O188 C41 1.24(3) . ?
O216 C21 1.21(3) . ?
O232 Na2 2.79(5) . ?
O240 C1 1.36(4) . ?
O283 C21 1.29(3) . ?
O287 Na2 2.73(5) 2_675 ?
O332 Na2 2.76(6) . ?
O353 C1 1.30(4) . ?
O385 C41 1.29(3) . ?
O521 Na2 2.49(6) . ?
O550 Na2 2.52(7) . ?
Na1 O493 2.12(7) . ?
O481 C7 1.294(10) . ?
O482 C9 1.293(10) . ?
O483 C11 1.294(10) . ?
O484 C13 1.296(10) . ?
O485 C15 1.299(11) . ?
N1 C7 1.31(3) . ?
N1 C2 1.45(3) . ?
N2 C5 1.28(5) . ?
N2 C4 1.37(4) . ?
N3 C5 1.31(5) . ?
N3 C6 1.42(5) . ?
N4 C9 1.440(10) . ?
N4 C8 1.448(10) . ?
N5 C11 1.442(10) . ?
N5 C10 1.448(10) . ?
N6 C13 1.446(10) . ?
N6 C12 1.447(10) . ?
N7 C15 1.450(11) . ?
N7 C14 1.451(10) . ?
N8 C16 1.451(11) . ?
C1 C2 1.52(4) . ?
C2 C3 1.53(4) . ?
C3 C4 1.51(4) . ?
C4 C6 1.35(4) . ?
C7 C8 1.499(10) . ?
C9 C10 1.495(10) . ?
C11 C12 1.497(10) . ?
C13 C14 1.502(10) . ?
C15 C16 1.499(11) . ?
O486 C27 1.297(10) . ?
O487 C29 1.298(10) . ?
O488 C31 1.301(11) . ?
O489 C33 1.300(11) . ?
O490 C35 1.299(10) . ?
N11 C27 1.28(4) . ?
N11 C22 1.447(10) . ?
N12 C26 1.28(4) . ?
N12 C24 1.38(5) . ?
N13 C26 1.23(4) . ?
N13 C25 1.47(6) . ?
N14 C29 1.440(10) . ?
N14 C28 1.447(10) . ?
N15 C31 1.448(10) . ?
N15 C30 1.453(10) . ?
N16 C32 1.451(11) . ?
N16 C33 1.451(11) . ?
N17 C35 1.446(10) . ?
N17 C34 1.449(10) . ?
N18 C36 1.451(10) . ?
C21 C22 1.502(10) . ?
C22 C23 1.497(10) . ?
C23 C24 1.500(10) . ?
C24 C25 1.34(6) . ?
C27 C28 1.502(10) . ?
C29 C30 1.497(10) . ?
C31 C32 1.504(11) . ?
C33 C34 1.502(11) . ?
C35 C36 1.501(10) . ?
O491 C47 1.301(10) . ?
O492 C49 1.297(10) . ?
O493 C51 1.301(11) . ?
N21 C47 1.36(3) . ?
N21 C42 1.48(4) . ?
N22 C46 1.38(4) . ?
N22 C44 1.42(4) . ?
N23 C45 1.32(4) . ?
N23 C46 1.34(4) . ?
N24 C49 1.447(10) . ?
N24 C48 1.453(10) . ?
N25 C50 1.451(10) . ?
N25 C51 1.452(11) . ?
N26 C52 1.451(11) . ?
N26 C53 1.452(11) . ?
N27 C54 1.451(11) . ?
C41 C42 1.551(10) . ?
C42 C43 1.554(10) . ?
C43 C44 1.549(10) . ?
C44 C45 1.36(4) . ?
C47 C48 1.501(10) . ?
C49 C50 1.501(10) . ?
C51 C52 1.501(11) . ?
C53 C54 1.500(11) . ?
